data_7720563
loop_
_publ_author_name
'Jagleniec, Damian'
'Wilczek, Marcin'
'Dobrzycki, &#x141;ukasz'
'Marmur, Tomasz'
'Marcisz, Kamil'
'Roma&#x144;ski, Jan'

_publ_section_title
;
 Competing but coexisting: sulfate- and potassium-induced supramolecular
 motifs in squaramide-based receptor complexes.
;
_journal_issue 12
_journal_name_full 'Dalton transactions (Cambridge, England : 2003)'
_journal_page_first 4941
_journal_page_last 4950
_journal_paper_doi 10.1039/d6dt00391e
_journal_volume 55
_journal_year 2026
_chemical_formula_sum 'C115.05 H112.57 F24 K2 N13.52 O32 S'
_chemical_formula_weight 2762.96
_chemical_name_common SQP5_TBA2SO4
_space_group_crystal_system triclinic
_space_group_IT_number 2
_space_group_name_Hall '-P 1'
_space_group_name_H-M_alt 'P -1'
_atom_sites_solution_hydrogens mixed
_atom_sites_solution_primary 'Intrinsic Phasing'
_audit_creation_method
;FinalCif 2024.9-1 by Daniel Kratzert, Freiburg 2025, 
https://dkratzert.de/finalcif.html
;
_audit_update_record
;
2025-09-29 deposited with the CCDC.	2026-03-04 downloaded from the CCDC.
;
_cell_angle_alpha 87.699(4)
_cell_angle_beta 87.562(3)
_cell_angle_gamma 74.488(3)
_cell_formula_units_Z 4
_cell_length_a 20.0763(19)
_cell_length_b 20.094(2)
_cell_length_c 32.699(3)
_cell_measurement_reflns_used 9729
_cell_measurement_temperature 130(2)
_cell_measurement_theta_max 26.7471
_cell_measurement_theta_min 2.8719
_cell_measurement_wavelength 0.71073
_cell_volume 12694(2)
_computing_cell_refinement 'SAINT V8.41 (Bruker AXS LLC)'
_computing_data_collection 'APEX3 V2019 (Bruker Nano, Inc., 2019)'
_computing_data_reduction 'SAINT V8.41 (Bruker AXS LLC)'
_computing_structure_refinement 'SHELXL-2018/3 (Sheldrick G. M., 2015)'
_computing_structure_solution 'SHELXT-2018/2 (Sheldrick G. M., 2015)'
_diffrn_ambient_temperature 130(1)
_diffrn_detector_area_resol_mean 7.391
_diffrn_measured_fraction_theta_full 0.998
_diffrn_measured_fraction_theta_max 0.998
_diffrn_measurement_details
;[mo_SQP5_TBA2SO4_01_####.sfrm, Phi run, Counterclockwise Eulerian angles: dx= 
60.00 mm theta=   0.000 deg phi= 360.000 deg omega= 360.000 deg chi=  54.740 
deg, width=   0.500, images= 720, first=   1, secs/image=   5.000, secs/degree=
  10.000, wavelength= 0.71076, kilovolts=  50.000, milliamps=  30.000, 
temperature=   130.0]
[mo_SQP5_TBA2SO4_02_####.sfrm, Omega run, Counterclockwise Eulerian angles: dx= 
60.00 mm theta=   6.500 deg phi=  20.000 deg omega= 355.217 deg chi= -54.740 
deg, width=   0.500, images= 290, first=   1, secs/image=  41.000, secs/degree=
  82.000, wavelength= 0.71076, kilovolts=  50.000, milliamps=  30.000, 
temperature=   130.0]
[mo_SQP5_TBA2SO4_03_####.sfrm, Omega run, Counterclockwise Eulerian angles: dx= 
60.00 mm theta=   6.500 deg phi= 140.000 deg omega= 355.217 deg chi= -54.740 
deg, width=   0.500, images= 290, first=   1, secs/image=  41.000, secs/degree=
  82.000, wavelength= 0.71076, kilovolts=  50.000, milliamps=  30.000, 
temperature=   130.0]
[mo_SQP5_TBA2SO4_04_####.sfrm, Omega run, Counterclockwise Eulerian angles: dx= 
60.00 mm theta=   6.500 deg phi= 260.000 deg omega= 355.217 deg chi= -54.740 
deg, width=   0.500, images= 290, first=   1, secs/image=  41.000, secs/degree=
  82.000, wavelength= 0.71076, kilovolts=  50.000, milliamps=  30.000, 
temperature=   130.0]
[mo_SQP5_TBA2SO4_05_####.sfrm, Omega run, Counterclockwise Eulerian angles: dx= 
60.00 mm theta=   6.500 deg phi= 360.000 deg omega= 256.843 deg chi=  54.740 
deg, width=   0.500, images= 268, first=   1, secs/image=  41.000, secs/degree=
  82.000, wavelength= 0.71076, kilovolts=  50.000, milliamps=  30.000, 
temperature=   130.0]
[mo_SQP5_TBA2SO4_06_####.sfrm, Omega run, Counterclockwise Eulerian angles: dx= 
60.00 mm theta=   6.500 deg phi= 120.000 deg omega= 256.843 deg chi=  54.740 
deg, width=   0.500, images= 268, first=   1, secs/image=  41.000, secs/degree=
  82.000, wavelength= 0.71076, kilovolts=  50.000, milliamps=  30.000, 
temperature=   130.0]
[mo_SQP5_TBA2SO4_07_####.sfrm, Omega run, Counterclockwise Eulerian angles: dx= 
60.00 mm theta=   6.500 deg phi= 240.000 deg omega= 256.843 deg chi=  54.740 
deg, width=   0.500, images= 268, first=   1, secs/image=  41.000, secs/degree=
  82.000, wavelength= 0.71076, kilovolts=  50.000, milliamps=  30.000, 
temperature=   130.0]
;
_diffrn_measurement_device 'Bruker D8 VENTURE'
_diffrn_measurement_device_type 'Bruker D8 VENTURE'
_diffrn_measurement_method '\w and \f scans'
_diffrn_radiation_monochromator TRIUMPH
_diffrn_radiation_type MoK\a
_diffrn_radiation_wavelength 0.71073
_diffrn_reflns_av_R_equivalents 0.0389
_diffrn_reflns_av_unetI/netI 0.0314
_diffrn_reflns_Laue_measured_fraction_full 0.998
_diffrn_reflns_Laue_measured_fraction_max 0.998
_diffrn_reflns_limit_h_max 23
_diffrn_reflns_limit_h_min -23
_diffrn_reflns_limit_k_max 23
_diffrn_reflns_limit_k_min -23
_diffrn_reflns_limit_l_max 38
_diffrn_reflns_limit_l_min -38
_diffrn_reflns_number 243001
_diffrn_reflns_point_group_measured_fraction_full 0.998
_diffrn_reflns_point_group_measured_fraction_max 0.998
_diffrn_reflns_reduction_process narrow-frame
_diffrn_reflns_theta_full 25.025
_diffrn_reflns_theta_max 25.025
_diffrn_reflns_theta_min 2.858
_diffrn_source 'fine focus sealed tube'
_diffrn_source_current 30.0
_diffrn_source_target Mo
_diffrn_source_voltage 50.0
_exptl_absorpt_coefficient_mu 0.207
_exptl_absorpt_correction_T_max 0.968
_exptl_absorpt_correction_T_min 0.896
_exptl_absorpt_correction_type multi-scan
_exptl_absorpt_process_details 'SADABS-2016/2 - Bruker AXS area detector scaling and absorption correction'
_exptl_crystal_colour 'clear colourless'
_exptl_crystal_density_diffrn 1.446
_exptl_crystal_description block
_exptl_crystal_F_000 5694
_exptl_crystal_size_max 0.542
_exptl_crystal_size_mid 0.194
_exptl_crystal_size_min 0.16
_refine_diff_density_max 0.533
_refine_diff_density_min -0.475
_refine_diff_density_rms 0.054
_refine_ls_extinction_coef 0.00139(7)
_refine_ls_extinction_expression Fc^*^=kFc[1+0.001xFc^2^\l^3^/sin(2\q)]^-1/4^
_refine_ls_extinction_method 'SHELXL-2019/2 (Sheldrick 2019)'
_refine_ls_goodness_of_fit_ref 1.059
_refine_ls_hydrogen_treatment mixed
_refine_ls_matrix_type full
_refine_ls_number_parameters 3678
_refine_ls_number_reflns 44708
_refine_ls_number_restraints 350
_refine_ls_restrained_S_all 1.124
_refine_ls_R_factor_all 0.0559
_refine_ls_R_factor_gt 0.0436
_refine_ls_shift/su_max 0.012
_refine_ls_shift/su_mean 0.000
_refine_ls_structure_factor_coef Fsqd
_refine_ls_weighting_details 'w=1/[\s^2^(Fo^2^)+(0.0514P)^2^+9.6984P] where P=(Fo^2^+2Fc^2^)/3'
_refine_ls_weighting_scheme calc
_refine_ls_wR_factor_gt 0.1038
_refine_ls_wR_factor_ref 0.1143
_reflns_Friedel_coverage 0.000
_reflns_number_gt 39063
_reflns_number_total 44708
_reflns_threshold_expression 'I > 2\s(I)'
_cod_data_source_file d6dt00391e2.cif
_cod_data_source_block 1_K2SO4
_cod_depositor_comments
;
The following automatic conversions were performed:

data item '_exptl_absorpt_correction_type' value 'Multi-Scan' was
changed to 'multi-scan' in accordance with the
/home/data/users/saulius/crontab/automatic-downloads/rss-feeds/RSC/lib/dictionaries/cif_core.dic
dictionary named 'cif_core.dic' version 2.4.2 last updated on
2011-04-26.

Automatic conversion script
Id: cif_fix_values 8170 2020-07-09 18:12:32Z antanas 

 Adding full bibliography for 7720561--7720563.cif.
;
_cod_original_cell_volume 12693(2)
_cod_database_code 7720563
_diffrn_ambient_temperature_esd 0.5
_shelx_shelxl_version_number 2019/3
_shelx_space_group_comment
;
The symmetry employed for this shelxl refinement is uniquely defined
by the following loop, which should always be used as a source of
symmetry information in preference to the above space-group names.
They are only intended as comments.
;
_exptl_bruker_absorpt_correction_t_ratio 0.8829
_shelx_estimated_absorpt_t_min 0.896
_shelx_estimated_absorpt_t_max 0.968
_diffrn_measurement_bruker_total_exposure_time 72234.0
_diffrn_reflns_bruker_av_norm_i 1012.552
_diffrn_reflns_bruker_number_gt 302790
_computing_bruker_data_scaling 'SADABS-2016/2 - Bruker AXS area detector scaling and absorption correction'
_geom_details
; All esds (except the esd in the dihedral angle between two l.s. planes)
 are estimated using the full covariance matrix.  The cell esds are taken
 into account individually in the estimation of esds in distances, angles
 and torsion angles; correlations between esds in cell parameters are only
 used when they are defined by crystal symmetry.  An approximate (isotropic)
 treatment of cell esds is used for estimating esds involving l.s. planes.
;

loop_
_space_group_symop_operation_xyz
'x, y, z'
'-x, -y, -z'

loop_
_atom_site_label
_atom_site_type_symbol
_atom_site_fract_x
_atom_site_fract_y
_atom_site_fract_z
_atom_site_U_iso_or_equiv
_atom_site_adp_type
_atom_site_occupancy
_atom_site_site_symmetry_order
_atom_site_calc_flag
_atom_site_refinement_flags_posn
_atom_site_refinement_flags_adp
_atom_site_refinement_flags_occupancy
_atom_site_disorder_assembly
_atom_site_disorder_group
S1AB S 0.50163(4) 0.49495(4) 0.24851(2) 0.02216(15) Uani 1 1 d . . . . .
O1AB O 0.51887(12) 0.44417(11) 0.21529(6) 0.0286(5) Uani 1 1 d . . . . .
O2AB O 0.51126(11) 0.56130(11) 0.23305(6) 0.0278(5) Uani 1 1 d . . . . .
O3AB O 0.54788(11) 0.46825(11) 0.28254(7) 0.0284(5) Uani 1 1 d . . . . .
O4AB O 0.42858(11) 0.50474(10) 0.26278(6) 0.0257(5) Uani 1 1 d . . . . .
K1A K 0.15452(4) 0.53337(4) 0.08863(2) 0.02886(15) Uani 1 1 d . . . . .
N1A N 0.52672(14) 0.43226(13) 0.12888(9) 0.0252(6) Uani 1 1 d . . . . .
H1NA H 0.5194(15) 0.4354(15) 0.1522(10) 0.010(8) Uiso 1 1 d . . . . .
O1A O 0.27884(12) 0.45193(13) 0.05344(7) 0.0368(6) Uani 1 1 d . . . . .
C1A C 0.46631(16) 0.43797(15) 0.10635(9) 0.0239(6) Uani 1 1 d . . . . .
C2A C 0.40460(16) 0.44565(15) 0.12994(9) 0.0254(7) Uani 1 1 d . . . . .
H2A H 0.404920 0.447691 0.158908 0.030 Uiso 1 1 calc R U . . .
O2A O 0.15223(12) 0.45145(11) 0.02252(7) 0.0333(5) Uani 1 1 d . . . . .
N2A N 0.65705(14) 0.40081(14) 0.18049(8) 0.0266(6) Uani 1 1 d . . . . .
H2NA H 0.618(2) 0.417(2) 0.1958(13) 0.048(12) Uiso 1 1 d . . . . .
C3A C 0.34383(16) 0.45018(16) 0.11078(10) 0.0261(7) Uani 1 1 d . . . . .
N3A N 0.43689(13) 0.59729(13) 0.15644(8) 0.0233(5) Uani 1 1 d . . . . .
H3NA H 0.453(2) 0.5859(19) 0.1822(12) 0.037(10) Uiso 1 1 d . . . . .
O3A O 0.08553(14) 0.42789(13) 0.09814(8) 0.0427(6) Uani 1 1 d . . . . .
C4A C 0.34340(17) 0.44721(17) 0.06770(10) 0.0296(7) Uani 1 1 d . . . . .
N4A N 0.59436(15) 0.57151(14) 0.16429(9) 0.0273(6) Uani 1 1 d . . . . .
H4NA H 0.570(2) 0.567(2) 0.1852(14) 0.051(13) Uiso 1 1 d . . . . .
O4A O 0.15384(12) 0.45702(12) 0.16809(7) 0.0366(5) Uani 1 1 d . . . . .
C5A C 0.40400(18) 0.44079(19) 0.04515(10) 0.0349(8) Uani 1 1 d . . . . .
H5A H 0.403510 0.440042 0.016134 0.042 Uiso 1 1 calc R U . . .
O5A O 0.27978(11) 0.45936(12) 0.13060(7) 0.0322(5) Uani 1 1 d . . . . .
C6A C 0.46644(17) 0.43534(18) 0.06421(10) 0.0324(7) Uani 1 1 d . . . . .
H6A H 0.508251 0.429912 0.048396 0.039 Uiso 1 1 calc R U . . .
O6A O 0.62664(14) 0.40296(19) 0.04114(8) 0.0625(9) Uani 1 1 d . . . . .
C7A C 0.27453(18) 0.4291(2) 0.01247(10) 0.0357(8) Uani 1 1 d . . . . .
H7AA H 0.317465 0.393772 0.004665 0.043 Uiso 1 1 calc R U . . .
H7AB H 0.268034 0.468483 -0.007476 0.043 Uiso 1 1 calc R U . . .
O7A O 0.76194(13) 0.36104(17) 0.09515(8) 0.0519(7) Uani 1 1 d . . . . .
C8A C 0.21377(18) 0.39905(18) 0.01293(11) 0.0357(8) Uani 1 1 d . . . . .
H8AA H 0.210197 0.380354 -0.014206 0.043 Uiso 1 1 calc R U . . .
H8AB H 0.219963 0.360728 0.033612 0.043 Uiso 1 1 calc R U . . .
O8A O 0.15177(11) 0.64439(11) 0.14533(6) 0.0276(5) Uani 1 1 d . . . . .
C9A C 0.09054(19) 0.4291(2) 0.02535(11) 0.0403(9) Uani 1 1 d . . . . .
H9AA H 0.089195 0.401102 0.001311 0.048 Uiso 1 1 calc R U . . .
H9AB H 0.050184 0.470117 0.024347 0.048 Uiso 1 1 calc R U . . .
O9A O 0.03394(12) 0.59872(12) 0.13948(7) 0.0331(5) Uani 1 1 d . . . . .
C10A C 0.0843(2) 0.3871(2) 0.06361(12) 0.0461(9) Uani 1 1 d . . . . .
H10A H 0.040490 0.373344 0.064030 0.055 Uiso 1 1 calc R U . . .
H10B H 0.123169 0.344712 0.064482 0.055 Uiso 1 1 calc R U . . .
F10A F 0.84207(12) 0.58086(13) 0.08464(7) 0.0519(6) Uani 1 1 d . . . . .
O10A O 0.03667(12) 0.62163(12) 0.05154(7) 0.0361(5) Uani 1 1 d . . . . .
C11A C 0.0855(2) 0.3895(2) 0.13542(12) 0.0462(9) Uani 1 1 d . . . . .
H11A H 0.124773 0.347356 0.135063 0.055 Uiso 1 1 calc R U . . .
H11B H 0.042088 0.375151 0.138863 0.055 Uiso 1 1 calc R U . . .
F11A F 0.80406(11) 0.49522(13) 0.06940(6) 0.0506(6) Uani 1 1 d . . . . .
O11A O 0.17239(12) 0.59982(11) 0.01255(7) 0.0304(5) Uani 1 1 d . . . . .
C12A C 0.09194(19) 0.4336(2) 0.17043(11) 0.0423(9) Uani 1 1 d . . . . .
H12A H 0.051309 0.474447 0.171066 0.051 Uiso 1 1 calc R U . . .
H12B H 0.091043 0.406867 0.196436 0.051 Uiso 1 1 calc R U . . .
F12A F 0.89165(11) 0.48004(13) 0.10759(7) 0.0566(6) Uani 1 1 d . . . . .
O12A O 0.22646(11) 0.64057(11) 0.07945(6) 0.0274(5) Uani 1 1 d . . . . .
C13A C 0.21499(19) 0.40395(19) 0.17506(12) 0.0404(9) Uani 1 1 d . . . . .
H13A H 0.220400 0.367691 0.154615 0.049 Uiso 1 1 calc R U . . .
H13B H 0.212276 0.382564 0.202673 0.049 Uiso 1 1 calc R U . . .
O13A O 0.45193(12) 0.62976(13) 0.05370(7) 0.0348(5) Uani 1 1 d . . . . .
C14A C 0.27614(18) 0.43429(19) 0.17168(10) 0.0354(8) Uani 1 1 d . . . . .
H14A H 0.269863 0.472441 0.190935 0.042 Uiso 1 1 calc R U . . .
H14B H 0.319179 0.398545 0.178244 0.042 Uiso 1 1 calc R U . . .
O14A O 0.61544(13) 0.60967(14) 0.06345(8) 0.0425(6) Uani 1 1 d . . . . .
C15A C 0.59338(16) 0.41482(16) 0.11640(9) 0.0258(7) Uani 1 1 d . . . . .
C16A C 0.65294(17) 0.39925(16) 0.13956(9) 0.0279(7) Uani 1 1 d . . . . .
C17A C 0.69959(18) 0.3819(2) 0.10340(10) 0.0378(8) Uani 1 1 d . . . . .
C18A C 0.63642(19) 0.4008(2) 0.07741(11) 0.0407(9) Uani 1 1 d . . . . .
C19A C 0.71637(17) 0.38368(17) 0.20383(10) 0.0294(7) Uani 1 1 d . . . . .
C20A C 0.70658(17) 0.38679(19) 0.24626(10) 0.0329(7) Uani 1 1 d . . . . .
H20A H 0.661215 0.400568 0.258213 0.040 Uiso 1 1 calc R U . A 1
C21A C 0.76409(19) 0.3695(2) 0.27104(11) 0.0448(9) Uani 0.5 1 d D . P B 1
C25A C 0.7539(4) 0.3601(6) 0.3164(2) 0.035(2) Uani 0.5 1 d D U P B 1
F1A F 0.6980(2) 0.4121(4) 0.32949(12) 0.0401(11) Uani 0.5 1 d D . P B 1
F2A F 0.7440(3) 0.3014(4) 0.32916(17) 0.0637(16) Uani 0.5 1 d D U P B 1
F3A F 0.8054(2) 0.3870(4) 0.33481(15) 0.0385(12) Uani 0.5 1 d D . P B 1
C21E C 0.76409(19) 0.3695(2) 0.27104(11) 0.0448(9) Uani 0.4 1 d D . P B 2
C25E C 0.7474(6) 0.3861(7) 0.3165(3) 0.044(4) Uiso 0.4 1 d D U P B 2
F1E F 0.7056(4) 0.4446(4) 0.3260(3) 0.064(3) Uiso 0.4 1 d D . P B 2
F2E F 0.7239(5) 0.3318(5) 0.3326(2) 0.059(2) Uiso 0.4 1 d D . P B 2
F3E F 0.8100(4) 0.3589(4) 0.3367(2) 0.036(2) Uiso 0.4 1 d D . P B 2
C21I C 0.76409(19) 0.3695(2) 0.27104(11) 0.0448(9) Uani 0.1 1 d D . P B 3
C25I C 0.7605(13) 0.3791(15) 0.3167(5) 0.046(9) Uiso 0.1 1 d D U P B 3
F1I F 0.6998(12) 0.3759(19) 0.3333(8) 0.056(3) Uiso 0.1 1 d D U P B 3
F2I F 0.7912(15) 0.4244(14) 0.3300(8) 0.060(3) Uiso 0.1 1 d D U P B 3
F3I F 0.8071(13) 0.3203(14) 0.3362(7) 0.062(3) Uiso 0.1 1 d D U P B 3
C22A C 0.83073(19) 0.3506(2) 0.25385(12) 0.0486(10) Uani 1 1 d . . . . .
H22A H 0.869694 0.339056 0.270800 0.058 Uiso 1 1 calc R U . B 1
C23A C 0.83949(19) 0.3489(2) 0.21155(11) 0.0440(9) Uani 1 1 d . . . . .
C24A C 0.78410(17) 0.36450(19) 0.18625(11) 0.0367(8) Uani 1 1 d . . . . .
H24A H 0.791232 0.362381 0.157367 0.044 Uiso 1 1 calc R U . . .
C26A C 0.9115(2) 0.3320(3) 0.19318(14) 0.0675(15) Uani 0.6 1 d D . P C 1
F4A F 0.9387(3) 0.3934(4) 0.1961(2) 0.110(2) Uani 0.6 1 d D U P C 1
F5A F 0.9165(2) 0.3251(5) 0.15422(14) 0.078(2) Uani 0.6 1 d D . P C 1
F6A F 0.9562(2) 0.2898(4) 0.21080(17) 0.0863(17) Uani 0.6 1 d D U P C 1
C26E C 0.9115(2) 0.3320(3) 0.19318(14) 0.0675(15) Uani 0.4 1 d D . P C 2
F4E F 0.9300(7) 0.2559(6) 0.1863(4) 0.130(4) Uiso 0.4 1 d D . P C 2
F5E F 0.9176(6) 0.3547(5) 0.1582(3) 0.079(4) Uiso 0.4 1 d D . P C 2
F6E F 0.9575(5) 0.3344(5) 0.2161(3) 0.077(2) Uiso 0.4 1 d D . P C 2
C27A C 0.36435(15) 0.60996(14) 0.15346(9) 0.0223(6) Uani 1 1 d . . . . .
C28A C 0.33349(16) 0.61969(15) 0.11550(9) 0.0244(6) Uani 1 1 d . . . . .
H28A H 0.360592 0.618545 0.090874 0.029 Uiso 1 1 calc R U . . .
C29A C 0.26274(16) 0.63101(15) 0.11452(9) 0.0235(6) Uani 1 1 d . . . . .
C30A C 0.22168(16) 0.63317(15) 0.15080(9) 0.0241(6) Uani 1 1 d . . . . .
C31A C 0.25256(16) 0.62383(16) 0.18803(9) 0.0253(6) Uani 1 1 d . . . . .
H31A H 0.225316 0.625504 0.212635 0.030 Uiso 1 1 calc R U . . .
C32A C 0.32493(16) 0.61176(16) 0.18957(9) 0.0248(6) Uani 1 1 d . . . . .
H32A H 0.346658 0.604873 0.215222 0.030 Uiso 1 1 calc R U . . .
C33A C 0.10812(17) 0.63973(17) 0.18062(10) 0.0290(7) Uani 1 1 d . . . . .
H33A H 0.110414 0.674369 0.200832 0.035 Uiso 1 1 calc R U . . .
H33B H 0.122421 0.593126 0.193835 0.035 Uiso 1 1 calc R U . . .
C34A C 0.03596(17) 0.65372(18) 0.16489(10) 0.0314(7) Uani 1 1 d . . . . .
H34A H 0.002082 0.656714 0.188106 0.038 Uiso 1 1 calc R U . . .
H34B H 0.024048 0.698107 0.149060 0.038 Uiso 1 1 calc R U . . .
C35A C -0.02509(18) 0.6139(2) 0.11435(11) 0.0403(9) Uani 1 1 d . . . . .
H35A H -0.066576 0.637242 0.130931 0.048 Uiso 1 1 calc R U . . .
H35B H -0.032092 0.570114 0.105012 0.048 Uiso 1 1 calc R U . . .
C36A C -0.01812(18) 0.6590(2) 0.07778(11) 0.0405(8) Uani 1 1 d . . . . .
H36A H -0.061947 0.672277 0.062969 0.049 Uiso 1 1 calc R U . . .
H36B H -0.007767 0.701670 0.086535 0.049 Uiso 1 1 calc R U . . .
C37A C 0.05035(18) 0.66220(19) 0.01704(11) 0.0374(8) Uani 1 1 d . . . . .
H37A H 0.063172 0.703304 0.026285 0.045 Uiso 1 1 calc R U . . .
H37B H 0.008556 0.678145 0.000497 0.045 Uiso 1 1 calc R U . . .
C38A C 0.10884(18) 0.61834(18) -0.00831(11) 0.0357(8) Uani 1 1 d . . . . .
H38A H 0.096717 0.575759 -0.015574 0.043 Uiso 1 1 calc R U . . .
H38B H 0.114942 0.643960 -0.034079 0.043 Uiso 1 1 calc R U . . .
C39A C 0.21027(17) 0.65124(17) 0.00925(9) 0.0288(7) Uani 1 1 d . . . . .
H39A H 0.178754 0.697537 0.014180 0.035 Uiso 1 1 calc R U . . .
H39B H 0.231659 0.651795 -0.018561 0.035 Uiso 1 1 calc R U . . .
C40A C 0.26475(17) 0.63393(17) 0.04031(9) 0.0271(7) Uani 1 1 d . . . . .
H40A H 0.294352 0.586256 0.037119 0.033 Uiso 1 1 calc R U . . .
H40B H 0.294201 0.666417 0.037893 0.033 Uiso 1 1 calc R U . . .
C41A C 0.48469(16) 0.59946(15) 0.12685(9) 0.0253(7) Uani 1 1 d . . . . .
C42A C 0.55684(16) 0.58839(15) 0.13005(10) 0.0256(7) Uani 1 1 d . . . . .
C43A C 0.56705(18) 0.60440(17) 0.08670(10) 0.0310(7) Uani 1 1 d . . . . .
C44A C 0.49036(17) 0.61441(16) 0.08179(10) 0.0285(7) Uani 1 1 d . . . . .
C45A C 0.66594(17) 0.55920(16) 0.16633(10) 0.0277(7) Uani 1 1 d . . . . .
C46A C 0.69252(18) 0.56173(17) 0.20512(10) 0.0313(7) Uani 1 1 d . . . . .
H46A H 0.662523 0.569599 0.228721 0.038 Uiso 1 1 calc R U . . .
C47A C 0.76310(19) 0.55261(18) 0.20860(11) 0.0371(8) Uani 1 1 d . . . . .
C48A C 0.80846(18) 0.53881(18) 0.17463(11) 0.0362(8) Uani 1 1 d . . . . .
H48A H 0.856742 0.532076 0.177401 0.043 Uiso 1 1 calc R U . . .
C49A C 0.78148(18) 0.53516(17) 0.13673(10) 0.0320(7) Uani 1 1 d . . . . .
C50A C 0.71125(17) 0.54552(17) 0.13233(10) 0.0298(7) Uani 1 1 d . . . . .
H50A H 0.693763 0.543312 0.106017 0.036 Uiso 1 1 calc R U . . .
C51A C 0.7898(2) 0.5618(2) 0.24928(13) 0.0524(11) Uani 0.7 1 d D . P D 1
F7A F 0.7827(4) 0.6275(3) 0.25659(16) 0.0856(17) Uani 0.7 1 d D . P D 1
F8A F 0.7529(3) 0.5394(3) 0.28087(11) 0.0736(13) Uani 0.7 1 d D . P D 1
F9A F 0.8536(2) 0.5257(3) 0.25341(13) 0.0889(16) Uani 0.7 1 d D U P D 1
C51E C 0.7898(2) 0.5618(2) 0.24928(13) 0.0524(11) Uani 0.3 1 d D . P D 2
F7E F 0.7866(7) 0.5141(6) 0.2752(4) 0.082(4) Uiso 0.3 1 d D . P D 2
F8E F 0.8572(5) 0.5637(5) 0.2468(3) 0.054(3) Uiso 0.3 1 d D . P D 2
F9E F 0.7575(6) 0.6174(6) 0.2669(4) 0.066(4) Uiso 0.3 1 d D . P D 2
C52A C 0.83023(18) 0.5219(2) 0.09978(12) 0.0416(9) Uani 1 1 d . . . . .
F1B F 0.58028(18) 0.18291(12) 0.16251(7) 0.0705(8) Uani 1 1 d . . . . .
K1B K 0.54033(4) 0.81353(3) 0.41032(2) 0.03034(16) Uani 1 1 d . . . . .
N1B N 0.55981(14) 0.45906(13) 0.36891(8) 0.0257(6) Uani 1 1 d D . . . .
H1NB H 0.5620(18) 0.4650(18) 0.3398(3) 0.034(9) Uiso 1 1 d D . . . .
C1B C 0.56674(16) 0.51577(15) 0.39181(10) 0.0262(7) Uani 1 1 d . . . . .
C2B C 0.57914(16) 0.57059(16) 0.36839(10) 0.0274(7) Uani 1 1 d . . . . .
H2B H 0.580861 0.569337 0.339348 0.033 Uiso 1 1 calc R U . . .
C3B C 0.58886(18) 0.62647(16) 0.38747(10) 0.0305(7) Uani 1 1 d . . . . .
C5B C 0.5728(2) 0.57497(18) 0.45288(11) 0.0487(11) Uani 1 1 d . . . . .
H5B H 0.570439 0.576598 0.481918 0.058 Uiso 1 1 calc R U . E 1
C6B C 0.5622(2) 0.51738(18) 0.43371(10) 0.0370(8) Uani 1 1 d . . . . .
H6B H 0.551994 0.480368 0.449492 0.044 Uiso 1 1 calc R U . . .
C4B C 0.5866(2) 0.62856(17) 0.43014(11) 0.0406(9) Uani 0.8 1 d D . P F 1
O1B O 0.6027(2) 0.68652(15) 0.44387(10) 0.0407(9) Uani 0.8 1 d D U P F 1
C7B C 0.6232(3) 0.6873(2) 0.48516(14) 0.0312(11) Uani 0.8 1 d D U P F 1
H7BA H 0.647838 0.640236 0.494859 0.037 Uiso 0.8 1 calc R U P F 1
H7BB H 0.582335 0.705082 0.503528 0.037 Uiso 0.8 1 calc R U P F 1
C8B C 0.6704(3) 0.7344(4) 0.48449(18) 0.0431(13) Uani 0.8 1 d D . P F 1
H8BA H 0.687918 0.735933 0.512180 0.052 Uiso 0.8 1 calc R U P F 1
H8BB H 0.710388 0.717051 0.465445 0.052 Uiso 0.8 1 calc R U P F 1
O2B O 0.6324(2) 0.8008(2) 0.47157(11) 0.0412(10) Uani 0.8 1 d D . P F 1
C9B C 0.6726(3) 0.8498(3) 0.46449(17) 0.0549(14) Uani 0.8 1 d D . P F 1
H9BA H 0.705977 0.844056 0.486648 0.066 Uiso 0.8 1 calc R U P F 1
H9BB H 0.641335 0.897080 0.465940 0.066 Uiso 0.8 1 calc R U P F 1
C10B C 0.7107(3) 0.8430(3) 0.42493(18) 0.0586(15) Uani 0.8 1 d D . P F 1
H10C H 0.739460 0.876192 0.422573 0.070 Uiso 0.8 1 calc R U P F 1
H10X H 0.741633 0.795723 0.422652 0.070 Uiso 0.8 1 calc R U P F 1
O3B O 0.6618(3) 0.8568(3) 0.39310(14) 0.0462(11) Uani 0.8 1 d D . P F 1
C11B C 0.6972(3) 0.8501(3) 0.3529(2) 0.0455(15) Uani 0.8 1 d D . P F 1
H11C H 0.732541 0.805148 0.351535 0.055 Uiso 0.8 1 calc R U P F 1
H11D H 0.720664 0.887372 0.348143 0.055 Uiso 0.8 1 calc R U P F 1
C12B C 0.6455(4) 0.8548(4) 0.3210(3) 0.0440(18) Uani 0.8 1 d D . P F 1
H12C H 0.611196 0.900454 0.322056 0.053 Uiso 0.8 1 calc R U P F 1
H12D H 0.669146 0.851168 0.293647 0.053 Uiso 0.8 1 calc R U P F 1
O4B O 0.61062(14) 0.80187(12) 0.32631(9) 0.0455(6) Uani 0.8 1 d D . P F 1
C4F C 0.5866(2) 0.62856(17) 0.43014(11) 0.0406(9) Uani 0.2 1 d D . P F 2
O1F O 0.5706(7) 0.6927(6) 0.4507(4) 0.030(4) Uiso 0.2 1 d D . P F 2
C7F C 0.5969(9) 0.6859(9) 0.4919(4) 0.017(4) Uiso 0.2 1 d D . P F 2
H7K H 0.608328 0.637138 0.502004 0.020 Uiso 0.2 1 calc R U P F 2
H7L H 0.562735 0.714529 0.511215 0.020 Uiso 0.2 1 calc R U P F 2
C8F C 0.6606(11) 0.7113(12) 0.4870(8) 0.041(8) Uiso 0.2 1 d D . P F 2
H8K H 0.679791 0.711929 0.514291 0.049 Uiso 0.2 1 calc R U P F 2
H8L H 0.695599 0.678234 0.470281 0.049 Uiso 0.2 1 calc R U P F 2
O2F O 0.6493(10) 0.7768(9) 0.4686(6) 0.048(7) Uiso 0.2 1 d D . P F 2
C9F C 0.7056(9) 0.8072(9) 0.4577(6) 0.038(4) Uiso 0.2 1 d D . P F 2
H9K H 0.738670 0.777792 0.438245 0.046 Uiso 0.2 1 calc R U P F 2
H9L H 0.730675 0.811776 0.482460 0.046 Uiso 0.2 1 calc R U P F 2
C10F C 0.6745(12) 0.8773(9) 0.4383(6) 0.049(5) Uiso 0.2 1 d D . P F 2
H10K H 0.639990 0.905581 0.457577 0.059 Uiso 0.2 1 calc R U P F 2
H10L H 0.711135 0.901219 0.432277 0.059 Uiso 0.2 1 calc R U P F 2
O3F O 0.6429(13) 0.8706(12) 0.4024(6) 0.087(12) Uiso 0.2 1 d D . P F 2
C11F C 0.6917(12) 0.8531(14) 0.3690(7) 0.035(7) Uiso 0.2 1 d D . P F 2
H11K H 0.724844 0.807610 0.374438 0.042 Uiso 0.2 1 calc R U P F 2
H11L H 0.717966 0.888235 0.364897 0.042 Uiso 0.2 1 calc R U P F 2
C12F C 0.651(2) 0.851(2) 0.3316(8) 0.053(14) Uiso 0.2 1 d D . P F 2
H12K H 0.619297 0.897145 0.328068 0.064 Uiso 0.2 1 calc R U P F 2
H12L H 0.684905 0.844660 0.308121 0.064 Uiso 0.2 1 calc R U P F 2
O4F O 0.61062(14) 0.80187(12) 0.32631(9) 0.0455(6) Uani 0.2 1 d D . P F 2
C13B C 0.6531(2) 0.73564(19) 0.31432(16) 0.0568(12) Uani 1 1 d . . . . .
H13C H 0.697161 0.724170 0.328920 0.068 Uiso 1 1 calc R U . F 1
H13D H 0.663984 0.736359 0.284506 0.068 Uiso 1 1 calc R U . F 1
C14B C 0.6142(2) 0.68271(19) 0.32489(12) 0.0463(10) Uani 1 1 d . . . . .
H14C H 0.569999 0.694181 0.310495 0.056 Uiso 1 1 calc R U . . .
H14D H 0.641899 0.636330 0.316670 0.056 Uiso 1 1 calc R U . . .
O5B O 0.60153(14) 0.68364(12) 0.36793(7) 0.0393(6) Uani 1 1 d . . . . .
F2B F 0.65771(13) 0.23833(14) 0.16733(7) 0.0580(6) Uani 1 1 d . . . . .
N2B N 0.56917(14) 0.33138(15) 0.31796(8) 0.0261(6) Uani 1 1 d . . . . .
H2NB H 0.5638(17) 0.3642(18) 0.3047(10) 0.019(9) Uiso 1 1 d . . . . .
N3B N 0.40807(13) 0.57389(13) 0.34121(8) 0.0246(5) Uani 1 1 d . . . . .
H3NB H 0.4134(15) 0.5593(15) 0.3148(10) 0.014(7) Uiso 1 1 d . . . . .
F3B F 0.55067(11) 0.29201(10) 0.16911(6) 0.0416(5) Uani 1 1 d . . . . .
F4B F 0.55837(18) 0.05466(14) 0.29856(9) 0.0794(9) Uani 1 1 d . . . . .
N4B N 0.40354(14) 0.42559(13) 0.32926(8) 0.0261(6) Uani 1 1 d D . . . .
H4NB H 0.411(2) 0.4469(18) 0.3040(6) 0.042(11) Uiso 1 1 d D . . . .
F5B F 0.66624(17) 0.03479(12) 0.28681(9) 0.0783(9) Uani 1 1 d . . . . .
F6B F 0.61943(19) 0.07612(12) 0.34461(8) 0.0793(10) Uani 1 1 d . . . . .
O6B O 0.55651(17) 0.36693(13) 0.45762(8) 0.0501(7) Uani 1 1 d . . . . .
F7B F 0.43407(14) 0.18095(12) 0.22852(8) 0.0607(7) Uani 1 1 d . . . . .
O7B O 0.57585(18) 0.23145(13) 0.40414(8) 0.0545(8) Uani 1 1 d . . . . .
F8B F 0.42023(14) 0.28432(13) 0.20628(7) 0.0558(6) Uani 1 1 d . . . . .
O8B O 0.41843(12) 0.84441(11) 0.35705(6) 0.0289(5) Uani 1 1 d . . . . .
O9B O 0.49870(12) 0.93522(11) 0.36469(7) 0.0337(5) Uani 1 1 d . . . . .
F9B F 0.33193(12) 0.24927(14) 0.22603(8) 0.0613(7) Uani 1 1 d . . . . .
O10B O 0.48422(13) 0.93709(12) 0.45268(7) 0.0378(6) Uani 1 1 d . . . . .
O11B O 0.47053(12) 0.80899(11) 0.48771(7) 0.0335(5) Uani 1 1 d . . . . .
O12B O 0.41094(12) 0.77288(11) 0.42141(6) 0.0304(5) Uani 1 1 d . . . . .
O13B O 0.38047(13) 0.55889(12) 0.44455(7) 0.0376(6) Uani 1 1 d . . . . .
O14B O 0.37760(14) 0.40227(12) 0.43225(7) 0.0394(6) Uani 1 1 d . . . . .
C15B C 0.56204(16) 0.39518(16) 0.38214(10) 0.0266(7) Uani 1 1 d . . . . .
C16B C 0.56719(16) 0.33666(16) 0.35901(10) 0.0265(7) Uani 1 1 d . . . . .
C17B C 0.5692(2) 0.29225(18) 0.39604(10) 0.0360(8) Uani 1 1 d . . . . .
C18B C 0.5613(2) 0.35572(18) 0.42123(11) 0.0366(8) Uani 1 1 d . . . . .
C19B C 0.58047(16) 0.27233(16) 0.29456(9) 0.0260(7) Uani 1 1 d . . . . .
C20B C 0.58021(16) 0.28083(16) 0.25193(9) 0.0266(7) Uani 1 1 d . . . . .
H20B H 0.571986 0.325915 0.239774 0.032 Uiso 1 1 calc R U . . .
C21B C 0.59181(17) 0.22423(16) 0.22723(10) 0.0296(7) Uani 1 1 d . . . . .
C22B C 0.60313(19) 0.15871(17) 0.24413(11) 0.0352(8) Uani 1 1 d . . . . .
H22B H 0.611061 0.119734 0.227286 0.042 Uiso 1 1 calc R U . . .
C23B C 0.60268(19) 0.15092(17) 0.28645(11) 0.0342(8) Uani 1 1 d . . . . .
C24B C 0.59160(18) 0.20621(17) 0.31205(10) 0.0306(7) Uani 1 1 d . . . . .
H24B H 0.591586 0.199187 0.340955 0.037 Uiso 1 1 calc R U . . .
C25B C 0.5948(2) 0.23412(17) 0.18173(11) 0.0371(8) Uani 1 1 d . . . . .
C26B C 0.6125(3) 0.0798(2) 0.30416(12) 0.0504(11) Uani 1 1 d . . . . .
C27B C 0.41003(15) 0.64294(15) 0.34552(9) 0.0239(6) Uani 1 1 d . . . . .
C28B C 0.40856(16) 0.67145(16) 0.38410(10) 0.0257(7) Uani 1 1 d . . . . .
H28B H 0.405316 0.644832 0.408413 0.031 Uiso 1 1 calc R U . . .
C29B C 0.41188(16) 0.73848(16) 0.38601(9) 0.0250(6) Uani 1 1 d . . . . .
C30B C 0.41549(16) 0.77823(15) 0.35022(9) 0.0246(6) Uani 1 1 d . . . . .
C31B C 0.41658(17) 0.74931(16) 0.31267(10) 0.0295(7) Uani 1 1 d . . . . .
H31B H 0.419114 0.776073 0.288321 0.035 Uiso 1 1 calc R U . . .
C32B C 0.41397(17) 0.68113(16) 0.31018(9) 0.0274(7) Uani 1 1 d . . . . .
H32B H 0.414918 0.661162 0.284248 0.033 Uiso 1 1 calc R U . . .
C33B C 0.43392(19) 0.88437(16) 0.32260(10) 0.0309(7) Uani 1 1 d . . . . .
H33C H 0.396444 0.893668 0.302728 0.037 Uiso 1 1 calc R U . . .
H33D H 0.477836 0.859819 0.308644 0.037 Uiso 1 1 calc R U . . .
C34B C 0.44001(18) 0.95025(17) 0.33988(10) 0.0325(7) Uani 1 1 d . . . . .
H34C H 0.445090 0.983191 0.317386 0.039 Uiso 1 1 calc R U . . .
H34D H 0.397824 0.971600 0.356444 0.039 Uiso 1 1 calc R U . . .
C35B C 0.5029(2) 0.99095(17) 0.38930(11) 0.0393(9) Uani 1 1 d . . . . .
H35C H 0.488826 1.034827 0.373086 0.047 Uiso 1 1 calc R U . . .
H35D H 0.551367 0.984243 0.397101 0.047 Uiso 1 1 calc R U . . .
C36B C 0.4570(2) 0.99595(17) 0.42769(11) 0.0400(9) Uani 1 1 d . . . . .
H36C H 0.456182 1.038352 0.442332 0.048 Uiso 1 1 calc R U . . .
H36D H 0.409112 0.997855 0.420485 0.048 Uiso 1 1 calc R U . . .
C37B C 0.4406(2) 0.93435(18) 0.48803(11) 0.0398(9) Uani 1 1 d . . . . .
H37C H 0.393207 0.936363 0.479709 0.048 Uiso 1 1 calc R U . . .
H37D H 0.438094 0.974066 0.505537 0.048 Uiso 1 1 calc R U . . .
C38B C 0.4709(2) 0.86752(16) 0.51121(10) 0.0366(8) Uani 1 1 d . . . . .
H38C H 0.519034 0.865115 0.518145 0.044 Uiso 1 1 calc R U . . .
H38D H 0.443877 0.866299 0.537136 0.044 Uiso 1 1 calc R U . . .
C39B C 0.40668(19) 0.79012(18) 0.49215(10) 0.0337(7) Uani 1 1 d . . . . .
H39C H 0.367055 0.831039 0.487736 0.040 Uiso 1 1 calc R U . . .
H39D H 0.401585 0.770204 0.519919 0.040 Uiso 1 1 calc R U . . .
C40B C 0.40957(19) 0.73712(17) 0.46007(9) 0.0293(7) Uani 1 1 d . . . . .
H40C H 0.451619 0.698185 0.462810 0.035 Uiso 1 1 calc R U . . .
H40D H 0.368442 0.718761 0.462864 0.035 Uiso 1 1 calc R U . . .
C41B C 0.39941(15) 0.52794(15) 0.37019(10) 0.0243(6) Uani 1 1 d . . . . .
C42B C 0.39702(16) 0.45980(15) 0.36507(9) 0.0249(6) Uani 1 1 d . . . . .
C43B C 0.38594(17) 0.44858(17) 0.40877(11) 0.0324(7) Uani 1 1 d . . . . .
C44B C 0.38765(17) 0.52254(17) 0.41509(10) 0.0298(7) Uani 1 1 d . . . . .
C45B C 0.40241(16) 0.35755(16) 0.32419(10) 0.0258(7) Uani 1 1 d . . . . .
C46B C 0.40319(16) 0.33526(16) 0.28424(10) 0.0279(7) Uani 1 1 d . . . . .
H46B H 0.404226 0.366454 0.261761 0.034 Uiso 1 1 calc R U . . .
C47B C 0.40245(17) 0.26762(17) 0.27714(11) 0.0316(7) Uani 1 1 d . . . . .
C48B C 0.40192(17) 0.22205(17) 0.30952(11) 0.0337(8) Uani 1 1 d . . . . .
H48B H 0.401446 0.175813 0.304877 0.040 Uiso 1 1 calc R U . . .
C49B C 0.40210(17) 0.24432(16) 0.34889(11) 0.0315(7) Uani 1 1 d . . . . .
C50B C 0.40156(16) 0.31190(16) 0.35713(10) 0.0283(7) Uani 1 1 d . . . . .
H50B H 0.400643 0.326384 0.384500 0.034 Uiso 1 1 calc R U . . .
C51B C 0.39817(19) 0.24511(19) 0.23432(12) 0.0384(8) Uani 1 1 d . . . . .
C52B C 0.4046(2) 0.19518(18) 0.38424(12) 0.0424(9) Uani 0.85 1 d D . P G 1
F10B F 0.3739(2) 0.14503(19) 0.37610(15) 0.0670(12) Uani 0.85 1 d D U P G 1
F11B F 0.47022(16) 0.15960(16) 0.39123(11) 0.0572(8) Uani 0.85 1 d D . P G 1
F12B F 0.3798(3) 0.22396(16) 0.41890(11) 0.0840(11) Uani 0.85 1 d D U P G 1
C52F C 0.4046(2) 0.19518(18) 0.38424(12) 0.0424(9) Uani 0.15 1 d D . P G 2
F10F F 0.3417(7) 0.2173(8) 0.4073(5) 0.040(4) Uiso 0.15 1 d D . P G 2
F11F F 0.4533(9) 0.1850(11) 0.4083(6) 0.067(6) Uiso 0.15 1 d D . P G 2
F12F F 0.3974(14) 0.1357(12) 0.3728(10) 0.065(5) Uiso 0.15 1 d D U P G 2
S1CD S 0.17564(4) 0.84927(4) 0.25694(2) 0.02552(16) Uani 1 1 d . . . . .
O1CD O 0.17534(12) 0.79051(11) 0.23151(7) 0.0309(5) Uani 1 1 d . . . . .
O2CD O 0.17039(12) 0.91189(11) 0.23105(7) 0.0334(5) Uani 1 1 d . . . . .
O3CD O 0.11476(12) 0.86344(11) 0.28623(7) 0.0324(5) Uani 1 1 d . . . . .
O4CD O 0.24055(12) 0.83268(11) 0.27920(7) 0.0318(5) Uani 1 1 d . . . . .
C1C C 0.33348(17) 0.78010(16) 0.15734(10) 0.0268(7) Uani 1 1 d . . . . .
N1C N 0.26101(15) 0.79009(14) 0.15800(9) 0.0286(6) Uani 1 1 d . . . . .
H1NC H 0.244(2) 0.7882(19) 0.1825(13) 0.036(10) Uiso 1 1 d . . . . .
K1C K 0.55684(4) 0.87453(4) 0.11084(2) 0.03245(16) Uani 1 1 d . . . . .
F1C F -0.16728(18) 0.8647(2) 0.25196(11) 0.1124(13) Uani 1 1 d . U . . .
O1C O 0.54661(12) 0.75102(12) 0.15620(7) 0.0321(5) Uani 1 1 d . . . . .
C2C C 0.37215(17) 0.78206(15) 0.12082(10) 0.0270(7) Uani 1 1 d . . . . .
H2C H 0.349894 0.790067 0.095334 0.032 Uiso 1 1 calc R U . . .
N2C N 0.10192(15) 0.81528(15) 0.16087(9) 0.0306(6) Uani 1 1 d . . . . .
H2NC H 0.118(2) 0.807(2) 0.1826(14) 0.048(13) Uiso 1 1 d . . . . .
F2C F -0.1249(2) 0.7592(2) 0.24058(12) 0.1130(12) Uani 1 1 d . U . . .
O2C O 0.66686(12) 0.79363(12) 0.15796(8) 0.0374(6) Uani 1 1 d . . . . .
C3C C 0.44259(17) 0.77233(15) 0.12210(9) 0.0259(7) Uani 1 1 d . . . . .
O3C O 0.68013(12) 0.79646(12) 0.06971(8) 0.0375(6) Uani 1 1 d . . . . .
F3C F -0.07084(15) 0.81295(17) 0.27453(8) 0.0754(8) Uani 1 1 d . . . . .
N3C N 0.18028(15) 0.96000(14) 0.15024(9) 0.0309(6) Uani 1 1 d . . . . .
H3NC H 0.181(2) 0.9486(19) 0.1779(13) 0.039(10) Uiso 1 1 d . . . . .
C4C C 0.47573(17) 0.76041(16) 0.15945(10) 0.0282(7) Uani 1 1 d . . . . .
O4C O 0.55062(13) 0.83261(12) 0.02740(7) 0.0359(5) Uani 1 1 d . . . . .
N4C N 0.03668(17) 0.97974(16) 0.19679(10) 0.0343(7) Uani 1 1 d . . . . .
H4NC H 0.062(2) 0.959(2) 0.2085(12) 0.029(11) Uiso 1 1 d . . . . .
C5C C 0.43737(18) 0.75834(17) 0.19520(10) 0.0314(7) Uani 1 1 d . . . . .
H5C H 0.459863 0.749864 0.220601 0.038 Uiso 1 1 calc R U . . .
O5C O 0.48562(12) 0.77352(12) 0.08844(6) 0.0321(5) Uani 1 1 d . . . . .
C6C C 0.36540(18) 0.76862(16) 0.19455(10) 0.0303(7) Uani 1 1 d . . . . .
H6C H 0.339090 0.767685 0.219309 0.036 Uiso 1 1 calc R U . . .
O6C O 0.26495(14) 0.79513(13) 0.05337(7) 0.0391(6) Uani 1 1 d . . . . .
C7C C 0.58379(18) 0.74444(18) 0.19261(11) 0.0351(8) Uani 1 1 d . . . . .
H7CA H 0.577462 0.704658 0.209702 0.042 Uiso 1 1 calc R U . . .
H7CB H 0.567705 0.786829 0.208674 0.042 Uiso 1 1 calc R U . . .
O7C O 0.09986(14) 0.81719(14) 0.05738(8) 0.0460(6) Uani 1 1 d . . . . .
F7C F -0.16572(13) 0.96574(18) 0.33161(8) 0.0769(9) Uani 1 1 d . . . . .
C8C C 0.65908(19) 0.73327(18) 0.17914(11) 0.0377(8) Uani 1 1 d . . . . .
H8CA H 0.688573 0.723513 0.203334 0.045 Uiso 1 1 calc R U . . .
H8CB H 0.673484 0.693276 0.161020 0.045 Uiso 1 1 calc R U . . .
F8C F -0.09648(18) 1.02222(16) 0.35081(9) 0.0790(8) Uani 1 1 d . . . . .
O8C O 0.43783(13) 0.96262(13) 0.07990(8) 0.0425(6) Uani 1 1 d . . . . .
C9C C 0.73121(19) 0.7828(2) 0.13427(13) 0.0444(9) Uani 1 1 d . . . . .
H9CA H 0.768932 0.753123 0.150539 0.053 Uiso 1 1 calc R U . . .
H9CB H 0.741694 0.827925 0.129127 0.053 Uiso 1 1 calc R U . . .
F9C F -0.05650(13) 0.91851(13) 0.33215(7) 0.0568(6) Uani 1 1 d . . . . .
O9C O 0.56571(14) 0.98159(13) 0.05646(8) 0.0420(6) Uani 1 1 d . . . . .
C10C C 0.7300(2) 0.7500(2) 0.09408(12) 0.0428(9) Uani 1 1 d . . . . .
H10D H 0.776136 0.740542 0.080146 0.051 Uiso 1 1 calc R U . . .
H10E H 0.717507 0.705767 0.098497 0.051 Uiso 1 1 calc R U . . .
F10C F -0.23552(18) 1.17863(19) 0.23570(13) 0.1078(12) Uani 1 1 d . . . . .
O10C O 0.62737(15) 0.97068(13) 0.13410(8) 0.0482(7) Uani 1 1 d . . . . .
C11C C 0.6725(2) 0.76701(19) 0.03133(11) 0.0399(8) Uani 1 1 d . . . . .
H11E H 0.657873 0.723965 0.036177 0.048 Uiso 1 1 calc R U . . .
H11F H 0.716958 0.755925 0.015437 0.048 Uiso 1 1 calc R U . . .
F11C F -0.24971(18) 1.1031(2) 0.19442(12) 0.1093(13) Uani 1 1 d . . . . .
O11C O 0.54474(13) 0.92307(13) 0.19761(8) 0.0411(6) Uani 1 1 d . . . . .
C12C C 0.61867(19) 0.8196(2) 0.00839(11) 0.0399(8) Uani 1 1 d . . . . .
H12E H 0.632326 0.863448 0.006081 0.048 Uiso 1 1 calc R U . . .
H12F H 0.617082 0.803461 -0.019676 0.048 Uiso 1 1 calc R U . . .
F12C F -0.1815(2) 1.1680(2) 0.17701(13) 0.1228(13) Uani 1 1 d . U . . .
O12C O 0.42514(13) 0.94286(14) 0.15713(7) 0.0424(6) Uani 1 1 d . . . . .
C13C C 0.51609(19) 0.78090(18) 0.01885(10) 0.0353(8) Uani 1 1 d . . . . .
H13E H 0.548081 0.734180 0.022035 0.042 Uiso 1 1 calc R U . . .
H13F H 0.499847 0.787116 -0.009565 0.042 Uiso 1 1 calc R U . . .
O13C O 0.09958(17) 1.0264(2) 0.06339(9) 0.0721(10) Uani 1 1 d . . . . .
C14C C 0.45533(19) 0.78921(18) 0.04894(9) 0.0332(7) Uani 1 1 d . . . . .
H14E H 0.425155 0.837043 0.047606 0.040 Uiso 1 1 calc R U . . .
H14F H 0.427595 0.756900 0.043133 0.040 Uiso 1 1 calc R U . . .
O14C O -0.04662(15) 1.04493(18) 0.11148(9) 0.0622(8) Uani 1 1 d . . . . .
C15C C 0.21843(18) 0.79928(16) 0.12662(10) 0.0286(7) Uani 1 1 d . . . . .
C16C C 0.14634(18) 0.81030(16) 0.12777(10) 0.0299(7) Uani 1 1 d . . . . .
C17C C 0.1434(2) 0.81162(18) 0.08298(10) 0.0355(8) Uani 1 1 d . . . . .
C18C C 0.22103(18) 0.80096(17) 0.08099(10) 0.0311(7) Uani 1 1 d . . . . .
C19C C 0.02999(18) 0.83017(17) 0.16254(10) 0.0319(7) Uani 1 1 d . . . . .
C20C C -0.0032(2) 0.82051(18) 0.19982(11) 0.0378(8) Uani 1 1 d . . . . .
H20C H 0.023614 0.804055 0.223200 0.045 Uiso 1 1 calc R U . . .
C21C C -0.0746(2) 0.8346(2) 0.20321(11) 0.0407(9) Uani 1 1 d . . . . .
C22C C -0.1151(2) 0.8604(2) 0.16983(13) 0.0489(10) Uani 1 1 d . . . . .
H22C H -0.164076 0.870974 0.172111 0.059 Uiso 1 1 calc R U . H 1
C24C C -0.01028(19) 0.85565(18) 0.12848(11) 0.0367(8) Uani 1 1 d . . . . .
H24C H 0.011075 0.862682 0.102772 0.044 Uiso 1 1 calc R U . I 1
C25C C -0.1094(2) 0.8181(3) 0.24213(14) 0.0585(12) Uani 1 1 d . . . . .
C23C C -0.0814(2) 0.8704(2) 0.13282(12) 0.0463(9) Uani 0.5 1 d D . P J 1
C26C C -0.1254(6) 0.9069(8) 0.0979(4) 0.053(5) Uani 0.5 1 d D U P J 1
F4C F -0.1674(6) 0.9694(5) 0.1067(4) 0.100(4) Uani 0.5 1 d D U P J 1
F5C F -0.1663(5) 0.8679(6) 0.0865(4) 0.078(3) Uani 0.5 1 d D U P J 1
F6C F -0.0917(8) 0.9236(8) 0.0661(4) 0.064(3) Uani 0.5 1 d D U P J 1
C23G C -0.0814(2) 0.8704(2) 0.13282(12) 0.0463(9) Uani 0.5 1 d D . P J 2
C26G C -0.1234(7) 0.8874(8) 0.0956(4) 0.056(5) Uani 0.5 1 d D U P J 2
F4G F -0.1821(5) 0.9372(6) 0.1062(3) 0.089(3) Uani 0.5 1 d D U P J 2
F5G F -0.1445(6) 0.8354(5) 0.0828(4) 0.077(3) Uani 0.5 1 d D . P J 2
F6G F -0.0895(8) 0.9060(9) 0.0647(4) 0.078(5) Uani 0.5 1 d D U P J 2
C27C C 0.24458(18) 0.96005(16) 0.13003(10) 0.0305(7) Uani 1 1 d . . . . .
C28C C 0.30156(18) 0.95127(16) 0.15449(10) 0.0322(7) Uani 1 1 d . . . . .
H28C H 0.296795 0.944772 0.183295 0.039 Uiso 1 1 calc R U . . .
C29C C 0.36528(18) 0.95202(16) 0.13670(10) 0.0323(7) Uani 1 1 d . . . . .
C30C C 0.37248(18) 0.96208(17) 0.09423(11) 0.0346(8) Uani 1 1 d . . . . .
C31C C 0.31620(19) 0.96919(19) 0.07050(11) 0.0400(9) Uani 1 1 d . . . . .
H31C H 0.320967 0.975098 0.041652 0.048 Uiso 1 1 calc R U . . .
C32C C 0.25177(19) 0.96786(17) 0.08815(10) 0.0350(8) Uani 1 1 d . . . . .
H32C H 0.213261 0.972312 0.071362 0.042 Uiso 1 1 calc R U . . .
C33C C 0.4447(2) 1.0126(3) 0.04994(15) 0.0692(15) Uani 1 1 d . . . . .
H33E H 0.402629 1.051844 0.050188 0.083 Uiso 1 1 calc R U . . .
H33F H 0.450672 0.992320 0.022486 0.083 Uiso 1 1 calc R U . . .
C34C C 0.5061(3) 1.0371(2) 0.05890(18) 0.0698(15) Uani 1 1 d . . . . .
H34E H 0.510314 1.074160 0.038906 0.084 Uiso 1 1 calc R U . . .
H34F H 0.500615 1.056126 0.086664 0.084 Uiso 1 1 calc R U . . .
C35C C 0.6292(2) 0.9989(2) 0.06276(13) 0.0522(10) Uani 1 1 d . . . . .
H35E H 0.633272 1.036034 0.042771 0.063 Uiso 1 1 calc R U . . .
H35F H 0.668202 0.957949 0.057089 0.063 Uiso 1 1 calc R U . . .
C36C C 0.6356(3) 1.0222(2) 0.10493(13) 0.0564(11) Uani 1 1 d . . . . .
H36E H 0.681594 1.030746 0.107462 0.068 Uiso 1 1 calc R U . . .
H36F H 0.599840 1.065950 0.110061 0.068 Uiso 1 1 calc R U . . .
C37C C 0.6215(3) 0.9945(2) 0.17468(13) 0.0537(11) Uani 1 1 d . . . . .
H37E H 0.583099 1.037155 0.176855 0.064 Uiso 1 1 calc R U . . .
H37F H 0.664767 1.005635 0.181596 0.064 Uiso 1 1 calc R U . . .
C38C C 0.6083(2) 0.9408(2) 0.20368(12) 0.0470(9) Uani 1 1 d . . . . .
H38E H 0.647106 0.898646 0.201179 0.056 Uiso 1 1 calc R U . . .
H38F H 0.607429 0.957171 0.231912 0.056 Uiso 1 1 calc R U . . .
C39C C 0.4846(2) 0.9742(2) 0.20991(13) 0.0505(10) Uani 1 1 d . . . . .
H39E H 0.483203 1.018468 0.195149 0.061 Uiso 1 1 calc R U . . .
H39F H 0.485096 0.981428 0.239649 0.061 Uiso 1 1 calc R U . . .
C40C C 0.4220(2) 0.9509(2) 0.20048(11) 0.0478(10) Uani 1 1 d . . . . .
H40E H 0.422877 0.906572 0.215052 0.057 Uiso 1 1 calc R U . . .
H40F H 0.379202 0.985855 0.208897 0.057 Uiso 1 1 calc R U . . .
C41C C 0.11629(19) 0.98457(17) 0.13662(11) 0.0348(8) Uani 1 1 d . . . . .
C42C C 0.05198(18) 0.99377(17) 0.15730(11) 0.0343(8) Uani 1 1 d . . . . .
C43C C 0.0136(2) 1.0226(2) 0.12086(12) 0.0449(9) Uani 1 1 d . . . . .
C44C C 0.0821(2) 1.0138(2) 0.09813(12) 0.0464(10) Uani 1 1 d . . . . .
C45C C -0.02726(18) 1.00377(19) 0.21881(12) 0.0374(8) Uani 1 1 d . . . . .
C46C C -0.03506(19) 0.97756(18) 0.25776(11) 0.0368(8) Uani 1 1 d . . . . .
H46C H 0.001687 0.942410 0.269038 0.044 Uiso 1 1 calc R U . . .
C47C C -0.0962(2) 1.0019(2) 0.28085(13) 0.0471(10) Uani 1 1 d . . . . .
C48C C -0.1503(2) 1.0546(3) 0.26525(15) 0.0607(12) Uani 1 1 d . . . . .
H48C H -0.191635 1.072357 0.281052 0.073 Uiso 1 1 calc R U . . .
C49C C -0.1417(2) 1.0800(3) 0.22616(16) 0.0634(13) Uani 1 1 d . . . . .
C50C C -0.0807(2) 1.0553(2) 0.20305(14) 0.0531(11) Uani 1 1 d . . . . .
H50C H -0.075939 1.074091 0.176292 0.064 Uiso 1 1 calc R U . . .
C51C C -0.1039(2) 0.9766(2) 0.32341(13) 0.0491(10) Uani 1 1 d . . . . .
C52C C -0.2014(3) 1.1323(4) 0.2077(2) 0.092(2) Uani 1 1 d . . . . .
C1D C 0.24048(15) 0.66721(15) 0.34268(9) 0.0231(6) Uani 1 1 d . . . . .
O1D O 0.23068(12) 0.46676(11) 0.32842(6) 0.0282(5) Uani 1 1 d . . . . .
F1D F 0.24339(16) 1.15726(11) 0.28317(8) 0.0715(8) Uani 1 1 d . . . . .
K1D K 0.10024(4) 0.47592(3) 0.37419(2) 0.02596(14) Uani 1 1 d . . . . .
N1D N 0.24263(13) 0.73586(13) 0.34731(8) 0.0244(6) Uani 1 1 d . . . . .
H1ND H 0.2440(19) 0.7604(19) 0.3231(12) 0.035(10) Uiso 1 1 d . . . . .
C2D C 0.23207(16) 0.62538(16) 0.37633(9) 0.0246(6) Uani 1 1 d . . . . .
H2D H 0.228223 0.642453 0.403248 0.030 Uiso 1 1 calc R U . . .
O2D O 0.15568(11) 0.37265(10) 0.31600(7) 0.0289(5) Uani 1 1 d . . . . .
F2D F 0.25881(13) 1.06370(12) 0.25097(7) 0.0533(6) Uani 1 1 d . . . . .
N2D N 0.24544(14) 0.88411(13) 0.35560(8) 0.0267(6) Uani 1 1 d . . . . .
H2ND H 0.2497(18) 0.8696(18) 0.3283(12) 0.032(9) Uiso 1 1 d . . . . .
N3D N 0.08180(14) 0.84026(13) 0.36774(9) 0.0261(6) Uani 1 1 d . . . . .
H3ND H 0.0899(18) 0.8458(18) 0.3424(12) 0.029(10) Uiso 1 1 d . . . . .
F3D F 0.34337(12) 1.08594(13) 0.27906(7) 0.0532(6) Uani 1 1 d . . . . .
O3D O 0.15485(12) 0.34183(11) 0.40180(7) 0.0355(5) Uani 1 1 d . . . . .
C3D C 0.22940(15) 0.55909(15) 0.37008(9) 0.0224(6) Uani 1 1 d . . . . .
N4D N 0.08421(15) 0.98499(14) 0.33361(9) 0.0293(6) Uani 1 1 d . . . . .
H4ND H 0.094(2) 0.949(2) 0.3147(14) 0.058(13) Uiso 1 1 d . . . . .
O4D O 0.15153(11) 0.45235(11) 0.45719(7) 0.0292(5) Uani 1 1 d . . . . .
C4D C 0.23497(15) 0.53335(15) 0.33013(9) 0.0230(6) Uani 1 1 d . . . . .
O5D O 0.22112(12) 0.51344(11) 0.40026(6) 0.0275(5) Uani 1 1 d . . . . .
C5D C 0.24443(16) 0.57480(16) 0.29740(9) 0.0260(7) Uani 1 1 d . . . . .
H5D H 0.249481 0.557552 0.270497 0.031 Uiso 1 1 calc R U . . .
O6D O 0.23892(14) 0.71182(12) 0.45163(7) 0.0392(6) Uani 1 1 d . . . . .
C6D C 0.24663(16) 0.64228(16) 0.30359(9) 0.0261(7) Uani 1 1 d . . . . .
H6D H 0.252380 0.671321 0.280805 0.031 Uiso 1 1 calc R U . . .
F7D F 0.11546(15) 1.19603(12) 0.21021(8) 0.0625(7) Uani 1 1 d . . . . .
O7D O 0.23682(14) 0.87107(12) 0.45994(7) 0.0390(6) Uani 1 1 d . . . . .
C7D C 0.22927(17) 0.43867(16) 0.28904(9) 0.0267(7) Uani 1 1 d . . . . .
H7DA H 0.272439 0.437705 0.272988 0.032 Uiso 1 1 calc R U . . .
H7DB H 0.189544 0.466740 0.273589 0.032 Uiso 1 1 calc R U . . .
F8D F 0.03995(14) 1.14570(14) 0.19311(7) 0.0633(7) Uani 1 1 d . . . . .
O8D O 0.03431(13) 0.59039(11) 0.41666(7) 0.0324(5) Uani 1 1 d . . . . .
C8D C 0.22241(17) 0.36704(16) 0.29710(10) 0.0284(7) Uani 1 1 d . . . . .
H8DA H 0.226980 0.342331 0.271105 0.034 Uiso 1 1 calc R U . . .
H8DB H 0.259028 0.340992 0.315426 0.034 Uiso 1 1 calc R U . . .
F9D F 0.14439(12) 1.08673(11) 0.20113(7) 0.0475(5) Uani 1 1 d . . . . .
O9D O 0.00151(12) 0.46947(11) 0.43626(7) 0.0309(5) Uani 1 1 d . . . . .
C9D C 0.14636(19) 0.30949(16) 0.33332(11) 0.0344(8) Uani 1 1 d . . . . .
H9DA H 0.164185 0.272334 0.313537 0.041 Uiso 1 1 calc R U . . .
H9DB H 0.096301 0.314269 0.338105 0.041 Uiso 1 1 calc R U . . .
F10D F -0.03566(14) 1.29320(11) 0.32739(8) 0.0621(7) Uani 1 1 d . . . . .
O10D O -0.01667(12) 0.43722(12) 0.35365(7) 0.0326(5) Uani 1 1 d . . . . .
C10D C 0.1823(2) 0.28915(17) 0.37276(11) 0.0398(9) Uani 1 1 d . . . . .
H10F H 0.175203 0.244610 0.383339 0.048 Uiso 1 1 calc R U . . .
H10G H 0.232600 0.283330 0.368299 0.048 Uiso 1 1 calc R U . . .
F11D F 0.01866(16) 1.24474(12) 0.37906(8) 0.0660(7) Uani 1 1 d . . . . .
O11D O 0.04598(11) 0.51234(11) 0.29157(7) 0.0297(5) Uani 1 1 d . . . . .
C11D C 0.19366(19) 0.33146(18) 0.43812(11) 0.0365(8) Uani 1 1 d . . . . .
H11G H 0.239910 0.338915 0.432055 0.044 Uiso 1 1 calc R U . . .
H11H H 0.199890 0.283615 0.449075 0.044 Uiso 1 1 calc R U . . .
F12D F -0.07726(16) 1.22411(14) 0.36587(12) 0.0916(11) Uani 1 1 d . . . . .
O12D O 0.05167(13) 0.61580(11) 0.34093(6) 0.0309(5) Uani 1 1 d . . . . .
C12D C 0.15447(19) 0.38223(16) 0.46901(10) 0.0324(7) Uani 1 1 d . . . . .
H12G H 0.106780 0.377333 0.472588 0.039 Uiso 1 1 calc R U . . .
H12H H 0.176922 0.371098 0.495728 0.039 Uiso 1 1 calc R U . . .
O13D O 0.05047(15) 0.90081(13) 0.46428(8) 0.0454(7) Uani 1 1 d . . . . .
C13D C 0.21165(18) 0.47268(18) 0.46754(10) 0.0320(7) Uani 1 1 d . . . . .
H13G H 0.253862 0.434997 0.461890 0.038 Uiso 1 1 calc R U . . .
H13H H 0.209545 0.482975 0.496990 0.038 Uiso 1 1 calc R U . . .
O14D O 0.05003(18) 1.05051(13) 0.42851(8) 0.0559(8) Uani 1 1 d . . . . .
C14D C 0.21331(17) 0.53557(17) 0.44207(9) 0.0279(7) Uani 1 1 d . . . . .
H14G H 0.169866 0.572465 0.446135 0.034 Uiso 1 1 calc R U . . .
H14H H 0.252672 0.553287 0.449296 0.034 Uiso 1 1 calc R U . . .
C15D C 0.24165(15) 0.76964(16) 0.38188(10) 0.0257(7) Uani 1 1 d . . . . .
C16D C 0.24261(15) 0.83813(15) 0.38616(10) 0.0254(7) Uani 1 1 d . . . . .
C17D C 0.23961(17) 0.83329(17) 0.43106(10) 0.0313(7) Uani 1 1 d . . . . .
C18D C 0.23901(18) 0.75918(18) 0.42727(10) 0.0317(7) Uani 1 1 d . . . . .
C19D C 0.24808(16) 0.95228(16) 0.35853(10) 0.0279(7) Uani 1 1 d . . . . .
C20D C 0.25674(16) 0.98761(16) 0.32199(10) 0.0289(7) Uani 1 1 d . . . . .
H20D H 0.260478 0.965341 0.296580 0.035 Uiso 1 1 calc R U . . .
C21D C 0.25982(17) 1.05501(16) 0.32311(11) 0.0310(7) Uani 1 1 d . . . . .
C22D C 0.25327(17) 1.08919(17) 0.35991(11) 0.0328(8) Uani 1 1 d . . . . .
H22D H 0.254864 1.135983 0.360345 0.039 Uiso 1 1 calc R U . . .
C23D C 0.24437(18) 1.05323(17) 0.39582(11) 0.0335(8) Uani 1 1 d . . . . .
C24D C 0.24226(18) 0.98528(17) 0.39569(10) 0.0315(7) Uani 1 1 d . . . . .
H24D H 0.236901 0.961175 0.420681 0.038 Uiso 1 1 calc R U . . .
C25D C 0.2749(2) 1.09023(18) 0.28430(12) 0.0380(8) Uani 1 1 d . . . . .
C26D C 0.2377(2) 1.08822(18) 0.43617(12) 0.0435(9) Uani 0.5 1 d D . P K 1
F4D F 0.2104(5) 1.1525(2) 0.43553(16) 0.0649(15) Uani 0.5 1 d D U P K 1
F5D F 0.3037(3) 1.0835(4) 0.45045(19) 0.0683(14) Uani 0.5 1 d D U P K 1
F6D F 0.2062(4) 1.0603(3) 0.46534(13) 0.0452(12) Uani 0.5 1 d D U P K 1
C26H C 0.2377(2) 1.08822(18) 0.43617(12) 0.0435(9) Uani 0.3 1 d D . P K 2
F4H F 0.1717(5) 1.1383(5) 0.4345(3) 0.057(2) Uiso 0.3 1 d D . P K 2
F5H F 0.2442(6) 1.0481(4) 0.4678(2) 0.041(2) Uiso 0.3 1 d D . P K 2
F6H F 0.2797(6) 1.1285(6) 0.4366(3) 0.048(2) Uiso 0.3 1 d D . P K 2
C26L C 0.2377(2) 1.08822(18) 0.43617(12) 0.0435(9) Uani 0.2 1 d D . P K 3
F4L F 0.1716(5) 1.1034(7) 0.4524(4) 0.041(2) Uiso 0.2 1 d D U P K 3
F5L F 0.2839(6) 1.0510(5) 0.4634(3) 0.030(2) Uiso 0.2 1 d D . P K 3
F6L F 0.2507(9) 1.1489(6) 0.4338(3) 0.030(2) Uiso 0.2 1 d D U P K 3
C27D C 0.07287(16) 0.77634(15) 0.38272(10) 0.0250(6) Uani 1 1 d . . . . .
C28D C 0.06892(16) 0.72876(15) 0.35361(9) 0.0255(6) Uani 1 1 d . . . . .
H28D H 0.074662 0.739153 0.325294 0.031 Uiso 1 1 calc R U . . .
C29D C 0.05674(16) 0.66707(15) 0.36598(9) 0.0242(6) Uani 1 1 d . . . . .
C30D C 0.04832(17) 0.65224(15) 0.40784(10) 0.0267(7) Uani 1 1 d . . . . .
C31D C 0.05583(18) 0.69812(16) 0.43642(10) 0.0314(7) Uani 1 1 d . . . . .
H31D H 0.052311 0.686941 0.464793 0.038 Uiso 1 1 calc R U . . .
C32D C 0.06854(17) 0.76075(16) 0.42388(10) 0.0300(7) Uani 1 1 d . . . . .
H32D H 0.074142 0.792263 0.443512 0.036 Uiso 1 1 calc R U . . .
C33D C -0.00075(19) 0.58270(17) 0.45488(10) 0.0338(8) Uani 1 1 d . . . . .
H33G H -0.030570 0.627936 0.463539 0.041 Uiso 1 1 calc R U . . .
H33H H 0.033120 0.564024 0.476369 0.041 Uiso 1 1 calc R U . . .
C34D C -0.04393(19) 0.53341(17) 0.44833(11) 0.0365(8) Uani 1 1 d . . . . .
H34G H -0.069737 0.526689 0.473957 0.044 Uiso 1 1 calc R U . . .
H34H H -0.077668 0.552158 0.426781 0.044 Uiso 1 1 calc R U . . .
C35D C -0.03374(19) 0.41952(17) 0.42542(10) 0.0340(8) Uani 1 1 d . . . . .
H35G H -0.069110 0.417210 0.447075 0.041 Uiso 1 1 calc R U . . .
H35H H -0.000027 0.373497 0.424448 0.041 Uiso 1 1 calc R U . . .
C36D C -0.06804(19) 0.43518(19) 0.38525(11) 0.0378(8) Uani 1 1 d . . . . .
H36G H -0.091435 0.399139 0.379530 0.045 Uiso 1 1 calc R U . . .
H36H H -0.103308 0.480269 0.386060 0.045 Uiso 1 1 calc R U . . .
C37D C -0.04741(18) 0.46023(18) 0.31556(11) 0.0356(8) Uani 1 1 d . . . . .
H37G H -0.079994 0.506613 0.318308 0.043 Uiso 1 1 calc R U . . .
H37H H -0.073694 0.428119 0.307100 0.043 Uiso 1 1 calc R U . . .
C38D C 0.00812(18) 0.46328(17) 0.28372(10) 0.0326(7) Uani 1 1 d . . . . .
H38G H 0.040974 0.416863 0.281966 0.039 Uiso 1 1 calc R U . . .
H38H H -0.013443 0.475008 0.256776 0.039 Uiso 1 1 calc R U . . .
C39D C 0.0075(2) 0.58128(17) 0.28268(11) 0.0368(8) Uani 1 1 d . . . . .
H39G H -0.038959 0.590280 0.296198 0.044 Uiso 1 1 calc R U . . .
H39H H 0.001789 0.588495 0.252770 0.044 Uiso 1 1 calc R U . . .
C40D C 0.04552(19) 0.62962(17) 0.29796(10) 0.0322(7) Uani 1 1 d . . . . .
H40G H 0.091829 0.621442 0.284287 0.039 Uiso 1 1 calc R U . . .
H40H H 0.019484 0.678217 0.292440 0.039 Uiso 1 1 calc R U . . .
C41D C 0.07319(16) 0.89861(16) 0.38781(10) 0.0273(7) Uani 1 1 d . . . . .
C42D C 0.07348(17) 0.96406(16) 0.37251(10) 0.0287(7) Uani 1 1 d . . . . .
C43D C 0.0589(2) 0.99447(17) 0.41330(11) 0.0379(8) Uani 1 1 d . . . . .
C44D C 0.05909(19) 0.92372(17) 0.43034(11) 0.0336(8) Uani 1 1 d . . . . .
C45D C 0.07021(17) 1.05301(15) 0.31821(10) 0.0282(7) Uani 1 1 d . . . . .
C46D C 0.09129(17) 1.06266(16) 0.27781(10) 0.0307(7) Uani 1 1 d . . . . .
H46D H 0.115749 1.024256 0.262263 0.037 Uiso 1 1 calc R U . . .
C47D C 0.07631(18) 1.12852(17) 0.26058(11) 0.0329(7) Uani 1 1 d . . . . .
C48D C 0.03956(19) 1.18520(17) 0.28304(12) 0.0369(8) Uani 1 1 d . . . . .
H48D H 0.028442 1.230413 0.270925 0.044 Uiso 1 1 calc R U . . .
C49D C 0.01972(18) 1.17435(17) 0.32310(12) 0.0359(8) Uani 1 1 d . . . . .
C50D C 0.03423(18) 1.10905(16) 0.34121(11) 0.0324(7) Uani 1 1 d . . . . .
H50D H 0.019975 1.102432 0.368804 0.039 Uiso 1 1 calc R U . . .
C51D C 0.0939(2) 1.13930(19) 0.21660(12) 0.0429(9) Uani 1 1 d . . . . .
C52D C -0.0189(2) 1.23333(19) 0.34865(13) 0.0467(10) Uani 1 1 d . . . . .
N1_7 N 0.6670(6) 0.0164(5) 0.4345(3) 0.099(3) Uani 0.5 1 d D . P . .
C1_7 C 0.6976(5) 0.0566(5) 0.4310(3) 0.060(2) Uani 0.5 1 d D . P . .
C2_7 C 0.7320(6) 0.1102(6) 0.4233(6) 0.120(6) Uani 0.5 1 d D . P . .
H2A_7 H 0.780269 0.089564 0.414878 0.181 Uiso 0.5 1 calc R U P . .
H2B_7 H 0.730318 0.135917 0.448366 0.181 Uiso 0.5 1 calc R U P . .
H2C_7 H 0.708751 0.141686 0.401535 0.181 Uiso 0.5 1 calc R U P . .
N1_8 N 0.8630(4) -0.0780(3) 0.42988(16) 0.112(2) Uani 1 1 d . . . . .
C1_8 C 0.8734(3) -0.0386(3) 0.45014(16) 0.0704(14) Uani 1 1 d . . . . .
C2_8 C 0.8896(3) 0.0103(3) 0.47720(16) 0.0719(14) Uani 1 1 d . . . . .
H2A_8 H 0.916592 -0.014976 0.499926 0.108 Uiso 1 1 calc R U . . .
H2B_8 H 0.846560 0.041073 0.488023 0.108 Uiso 1 1 calc R U . . .
H2C_8 H 0.916542 0.037657 0.461867 0.108 Uiso 1 1 calc R U . . .
N1_9 N 0.7697(3) 0.0392(2) 0.01858(12) 0.0703(11) Uani 1 1 d . . . . .
C1_9 C 0.8222(3) 0.0503(3) 0.01779(13) 0.0603(12) Uani 1 1 d . . . . .
C2_9 C 0.8915(4) 0.0627(4) 0.01635(16) 0.090(2) Uani 1 1 d . . . . .
H2A_9 H 0.925139 0.023031 0.004301 0.135 Uiso 1 1 calc R U . . .
H2B_9 H 0.904706 0.068728 0.044182 0.135 Uiso 1 1 calc R U . . .
H2C_9 H 0.890614 0.104420 -0.000390 0.135 Uiso 1 1 calc R U . . .
N1_10 N 0.5971(3) 0.1849(3) 0.06117(15) 0.0849(14) Uani 1 1 d . . . . .
C1_10 C 0.6478(3) 0.2000(3) 0.05533(15) 0.0651(13) Uani 1 1 d . . . . .
C2_10 C 0.7120(4) 0.2171(3) 0.04828(19) 0.098(2) Uani 1 1 d . . . . .
H2A_10 H 0.737343 0.210038 0.073735 0.147 Uiso 1 1 calc R U . . .
H2B_10 H 0.703100 0.265640 0.039048 0.147 Uiso 1 1 calc R U . . .
H2C_10 H 0.739557 0.187500 0.027202 0.147 Uiso 1 1 calc R U . . .
N1_11 N 0.1385(2) 0.2527(2) -0.00338(13) 0.0643(10) Uani 1 1 d . . . . .
C1_11 C 0.1599(2) 0.1981(2) 0.00738(14) 0.0547(11) Uani 1 1 d . . . . .
C2_11 C 0.1915(5) 0.1276(3) 0.0202(2) 0.118(3) Uani 1 1 d . . . . .
H2A_11 H 0.217789 0.102400 -0.002912 0.176 Uiso 1 1 calc R U . . .
H2B_11 H 0.155519 0.105410 0.029792 0.176 Uiso 1 1 calc R U . . .
H2C_11 H 0.222790 0.126980 0.042540 0.176 Uiso 1 1 calc R U . . .
N1_12 N -0.1339(4) 0.6696(4) 0.3508(3) 0.154(3) Uani 1 1 d . U . . .
C1_12 C -0.1244(3) 0.7189(4) 0.3648(2) 0.098(2) Uani 1 1 d . . . . .
C2_12 C -0.1118(2) 0.7805(3) 0.38025(17) 0.0675(13) Uani 1 1 d . U . . .
H2A_12 H -0.114140 0.814837 0.357854 0.101 Uiso 1 1 calc R U . . .
H2B_12 H -0.065804 0.769036 0.391916 0.101 Uiso 1 1 calc R U . . .
H2C_12 H -0.146885 0.799376 0.401519 0.101 Uiso 1 1 calc R U . . .
N1_13 N -0.1259(3) 0.7516(3) 0.48475(18) 0.1009(18) Uani 1 1 d . U . . .
C1_13 C -0.0866(4) 0.7766(3) 0.5001(2) 0.0877(18) Uani 1 1 d . U . . .
C2_13 C -0.0382(4) 0.8080(4) 0.5194(2) 0.104(2) Uani 1 1 d . U . . .
H2A_13 H -0.062647 0.838083 0.541200 0.156 Uiso 1 1 calc R U . . .
H2B_13 H -0.019275 0.835356 0.498802 0.156 Uiso 1 1 calc R U . . .
H2C_13 H -0.000469 0.771613 0.531040 0.156 Uiso 1 1 calc R U . . .
N1_14 N 0.2999(4) 0.2814(4) 0.0923(3) 0.085(2) Uani 0.65 1 d D . P L 1
C1_14 C 0.3584(4) 0.2742(3) 0.0959(2) 0.0578(17) Uani 0.65 1 d D . P L 1
C2_14 C 0.4312(5) 0.2620(8) 0.1035(7) 0.090(7) Uani 0.65 1 d D . P L 1
H2A_14 H 0.436691 0.285220 0.128453 0.135 Uiso 0.65 1 calc R U P L 1
H2B_14 H 0.454094 0.280143 0.080277 0.135 Uiso 0.65 1 calc R U P L 1
H2C_14 H 0.452193 0.212178 0.107034 0.135 Uiso 0.65 1 calc R U P L 1
N1B_14 N 0.4271(8) 0.1450(6) 0.1362(4) 0.071(4) Uiso 0.35 1 d D . P M 2
C1B_14 C 0.4287(6) 0.1966(5) 0.1216(4) 0.048(3) Uiso 0.35 1 d D . P M 2
C2B_14 C 0.4321(6) 0.2620(8) 0.1013(7) 0.029(5) Uiso 0.35 1 d D . P M 2
H2B1_14 H 0.469033 0.253130 0.080060 0.044 Uiso 0.35 1 calc R U P M 2
H2B2_14 H 0.441664 0.292720 0.121510 0.044 Uiso 0.35 1 calc R U P M 2
H2B3_14 H 0.387773 0.284021 0.088781 0.044 Uiso 0.35 1 calc R U P M 2
N1C_14 N 0.4003(4) 0.1162(4) 0.1445(2) 0.080(2) Uani 0.65 1 d D . P N 1
C1C_14 C 0.3411(4) 0.1273(4) 0.1445(3) 0.073(2) Uani 0.65 1 d D U P N 1
C2C_14 C 0.2667(4) 0.1434(4) 0.1429(4) 0.080(3) Uani 0.65 1 d D U P N 1
H2C1_14 H 0.252224 0.162316 0.115626 0.119 Uiso 0.65 1 calc R U P N 1
H2C2_14 H 0.245750 0.177512 0.163506 0.119 Uiso 0.65 1 calc R U P N 1
H2C3_14 H 0.251782 0.101228 0.148497 0.119 Uiso 0.65 1 calc R U P N 1
N1D_14 N 0.2664(7) 0.2464(6) 0.0838(4) 0.067(3) Uiso 0.35 1 d D . P O 2
C1D_14 C 0.2574(7) 0.2042(6) 0.1065(4) 0.054(3) Uiso 0.35 1 d D . P O 2
C2D_14 C 0.2400(13) 0.1474(10) 0.1293(7) 0.098(8) Uiso 0.35 1 d D . P O 2
H2D1_14 H 0.219912 0.163173 0.156238 0.148 Uiso 0.35 1 calc R U P O 2
H2D2_14 H 0.281922 0.109491 0.132933 0.148 Uiso 0.35 1 calc R U P O 2
H2D3_14 H 0.206442 0.131189 0.114309 0.148 Uiso 0.35 1 calc R U P O 2
N1_15 N 0.0898(7) 0.2040(6) 0.1062(3) 0.102(3) Uani 0.55 1 d . U P P 2
C1_15 C 0.0239(13) 0.2142(11) 0.0871(7) 0.123(7) Uani 0.55 1 d . U P P 2
C2_15 C -0.0151(14) 0.1976(15) 0.0676(9) 0.192(12) Uani 0.55 1 d . U P P 2
H2A_15 H -0.007062 0.208440 0.038643 0.288 Uiso 0.55 1 calc R U P P 2
H2B_15 H -0.062303 0.222401 0.076186 0.288 Uiso 0.55 1 calc R U P P 2
H2C_15 H -0.009172 0.147734 0.071478 0.288 Uiso 0.55 1 calc R U P P 2
N1B_15 N -0.0822(8) 0.2077(12) 0.0843(7) 0.185(8) Uiso 0.45 1 d D . P Q 1
C1B_15 C -0.0248(8) 0.2110(11) 0.0840(7) 0.102(6) Uiso 0.45 1 d D . P Q 1
C2B_15 C 0.0473(7) 0.2023(8) 0.0945(5) 0.060(3) Uiso 0.45 1 d D . P Q 1
H2B1_15 H 0.052903 0.189576 0.123601 0.090 Uiso 0.45 1 calc R U P Q 1
H2B2_15 H 0.059862 0.245699 0.088699 0.090 Uiso 0.45 1 calc R U P Q 1
H2B3_15 H 0.077489 0.165694 0.078044 0.090 Uiso 0.45 1 calc R U P Q 1
N1_16 N 0.1162(5) 0.6913(5) 0.5329(2) 0.080(3) Uani 0.55 1 d D . P R 1
C1_16 C 0.1301(7) 0.7415(5) 0.5375(3) 0.091(4) Uani 0.55 1 d D . P R 1
C2_16 C 0.1484(10) 0.8062(6) 0.5403(4) 0.141(6) Uani 0.55 1 d D U P R 1
H2A_16 H 0.166613 0.818682 0.513692 0.211 Uiso 0.55 1 calc R U P R 1
H2B_16 H 0.183758 0.801036 0.560881 0.211 Uiso 0.55 1 calc R U P R 1
H2C_16 H 0.107288 0.842617 0.548411 0.211 Uiso 0.55 1 calc R U P R 1
N1B_16 N 0.1554(5) 0.6401(7) 0.5263(4) 0.086(3) Uiso 0.45 1 d D . P S 2
C1B_16 C 0.2133(5) 0.6382(6) 0.5304(4) 0.066(3) Uiso 0.45 1 d D . P S 2
C2B_16 C 0.2880(5) 0.6052(9) 0.5342(5) 0.089(6) Uiso 0.45 1 d D . P S 2
H2B1_16 H 0.299216 0.598549 0.563184 0.134 Uiso 0.45 1 calc R U P S 2
H2B2_16 H 0.314513 0.634837 0.520664 0.134 Uiso 0.45 1 calc R U P S 2
H2B3_16 H 0.299990 0.560280 0.521110 0.134 Uiso 0.45 1 calc R U P S 2
N1C_16 N 0.2841(6) 0.6290(8) 0.5335(4) 0.045(3) Uiso 0.3 1 d D . P T 3
C1C_16 C 0.2782(12) 0.6760(10) 0.5520(6) 0.095(6) Uiso 0.3 1 d D . P T 3
C2C_16 C 0.2732(17) 0.7349(12) 0.5773(8) 0.139(10) Uiso 0.3 1 d D . P T 3
H2C1_16 H 0.264637 0.722449 0.605952 0.209 Uiso 0.3 1 calc R U P T 3
H2C2_16 H 0.234917 0.773492 0.568255 0.209 Uiso 0.3 1 calc R U P T 3
H2C3_16 H 0.316505 0.748602 0.574744 0.209 Uiso 0.3 1 calc R U P T 3
N1D_16 N 0.2573(12) 0.5472(10) 0.5584(7) 0.096(6) Uiso 0.25 1 d D . P U 4
C1D_16 C 0.2418(11) 0.5013(9) 0.5747(6) 0.069(5) Uiso 0.25 1 d D . P U 4
C2D_16 C 0.2397(16) 0.4333(11) 0.5919(9) 0.107(9) Uiso 0.25 1 d D . P U 4
H2D1_16 H 0.220441 0.409040 0.571933 0.161 Uiso 0.25 1 calc R U P U 4
H2D2_16 H 0.210515 0.439216 0.617000 0.161 Uiso 0.25 1 calc R U P U 4
H2D3_16 H 0.286613 0.406224 0.598239 0.161 Uiso 0.25 1 calc R U P U 4

loop_
_atom_site_aniso_label
_atom_site_aniso_U_11
_atom_site_aniso_U_22
_atom_site_aniso_U_33
_atom_site_aniso_U_23
_atom_site_aniso_U_13
_atom_site_aniso_U_12
S1AB 0.0250(4) 0.0219(4) 0.0189(4) -0.0006(3) -0.0038(3) -0.0047(3)
O1AB 0.0354(13) 0.0274(11) 0.0223(11) -0.0066(9) -0.0042(9) -0.0057(10)
O2AB 0.0343(12) 0.0224(11) 0.0273(12) 0.0041(9) -0.0026(9) -0.0094(9)
O3AB 0.0320(12) 0.0287(11) 0.0235(11) 0.0006(9) -0.0094(9) -0.0050(9)
O4AB 0.0236(11) 0.0253(11) 0.0283(12) -0.0001(9) -0.0016(9) -0.0066(9)
K1A 0.0278(4) 0.0294(4) 0.0296(4) -0.0038(3) -0.0041(3) -0.0071(3)
N1A 0.0289(15) 0.0291(14) 0.0170(15) -0.0048(11) -0.0032(11) -0.0056(11)
O1A 0.0286(12) 0.0530(15) 0.0278(12) -0.0160(11) -0.0074(10) -0.0058(11)
C1A 0.0232(16) 0.0213(15) 0.0258(16) -0.0032(12) -0.0056(12) -0.0025(12)
C2A 0.0314(17) 0.0243(15) 0.0192(15) -0.0018(12) -0.0044(13) -0.0048(13)
O2A 0.0326(13) 0.0314(12) 0.0386(13) -0.0042(10) -0.0071(10) -0.0117(10)
N2A 0.0223(14) 0.0317(15) 0.0241(14) -0.0035(11) -0.0031(11) -0.0034(11)
C3A 0.0253(16) 0.0240(15) 0.0281(17) -0.0045(13) -0.0011(13) -0.0045(13)
N3A 0.0210(13) 0.0273(14) 0.0225(14) 0.0010(11) -0.0043(11) -0.0077(11)
O3A 0.0501(16) 0.0484(15) 0.0361(14) -0.0026(11) -0.0007(12) -0.0241(13)
C4A 0.0290(17) 0.0316(17) 0.0277(17) -0.0046(13) -0.0078(14) -0.0055(14)
N4A 0.0279(15) 0.0321(15) 0.0229(14) 0.0024(11) -0.0039(12) -0.0098(12)
O4A 0.0303(13) 0.0385(13) 0.0410(14) -0.0015(11) 0.0002(10) -0.0095(11)
C5A 0.0338(19) 0.049(2) 0.0214(16) -0.0050(15) -0.0059(14) -0.0084(16)
O5A 0.0274(12) 0.0438(14) 0.0222(11) 0.0019(10) -0.0021(9) -0.0040(10)
C6A 0.0265(17) 0.0407(19) 0.0281(18) 0.0010(14) -0.0014(14) -0.0059(14)
O6A 0.0393(16) 0.124(3) 0.0205(14) -0.0077(15) -0.0035(11) -0.0146(16)
C7A 0.0322(18) 0.053(2) 0.0201(16) -0.0119(15) -0.0057(14) -0.0066(16)
O7A 0.0307(15) 0.089(2) 0.0327(14) -0.0113(14) -0.0019(11) -0.0083(14)
C8A 0.038(2) 0.0325(18) 0.0338(19) -0.0045(14) -0.0104(15) -0.0035(15)
O8A 0.0228(11) 0.0375(12) 0.0234(11) 0.0002(9) -0.0033(9) -0.0091(9)
C9A 0.039(2) 0.046(2) 0.042(2) -0.0051(17) -0.0096(16) -0.0212(17)
O9A 0.0273(12) 0.0362(13) 0.0388(13) -0.0041(10) -0.0043(10) -0.0126(10)
C10A 0.056(2) 0.047(2) 0.046(2) -0.0117(18) -0.0013(19) -0.032(2)
F10A 0.0445(13) 0.0708(16) 0.0450(13) 0.0163(11) -0.0053(10) -0.0256(12)
O10A 0.0335(13) 0.0369(13) 0.0370(13) -0.0036(10) -0.0049(10) -0.0069(10)
C11A 0.051(2) 0.049(2) 0.046(2) 0.0023(18) 0.0013(18) -0.0273(19)
F11A 0.0389(12) 0.0795(17) 0.0365(12) -0.0140(11) 0.0030(9) -0.0197(11)
O11A 0.0317(12) 0.0324(12) 0.0301(12) 0.0001(9) -0.0108(10) -0.0122(10)
C12A 0.037(2) 0.055(2) 0.038(2) 0.0015(17) -0.0003(16) -0.0188(18)
F12A 0.0285(12) 0.0782(17) 0.0527(14) 0.0067(12) 0.0002(10) 0.0027(11)
O12A 0.0258(11) 0.0382(12) 0.0195(11) -0.0001(9) -0.0045(9) -0.0103(9)
C13A 0.043(2) 0.040(2) 0.040(2) 0.0086(16) -0.0029(16) -0.0146(17)
O13A 0.0358(13) 0.0453(14) 0.0238(12) 0.0053(10) -0.0087(10) -0.0116(11)
C14A 0.0353(19) 0.045(2) 0.0241(17) 0.0003(15) -0.0033(14) -0.0082(16)
O14A 0.0324(14) 0.0570(16) 0.0355(14) 0.0116(12) 0.0017(11) -0.0096(12)
C15A 0.0302(17) 0.0266(16) 0.0215(15) -0.0026(12) -0.0013(13) -0.0088(13)
C16A 0.0307(17) 0.0285(16) 0.0252(17) -0.0036(13) -0.0051(13) -0.0083(13)
C17A 0.032(2) 0.054(2) 0.0277(18) -0.0079(16) -0.0044(15) -0.0090(16)
C18A 0.033(2) 0.055(2) 0.032(2) -0.0075(17) -0.0038(15) -0.0087(17)
C19A 0.0252(17) 0.0311(17) 0.0313(17) -0.0009(14) -0.0060(13) -0.0059(13)
C20A 0.0230(17) 0.050(2) 0.0255(17) -0.0020(15) -0.0050(13) -0.0078(15)
C21A 0.0295(19) 0.077(3) 0.0279(18) 0.0000(18) -0.0072(15) -0.0135(19)
C25A 0.022(3) 0.046(4) 0.039(4) -0.007(3) -0.016(3) -0.008(3)
F1A 0.028(2) 0.072(4) 0.018(2) -0.004(2) 0.0009(16) -0.010(3)
F2A 0.071(3) 0.066(3) 0.046(2) 0.012(2) 0.001(2) -0.006(2)
F3A 0.032(3) 0.048(4) 0.037(3) 0.000(3) -0.0215(18) -0.010(3)
C21E 0.0295(19) 0.077(3) 0.0279(18) 0.0000(18) -0.0072(15) -0.0135(19)
C21I 0.0295(19) 0.077(3) 0.0279(18) 0.0000(18) -0.0072(15) -0.0135(19)
C22A 0.029(2) 0.076(3) 0.038(2) 0.0024(19) -0.0137(16) -0.0076(19)
C23A 0.0293(19) 0.065(3) 0.033(2) 0.0000(18) -0.0026(15) -0.0048(17)
C24A 0.0263(18) 0.047(2) 0.0319(19) -0.0020(16) -0.0030(14) -0.0011(15)
C26A 0.033(2) 0.119(5) 0.041(3) -0.001(3) -0.0073(19) -0.002(3)
F4A 0.059(3) 0.129(5) 0.157(5) -0.044(4) 0.043(3) -0.051(3)
F5A 0.023(2) 0.160(7) 0.046(3) -0.042(3) 0.0102(17) -0.014(3)
F6A 0.035(2) 0.103(4) 0.085(3) 0.034(3) 0.008(2) 0.037(2)
C26E 0.033(2) 0.119(5) 0.041(3) -0.001(3) -0.0073(19) -0.002(3)
C27A 0.0256(16) 0.0184(14) 0.0246(16) -0.0023(12) -0.0027(12) -0.0087(12)
C28A 0.0298(17) 0.0220(15) 0.0232(15) -0.0026(12) -0.0025(13) -0.0093(13)
C29A 0.0282(16) 0.0217(15) 0.0219(15) -0.0017(12) -0.0097(13) -0.0074(12)
C30A 0.0252(16) 0.0215(15) 0.0265(16) -0.0018(12) -0.0022(12) -0.0075(12)
C31A 0.0294(17) 0.0266(16) 0.0216(15) -0.0002(12) -0.0017(13) -0.0102(13)
C32A 0.0277(16) 0.0284(16) 0.0208(15) 0.0023(12) -0.0078(12) -0.0111(13)
C33A 0.0333(18) 0.0318(17) 0.0236(16) -0.0031(13) -0.0001(13) -0.0113(14)
C34A 0.0248(17) 0.0354(18) 0.0326(18) -0.0059(14) -0.0006(14) -0.0049(14)
C35A 0.0236(18) 0.054(2) 0.044(2) -0.0109(17) -0.0069(15) -0.0100(16)
C36A 0.0268(18) 0.051(2) 0.041(2) -0.0093(17) -0.0055(15) -0.0041(16)
C37A 0.0332(19) 0.046(2) 0.0348(19) 0.0003(16) -0.0113(15) -0.0122(16)
C38A 0.037(2) 0.0374(19) 0.0359(19) 0.0010(15) -0.0178(15) -0.0128(15)
C39A 0.0337(18) 0.0324(17) 0.0224(16) -0.0032(13) -0.0051(13) -0.0115(14)
C40A 0.0296(17) 0.0349(17) 0.0174(15) -0.0058(13) 0.0011(12) -0.0091(14)
C41A 0.0290(17) 0.0220(15) 0.0255(16) -0.0008(12) -0.0034(13) -0.0075(13)
C42A 0.0253(16) 0.0192(15) 0.0321(17) -0.0003(12) -0.0056(13) -0.0046(12)
C43A 0.0327(18) 0.0296(17) 0.0295(18) 0.0018(14) -0.0024(15) -0.0063(14)
C44A 0.0321(18) 0.0281(16) 0.0252(17) 0.0000(13) -0.0002(14) -0.0080(14)
C45A 0.0280(17) 0.0253(16) 0.0311(17) 0.0016(13) -0.0068(14) -0.0088(13)
C46A 0.0333(18) 0.0299(17) 0.0285(17) 0.0019(13) -0.0059(14) -0.0046(14)
C47A 0.037(2) 0.0344(19) 0.037(2) 0.0003(15) -0.0110(16) -0.0036(15)
C48A 0.0244(17) 0.041(2) 0.043(2) 0.0014(16) -0.0103(15) -0.0071(15)
C49A 0.0328(18) 0.0322(18) 0.0323(18) 0.0013(14) -0.0062(14) -0.0106(14)
C50A 0.0254(17) 0.0313(17) 0.0336(18) 0.0001(14) -0.0062(14) -0.0087(14)
C51A 0.041(2) 0.063(3) 0.044(2) -0.005(2) -0.0151(19) 0.005(2)
F7A 0.135(5) 0.082(3) 0.056(3) -0.013(2) -0.042(3) -0.049(3)
F8A 0.068(3) 0.121(4) 0.0252(18) -0.002(2) -0.0095(19) -0.014(3)
F9A 0.058(2) 0.131(4) 0.056(2) -0.015(3) -0.0370(19) 0.021(3)
C51E 0.041(2) 0.063(3) 0.044(2) -0.005(2) -0.0151(19) 0.005(2)
C52A 0.0255(19) 0.055(2) 0.045(2) -0.0025(18) -0.0051(16) -0.0109(17)
F1B 0.146(3) 0.0397(13) 0.0336(12) -0.0045(10) -0.0169(14) -0.0353(15)
K1B 0.0330(4) 0.0225(3) 0.0359(4) -0.0003(3) -0.0108(3) -0.0066(3)
N1B 0.0316(15) 0.0260(14) 0.0200(13) -0.0031(11) -0.0037(11) -0.0079(11)
C1B 0.0277(17) 0.0220(15) 0.0277(17) -0.0024(12) -0.0029(13) -0.0042(13)
C2B 0.0305(17) 0.0262(16) 0.0242(16) -0.0022(13) -0.0060(13) -0.0044(13)
C3B 0.0358(19) 0.0215(16) 0.0337(18) 0.0013(13) -0.0115(14) -0.0053(13)
C5B 0.087(3) 0.0271(18) 0.0252(18) 0.0000(15) -0.0112(19) -0.0026(19)
C6B 0.054(2) 0.0281(17) 0.0258(18) -0.0017(14) -0.0018(16) -0.0046(16)
C4B 0.069(3) 0.0223(17) 0.0275(18) -0.0037(14) -0.0199(17) -0.0036(16)
O1B 0.069(3) 0.0237(16) 0.0278(17) -0.0024(12) -0.0208(18) -0.0063(16)
C7B 0.040(3) 0.031(2) 0.022(2) -0.0009(16) -0.011(2) -0.007(2)
C8B 0.044(3) 0.049(4) 0.036(3) 0.005(3) -0.019(2) -0.012(3)
O2B 0.047(2) 0.034(2) 0.047(2) -0.0053(17) -0.0229(17) -0.014(2)
C9B 0.052(3) 0.056(3) 0.063(4) -0.016(3) -0.020(3) -0.020(3)
C10B 0.043(3) 0.071(4) 0.071(4) -0.004(3) -0.015(3) -0.028(3)
O3B 0.032(2) 0.072(3) 0.040(2) 0.004(2) -0.007(2) -0.024(2)
C11B 0.046(3) 0.047(3) 0.045(4) 0.001(3) 0.012(3) -0.017(2)
C12B 0.053(4) 0.028(3) 0.052(4) 0.001(3) 0.010(4) -0.015(3)
O4B 0.0458(16) 0.0288(13) 0.0611(18) -0.0002(12) 0.0108(13) -0.0109(11)
C4F 0.069(3) 0.0223(17) 0.0275(18) -0.0037(14) -0.0199(17) -0.0036(16)
O4F 0.0458(16) 0.0288(13) 0.0611(18) -0.0002(12) 0.0108(13) -0.0109(11)
C13B 0.062(3) 0.030(2) 0.076(3) -0.007(2) 0.025(2) -0.0113(19)
C14B 0.065(3) 0.0300(19) 0.044(2) -0.0009(16) 0.0098(19) -0.0146(18)
O5B 0.0590(17) 0.0257(12) 0.0340(13) 0.0006(10) -0.0096(12) -0.0116(11)
F2B 0.0503(14) 0.0747(17) 0.0392(13) 0.0081(11) 0.0100(11) -0.0030(12)
N2B 0.0323(15) 0.0220(14) 0.0244(15) 0.0014(12) -0.0076(11) -0.0073(12)
N3B 0.0266(14) 0.0247(13) 0.0236(14) -0.0036(11) -0.0013(11) -0.0082(11)
F3B 0.0498(13) 0.0411(12) 0.0303(11) 0.0013(9) -0.0100(9) -0.0046(10)
F4B 0.123(3) 0.0546(16) 0.0796(19) 0.0118(14) -0.0124(18) -0.0577(18)
N4B 0.0275(14) 0.0237(13) 0.0276(14) -0.0018(11) 0.0005(11) -0.0076(11)
F5B 0.107(2) 0.0278(12) 0.085(2) 0.0082(12) 0.0074(17) 0.0041(14)
F6B 0.161(3) 0.0361(13) 0.0433(14) 0.0085(11) -0.0220(17) -0.0297(16)
O6B 0.090(2) 0.0405(15) 0.0258(14) 0.0015(11) -0.0115(13) -0.0274(15)
F7B 0.0759(17) 0.0408(13) 0.0593(15) -0.0251(11) -0.0049(13) -0.0010(12)
O7B 0.106(3) 0.0332(15) 0.0328(14) 0.0076(11) -0.0188(15) -0.0316(15)
F8B 0.0772(17) 0.0623(15) 0.0370(12) -0.0119(11) 0.0033(11) -0.0333(13)
O8B 0.0415(13) 0.0238(11) 0.0250(11) -0.0021(9) -0.0042(10) -0.0142(10)
O9B 0.0380(13) 0.0246(11) 0.0408(14) -0.0020(10) -0.0095(11) -0.0107(10)
F9B 0.0430(13) 0.0914(19) 0.0551(15) -0.0272(13) -0.0081(11) -0.0226(13)
O10B 0.0516(15) 0.0282(12) 0.0341(13) 0.0007(10) -0.0111(11) -0.0102(11)
O11B 0.0446(14) 0.0292(12) 0.0313(12) -0.0044(10) -0.0119(10) -0.0158(10)
O12B 0.0460(14) 0.0281(11) 0.0224(11) -0.0017(9) -0.0098(10) -0.0175(10)
O13B 0.0499(15) 0.0396(14) 0.0265(13) -0.0049(11) -0.0016(11) -0.0169(12)
O14B 0.0508(16) 0.0345(13) 0.0322(13) 0.0058(11) 0.0042(11) -0.0119(11)
C15B 0.0270(17) 0.0272(16) 0.0265(16) -0.0035(13) -0.0036(13) -0.0080(13)
C16B 0.0272(17) 0.0237(15) 0.0304(17) 0.0027(13) -0.0089(13) -0.0091(13)
C17B 0.051(2) 0.0322(19) 0.0286(18) 0.0019(14) -0.0118(16) -0.0163(16)
C18B 0.052(2) 0.0321(18) 0.0287(19) 0.0042(14) -0.0095(16) -0.0153(16)
C19B 0.0232(16) 0.0268(16) 0.0281(16) -0.0018(13) -0.0060(13) -0.0057(13)
C20B 0.0281(17) 0.0237(15) 0.0289(17) 0.0000(13) -0.0047(13) -0.0078(13)
C21B 0.0335(18) 0.0277(17) 0.0279(17) -0.0039(13) -0.0028(14) -0.0081(14)
C22B 0.047(2) 0.0277(17) 0.0328(18) -0.0062(14) -0.0045(15) -0.0114(15)
C23B 0.044(2) 0.0250(17) 0.0357(19) 0.0009(14) -0.0069(16) -0.0124(15)
C24B 0.0394(19) 0.0289(17) 0.0265(17) -0.0004(13) -0.0058(14) -0.0139(14)
C25B 0.050(2) 0.0291(18) 0.0319(18) -0.0043(14) -0.0002(16) -0.0102(16)
C26B 0.082(3) 0.030(2) 0.041(2) 0.0003(17) -0.009(2) -0.017(2)
C27B 0.0203(15) 0.0243(15) 0.0289(17) -0.0031(12) -0.0042(12) -0.0079(12)
C28B 0.0235(16) 0.0276(16) 0.0270(16) 0.0005(13) -0.0059(13) -0.0078(13)
C29B 0.0271(16) 0.0249(15) 0.0235(16) -0.0039(12) -0.0060(13) -0.0065(13)
C30B 0.0279(16) 0.0221(15) 0.0255(16) -0.0021(12) -0.0033(13) -0.0089(13)
C31B 0.0354(18) 0.0275(16) 0.0264(17) 0.0009(13) -0.0010(14) -0.0102(14)
C32B 0.0326(18) 0.0279(16) 0.0236(16) -0.0063(13) 0.0009(13) -0.0111(14)
C33B 0.0407(19) 0.0268(16) 0.0251(16) 0.0041(13) -0.0058(14) -0.0085(14)
C34B 0.0374(19) 0.0269(17) 0.0324(18) 0.0033(14) -0.0082(14) -0.0065(14)
C35B 0.056(2) 0.0243(17) 0.041(2) -0.0021(15) -0.0122(17) -0.0146(16)
C36B 0.057(2) 0.0211(16) 0.042(2) -0.0015(14) -0.0130(18) -0.0078(16)
C37B 0.055(2) 0.0299(18) 0.034(2) -0.0068(15) -0.0114(17) -0.0081(16)
C38B 0.055(2) 0.0258(17) 0.0300(18) -0.0070(14) -0.0137(16) -0.0093(16)
C39B 0.041(2) 0.0349(18) 0.0280(17) -0.0018(14) -0.0060(15) -0.0144(15)
C40B 0.0421(19) 0.0323(17) 0.0170(15) 0.0041(13) -0.0076(13) -0.0157(15)
C41B 0.0167(15) 0.0246(15) 0.0312(17) -0.0025(13) -0.0031(12) -0.0042(12)
C42B 0.0231(16) 0.0239(15) 0.0278(16) 0.0001(13) -0.0016(13) -0.0067(12)
C43B 0.0297(18) 0.0288(17) 0.0373(19) -0.0027(15) -0.0021(14) -0.0047(14)
C44B 0.0255(17) 0.0293(17) 0.0337(19) -0.0009(14) -0.0046(14) -0.0053(13)
C45B 0.0210(15) 0.0229(15) 0.0342(17) -0.0003(13) -0.0032(13) -0.0070(12)
C46B 0.0225(16) 0.0254(16) 0.0365(18) -0.0004(13) -0.0008(13) -0.0073(13)
C47B 0.0239(17) 0.0301(17) 0.041(2) -0.0087(15) -0.0018(14) -0.0067(14)
C48B 0.0296(18) 0.0216(16) 0.051(2) -0.0031(15) -0.0020(15) -0.0076(13)
C49B 0.0274(17) 0.0246(16) 0.042(2) 0.0044(14) -0.0056(14) -0.0070(13)
C50B 0.0263(17) 0.0286(17) 0.0312(17) 0.0032(13) -0.0025(13) -0.0099(13)
C51B 0.035(2) 0.039(2) 0.043(2) -0.0120(16) -0.0002(16) -0.0115(16)
C52B 0.054(2) 0.0292(18) 0.045(2) 0.0033(16) -0.0043(19) -0.0140(17)
F10B 0.067(3) 0.060(2) 0.088(3) 0.0320(18) -0.025(2) -0.045(2)
F11B 0.063(2) 0.0463(17) 0.065(2) 0.0198(17) -0.0290(17) -0.0183(15)
F12B 0.139(3) 0.0460(16) 0.0559(19) 0.0063(14) 0.029(2) -0.0126(19)
C52F 0.054(2) 0.0292(18) 0.045(2) 0.0033(16) -0.0043(19) -0.0140(17)
S1CD 0.0316(4) 0.0215(4) 0.0219(4) -0.0010(3) -0.0025(3) -0.0039(3)
O1CD 0.0377(13) 0.0278(12) 0.0258(11) -0.0059(9) -0.0042(10) -0.0050(10)
O2CD 0.0407(14) 0.0284(12) 0.0269(12) 0.0080(9) -0.0017(10) -0.0033(10)
O3CD 0.0384(13) 0.0298(12) 0.0258(12) -0.0033(9) 0.0064(10) -0.0045(10)
O4CD 0.0365(13) 0.0293(12) 0.0290(12) -0.0019(9) -0.0081(10) -0.0067(10)
C1C 0.0301(17) 0.0234(15) 0.0277(17) -0.0036(13) -0.0013(13) -0.0082(13)
N1C 0.0323(16) 0.0286(14) 0.0257(15) -0.0028(11) 0.0008(12) -0.0096(12)
K1C 0.0371(4) 0.0251(3) 0.0353(4) -0.0021(3) -0.0036(3) -0.0081(3)
F1C 0.070(2) 0.158(3) 0.080(2) 0.025(2) 0.0310(17) 0.011(2)
O1C 0.0307(12) 0.0382(13) 0.0292(12) 0.0001(10) -0.0039(10) -0.0121(10)
C2C 0.0318(17) 0.0244(15) 0.0263(16) -0.0035(12) -0.0027(13) -0.0094(13)
N2C 0.0324(16) 0.0342(16) 0.0256(15) -0.0038(12) -0.0035(13) -0.0089(12)
F2C 0.141(2) 0.1217(19) 0.1069(19) 0.0024(15) 0.0184(15) -0.0916(16)
O2C 0.0347(13) 0.0343(13) 0.0450(15) 0.0017(11) -0.0033(11) -0.0124(11)
C3C 0.0324(17) 0.0226(15) 0.0239(16) -0.0008(12) 0.0013(13) -0.0096(13)
O3C 0.0366(14) 0.0319(13) 0.0425(14) -0.0019(11) -0.0024(11) -0.0064(10)
F3C 0.0725(19) 0.117(2) 0.0412(14) 0.0089(15) 0.0049(13) -0.0349(17)
N3C 0.0376(17) 0.0264(14) 0.0260(15) 0.0033(11) -0.0045(12) -0.0039(12)
C4C 0.0336(18) 0.0231(15) 0.0292(17) -0.0068(13) -0.0015(14) -0.0088(13)
O4C 0.0408(14) 0.0317(12) 0.0368(13) 0.0004(10) 0.0024(11) -0.0128(11)
N4C 0.0346(17) 0.0314(16) 0.0349(17) 0.0042(13) -0.0108(14) -0.0047(14)
C5C 0.041(2) 0.0323(18) 0.0231(16) -0.0044(13) -0.0038(14) -0.0133(15)
O5C 0.0363(13) 0.0403(13) 0.0224(11) -0.0001(10) -0.0005(10) -0.0152(10)
C6C 0.0372(19) 0.0305(17) 0.0252(16) -0.0055(13) 0.0016(14) -0.0123(14)
O6C 0.0484(15) 0.0453(15) 0.0266(13) -0.0043(11) 0.0030(11) -0.0175(12)
C7C 0.039(2) 0.0327(18) 0.0340(19) 0.0020(14) -0.0095(15) -0.0087(15)
O7C 0.0490(16) 0.0562(17) 0.0328(14) -0.0038(12) -0.0121(12) -0.0120(13)
F7C 0.0437(15) 0.128(3) 0.0626(17) 0.0288(17) -0.0002(12) -0.0336(16)
C8C 0.039(2) 0.0349(19) 0.041(2) 0.0053(15) -0.0112(16) -0.0118(16)
F8C 0.102(2) 0.079(2) 0.0585(17) -0.0079(15) 0.0024(16) -0.0270(17)
O8C 0.0409(15) 0.0377(14) 0.0439(15) 0.0112(11) 0.0063(12) -0.0050(11)
C9C 0.0296(19) 0.048(2) 0.056(2) 0.0068(18) -0.0044(17) -0.0129(17)
F9C 0.0514(14) 0.0643(16) 0.0496(14) 0.0118(12) -0.0028(11) -0.0083(12)
O9C 0.0468(15) 0.0370(14) 0.0433(15) 0.0032(11) -0.0010(12) -0.0142(12)
C10C 0.035(2) 0.042(2) 0.047(2) 0.0018(17) 0.0020(17) -0.0049(16)
F10C 0.070(2) 0.091(2) 0.133(3) 0.013(2) -0.004(2) 0.0275(18)
O10C 0.0683(19) 0.0406(15) 0.0438(15) -0.0036(12) -0.0040(13) -0.0277(14)
C11C 0.040(2) 0.038(2) 0.042(2) -0.0037(16) 0.0043(16) -0.0133(16)
F11C 0.061(2) 0.131(3) 0.116(3) 0.002(2) -0.043(2) 0.015(2)
O11C 0.0434(15) 0.0400(14) 0.0405(14) -0.0126(11) -0.0065(11) -0.0097(11)
C12C 0.039(2) 0.046(2) 0.037(2) -0.0013(16) 0.0048(16) -0.0169(17)
F12C 0.1009(18) 0.1197(19) 0.1209(19) 0.0579(16) 0.0044(15) 0.0070(15)
O12C 0.0387(14) 0.0579(16) 0.0289(13) -0.0116(11) -0.0012(11) -0.0083(12)
C13C 0.045(2) 0.0369(19) 0.0279(18) -0.0036(14) -0.0029(15) -0.0163(16)
O13C 0.064(2) 0.101(3) 0.0371(17) 0.0202(17) -0.0069(15) 0.0015(18)
C14C 0.043(2) 0.0349(18) 0.0225(16) -0.0005(14) -0.0052(14) -0.0118(15)
O14C 0.0434(18) 0.085(2) 0.0531(18) 0.0075(16) -0.0193(14) -0.0062(16)
C15C 0.0380(19) 0.0205(15) 0.0277(17) -0.0054(12) -0.0041(14) -0.0073(13)
C16C 0.0379(19) 0.0234(16) 0.0304(17) -0.0041(13) -0.0070(14) -0.0103(14)
C17C 0.047(2) 0.0332(18) 0.0278(18) -0.0021(14) -0.0052(16) -0.0117(16)
C18C 0.040(2) 0.0266(17) 0.0280(17) -0.0032(13) -0.0051(15) -0.0096(14)
C19C 0.0372(19) 0.0303(17) 0.0317(18) -0.0029(14) -0.0052(15) -0.0144(15)
C20C 0.042(2) 0.0352(19) 0.037(2) 0.0000(15) -0.0057(16) -0.0118(16)
C21C 0.041(2) 0.046(2) 0.038(2) -0.0021(17) 0.0005(16) -0.0181(17)
C22C 0.040(2) 0.063(3) 0.050(2) -0.002(2) -0.0090(18) -0.024(2)
C24C 0.036(2) 0.041(2) 0.037(2) -0.0005(15) -0.0103(15) -0.0169(16)
C25C 0.057(3) 0.074(3) 0.048(3) -0.007(2) 0.007(2) -0.024(2)
C23C 0.041(2) 0.059(3) 0.043(2) -0.0016(18) -0.0105(18) -0.0173(19)
C26C 0.029(6) 0.081(8) 0.051(7) -0.008(5) -0.010(5) -0.017(5)
F4C 0.081(6) 0.111(8) 0.094(6) 0.034(6) -0.029(5) -0.002(5)
F5C 0.074(6) 0.122(9) 0.064(5) 0.021(6) -0.027(5) -0.069(7)
F6C 0.059(5) 0.078(6) 0.058(5) 0.027(4) -0.006(4) -0.028(4)
C23G 0.041(2) 0.059(3) 0.043(2) -0.0016(18) -0.0105(18) -0.0173(19)
C26G 0.053(8) 0.073(7) 0.052(7) 0.007(5) -0.007(5) -0.032(6)
F4G 0.052(5) 0.123(8) 0.070(5) 0.007(6) -0.023(4) 0.017(5)
F5G 0.092(7) 0.096(7) 0.055(4) -0.006(5) -0.031(4) -0.043(5)
F6G 0.050(5) 0.119(9) 0.073(6) 0.046(5) -0.035(4) -0.038(5)
C27C 0.0365(19) 0.0227(16) 0.0303(17) -0.0034(13) -0.0008(14) -0.0040(14)
C28C 0.041(2) 0.0248(16) 0.0281(17) -0.0013(13) -0.0025(14) -0.0039(14)
C29C 0.0336(19) 0.0262(17) 0.0346(18) -0.0048(14) -0.0026(15) -0.0030(14)
C30C 0.039(2) 0.0240(16) 0.0362(19) 0.0026(14) 0.0056(15) -0.0023(14)
C31C 0.042(2) 0.040(2) 0.0308(19) 0.0068(15) -0.0017(16) -0.0002(16)
C32C 0.037(2) 0.0339(18) 0.0307(18) 0.0046(14) -0.0035(15) -0.0046(15)
C33C 0.055(3) 0.089(4) 0.059(3) 0.046(3) -0.003(2) -0.018(3)
C34C 0.062(3) 0.040(2) 0.105(4) 0.025(3) 0.006(3) -0.016(2)
C35C 0.057(3) 0.046(2) 0.059(3) -0.0053(19) 0.007(2) -0.025(2)
C36C 0.071(3) 0.049(2) 0.059(3) 0.002(2) -0.004(2) -0.033(2)
C37C 0.066(3) 0.054(3) 0.050(2) -0.021(2) -0.002(2) -0.029(2)
C38C 0.050(2) 0.046(2) 0.048(2) -0.0130(18) -0.0087(19) -0.0164(19)
C39C 0.057(3) 0.051(2) 0.043(2) -0.0217(19) -0.0115(19) -0.009(2)
C40C 0.052(2) 0.059(3) 0.029(2) -0.0133(17) 0.0008(17) -0.007(2)
C41C 0.039(2) 0.0294(17) 0.0334(19) 0.0010(14) -0.0072(15) -0.0041(15)
C42C 0.037(2) 0.0271(17) 0.038(2) 0.0019(14) -0.0075(15) -0.0066(15)
C43C 0.042(2) 0.047(2) 0.042(2) -0.0003(17) -0.0132(17) -0.0043(18)
C44C 0.050(2) 0.047(2) 0.037(2) 0.0010(17) -0.0104(18) -0.0029(19)
C45C 0.0288(19) 0.0377(19) 0.045(2) 0.0049(16) -0.0033(15) -0.0088(15)
C46C 0.0332(19) 0.0339(18) 0.043(2) 0.0022(15) -0.0057(15) -0.0082(15)
C47C 0.032(2) 0.057(2) 0.052(2) 0.0101(19) 0.0005(17) -0.0130(18)
C48C 0.036(2) 0.072(3) 0.066(3) 0.015(2) 0.004(2) -0.002(2)
C49C 0.035(2) 0.075(3) 0.069(3) 0.027(2) 0.002(2) 0.001(2)
C50C 0.037(2) 0.058(3) 0.058(3) 0.016(2) -0.0015(19) -0.0054(19)
C51C 0.030(2) 0.065(3) 0.050(2) 0.006(2) 0.0019(17) -0.0103(19)
C52C 0.054(3) 0.098(5) 0.099(5) 0.041(4) 0.016(3) 0.015(3)
C1D 0.0193(15) 0.0231(15) 0.0275(16) 0.0010(12) -0.0056(12) -0.0061(12)
O1D 0.0386(13) 0.0249(11) 0.0242(11) -0.0010(9) -0.0044(9) -0.0131(10)
F1D 0.108(2) 0.0279(12) 0.0608(16) 0.0126(11) 0.0192(15) 0.0075(13)
K1D 0.0281(4) 0.0220(3) 0.0272(3) -0.0029(3) -0.0028(3) -0.0051(3)
N1D 0.0307(15) 0.0220(13) 0.0217(14) 0.0016(11) -0.0050(11) -0.0086(11)
C2D 0.0247(16) 0.0287(16) 0.0223(15) -0.0002(12) -0.0058(12) -0.0094(13)
O2D 0.0305(12) 0.0191(11) 0.0373(13) -0.0023(9) -0.0010(10) -0.0068(9)
F2D 0.0737(17) 0.0602(14) 0.0377(12) 0.0066(10) -0.0111(11) -0.0381(13)
N2D 0.0340(15) 0.0214(13) 0.0267(15) -0.0023(11) -0.0052(11) -0.0101(11)
N3D 0.0334(15) 0.0215(13) 0.0238(15) -0.0014(11) -0.0007(12) -0.0078(11)
F3D 0.0493(14) 0.0658(15) 0.0526(14) 0.0108(11) -0.0033(11) -0.0306(12)
O3D 0.0401(14) 0.0264(12) 0.0344(13) -0.0017(10) -0.0007(10) 0.0012(10)
C3D 0.0186(15) 0.0272(16) 0.0216(15) 0.0031(12) -0.0040(12) -0.0064(12)
N4D 0.0375(16) 0.0200(13) 0.0307(15) -0.0012(11) -0.0016(12) -0.0084(12)
O4D 0.0294(12) 0.0264(11) 0.0328(12) 0.0068(9) -0.0030(9) -0.0098(9)
C4D 0.0239(16) 0.0220(15) 0.0246(16) -0.0006(12) -0.0029(12) -0.0085(12)
O5D 0.0380(13) 0.0267(11) 0.0205(11) 0.0005(9) -0.0020(9) -0.0133(10)
C5D 0.0304(17) 0.0295(16) 0.0202(15) -0.0010(12) -0.0042(13) -0.0109(13)
O6D 0.0586(17) 0.0322(13) 0.0295(13) 0.0036(11) -0.0081(11) -0.0161(12)
C6D 0.0285(17) 0.0275(16) 0.0227(16) 0.0027(12) -0.0047(13) -0.0081(13)
F7D 0.099(2) 0.0389(13) 0.0571(15) 0.0046(11) 0.0121(14) -0.0343(13)
O7D 0.0532(16) 0.0351(13) 0.0297(13) -0.0080(11) -0.0039(11) -0.0121(11)
C7D 0.0333(18) 0.0246(16) 0.0238(16) -0.0065(12) -0.0017(13) -0.0095(13)
F8D 0.0662(17) 0.0728(17) 0.0461(14) 0.0140(12) -0.0194(12) -0.0097(13)
O8D 0.0513(15) 0.0202(11) 0.0265(12) -0.0023(9) 0.0085(10) -0.0121(10)
C8D 0.0283(17) 0.0252(16) 0.0301(17) -0.0041(13) 0.0005(13) -0.0039(13)
F9D 0.0612(15) 0.0388(12) 0.0380(12) 0.0036(9) 0.0021(10) -0.0069(11)
O9D 0.0376(13) 0.0210(11) 0.0356(13) -0.0019(9) -0.0019(10) -0.0103(9)
C9D 0.042(2) 0.0208(16) 0.041(2) -0.0038(14) 0.0015(16) -0.0095(14)
F10D 0.0835(18) 0.0232(11) 0.0688(16) -0.0037(10) -0.0113(14) 0.0063(11)
O10D 0.0334(13) 0.0359(13) 0.0311(12) 0.0007(10) -0.0054(10) -0.0136(10)
C10D 0.053(2) 0.0235(17) 0.037(2) -0.0023(14) 0.0039(17) -0.0006(16)
F11D 0.098(2) 0.0396(13) 0.0537(15) -0.0116(11) -0.0095(14) -0.0036(13)
O11D 0.0331(12) 0.0223(11) 0.0341(12) -0.0021(9) -0.0109(10) -0.0066(9)
C11D 0.037(2) 0.0337(18) 0.0330(19) 0.0032(15) -0.0002(15) -0.0001(15)
F12D 0.076(2) 0.0453(15) 0.152(3) -0.0355(17) 0.056(2) -0.0172(14)
O12D 0.0487(14) 0.0217(11) 0.0232(11) -0.0012(9) -0.0040(10) -0.0102(10)
C12D 0.0389(19) 0.0251(16) 0.0321(18) 0.0088(14) -0.0024(15) -0.0075(14)
O13D 0.0728(19) 0.0356(14) 0.0318(14) -0.0049(11) 0.0070(13) -0.0224(13)
C13D 0.0330(18) 0.0393(19) 0.0249(17) 0.0067(14) -0.0039(14) -0.0123(15)
O14D 0.102(2) 0.0279(14) 0.0403(15) -0.0083(11) 0.0026(15) -0.0215(15)
C14D 0.0316(18) 0.0344(17) 0.0199(15) 0.0010(13) -0.0033(13) -0.0122(14)
C15D 0.0199(15) 0.0276(16) 0.0293(17) -0.0002(13) -0.0049(12) -0.0054(12)
C16D 0.0206(15) 0.0244(15) 0.0316(17) -0.0047(13) -0.0047(13) -0.0055(12)
C17D 0.0320(18) 0.0280(17) 0.0334(18) -0.0018(14) -0.0075(14) -0.0059(14)
C18D 0.0325(18) 0.0350(18) 0.0302(18) -0.0022(15) -0.0055(14) -0.0126(15)
C19D 0.0229(16) 0.0241(16) 0.0366(18) -0.0069(13) -0.0040(13) -0.0044(13)
C20D 0.0271(17) 0.0280(16) 0.0338(18) -0.0051(14) -0.0040(14) -0.0099(13)
C21D 0.0256(17) 0.0265(16) 0.0414(19) 0.0005(14) -0.0051(14) -0.0076(13)
C22D 0.0309(18) 0.0219(16) 0.046(2) -0.0057(14) -0.0001(15) -0.0073(14)
C23D 0.0344(19) 0.0284(17) 0.039(2) -0.0073(14) -0.0007(15) -0.0093(14)
C24D 0.0369(19) 0.0276(17) 0.0321(18) -0.0053(14) 0.0005(14) -0.0121(14)
C25D 0.044(2) 0.0277(18) 0.043(2) -0.0005(15) -0.0042(16) -0.0108(16)
C26D 0.055(2) 0.034(2) 0.047(2) -0.0177(17) 0.0109(19) -0.0211(18)
F4D 0.100(4) 0.035(3) 0.053(3) -0.016(2) 0.013(3) -0.006(3)
F5D 0.066(2) 0.076(2) 0.066(2) -0.0185(17) -0.0070(17) -0.0200(17)
F6D 0.075(4) 0.041(3) 0.028(2) -0.0100(19) 0.009(2) -0.030(3)
C26H 0.055(2) 0.034(2) 0.047(2) -0.0177(17) 0.0109(19) -0.0211(18)
C26L 0.055(2) 0.034(2) 0.047(2) -0.0177(17) 0.0109(19) -0.0211(18)
C27D 0.0240(16) 0.0198(15) 0.0306(17) -0.0004(12) -0.0022(13) -0.0046(12)
C28D 0.0281(16) 0.0243(15) 0.0231(16) -0.0004(12) -0.0028(13) -0.0050(13)
C29D 0.0232(16) 0.0191(15) 0.0276(16) -0.0048(12) -0.0010(12) -0.0003(12)
C30D 0.0345(18) 0.0148(14) 0.0293(17) 0.0001(12) 0.0016(13) -0.0043(13)
C31D 0.046(2) 0.0225(16) 0.0244(16) -0.0018(13) 0.0030(14) -0.0074(14)
C32D 0.0374(19) 0.0256(16) 0.0285(17) -0.0043(13) -0.0024(14) -0.0102(14)
C33D 0.047(2) 0.0283(17) 0.0273(17) -0.0007(13) 0.0076(15) -0.0139(15)
C34D 0.041(2) 0.0278(17) 0.039(2) -0.0055(15) 0.0046(16) -0.0063(15)
C35D 0.045(2) 0.0279(17) 0.0333(18) -0.0019(14) 0.0003(15) -0.0175(15)
C36D 0.037(2) 0.0378(19) 0.042(2) -0.0075(16) 0.0019(16) -0.0155(16)
C37D 0.0362(19) 0.0323(18) 0.039(2) -0.0011(15) -0.0154(16) -0.0087(15)
C38D 0.041(2) 0.0259(16) 0.0324(18) -0.0045(14) -0.0123(15) -0.0093(14)
C39D 0.044(2) 0.0279(17) 0.0375(19) -0.0008(14) -0.0142(16) -0.0051(15)
C40D 0.047(2) 0.0272(16) 0.0240(16) 0.0018(13) -0.0087(15) -0.0118(15)
C41D 0.0275(17) 0.0252(16) 0.0307(17) -0.0024(13) -0.0017(13) -0.0093(13)
C42D 0.0271(17) 0.0255(16) 0.0341(18) -0.0018(13) -0.0018(14) -0.0077(13)
C43D 0.054(2) 0.0250(18) 0.038(2) -0.0038(15) 0.0018(17) -0.0159(16)
C44D 0.043(2) 0.0261(17) 0.0328(19) -0.0039(14) 0.0005(15) -0.0107(15)
C45D 0.0325(18) 0.0193(15) 0.0338(18) -0.0015(13) -0.0033(14) -0.0079(13)
C46D 0.0335(18) 0.0224(16) 0.0367(19) -0.0032(13) -0.0055(14) -0.0074(13)
C47D 0.0355(19) 0.0258(17) 0.0371(19) 0.0033(14) -0.0039(15) -0.0077(14)
C48D 0.040(2) 0.0211(16) 0.049(2) 0.0027(15) -0.0065(16) -0.0062(14)
C49D 0.0349(19) 0.0233(17) 0.050(2) -0.0055(15) -0.0038(16) -0.0076(14)
C50D 0.0355(19) 0.0214(16) 0.0395(19) -0.0029(14) -0.0036(15) -0.0055(14)
C51D 0.049(2) 0.0295(19) 0.051(2) 0.0058(16) -0.0034(18) -0.0118(17)
C52D 0.055(3) 0.0261(19) 0.058(3) -0.0077(17) 0.003(2) -0.0081(17)
N1_7 0.123(10) 0.072(7) 0.089(7) -0.005(6) 0.018(7) -0.004(6)
C1_7 0.060(6) 0.057(6) 0.059(6) -0.004(5) 0.014(5) -0.009(5)
C2_7 0.063(8) 0.092(10) 0.190(17) -0.001(10) -0.029(9) 0.012(7)
N1_8 0.190(7) 0.099(4) 0.071(3) -0.008(3) -0.036(4) -0.075(4)
C1_8 0.090(4) 0.074(3) 0.055(3) -0.006(3) -0.006(3) -0.033(3)
C2_8 0.069(3) 0.080(4) 0.070(3) -0.030(3) 0.003(3) -0.022(3)
N1_9 0.081(3) 0.077(3) 0.052(2) 0.002(2) -0.008(2) -0.020(2)
C1_9 0.084(4) 0.064(3) 0.037(2) 0.005(2) -0.016(2) -0.025(3)
C2_9 0.123(5) 0.119(5) 0.055(3) 0.021(3) -0.032(3) -0.077(4)
N1_10 0.090(4) 0.096(4) 0.069(3) 0.016(3) -0.022(3) -0.027(3)
C1_10 0.085(4) 0.064(3) 0.052(3) 0.006(2) -0.007(3) -0.031(3)
C2_10 0.138(6) 0.104(5) 0.083(4) -0.045(4) 0.044(4) -0.086(5)
N1_11 0.060(2) 0.055(2) 0.072(3) 0.000(2) -0.013(2) -0.0032(19)
C1_11 0.059(3) 0.050(3) 0.055(3) 0.000(2) -0.004(2) -0.016(2)
C2_11 0.190(8) 0.054(3) 0.096(5) 0.012(3) -0.018(5) -0.010(4)
N1_12 0.098(5) 0.116(5) 0.243(9) -0.070(6) 0.010(5) -0.014(4)
C1_12 0.055(3) 0.089(5) 0.141(6) -0.039(4) -0.002(3) 0.001(3)
C2_12 0.044(3) 0.074(3) 0.082(4) -0.004(3) 0.003(2) -0.013(2)
N1_13 0.133(5) 0.066(3) 0.106(4) -0.011(3) 0.053(3) -0.040(3)
C1_13 0.115(4) 0.065(3) 0.084(3) -0.016(3) 0.046(3) -0.030(3)
C2_13 0.136(5) 0.096(4) 0.089(4) -0.025(3) 0.042(3) -0.050(4)
N1_14 0.070(5) 0.071(5) 0.110(6) 0.021(4) -0.015(4) -0.014(4)
C1_14 0.068(5) 0.045(4) 0.061(4) -0.001(3) -0.006(4) -0.017(3)
C2_14 0.112(11) 0.078(8) 0.085(10) -0.027(5) -0.016(6) -0.030(6)
N1C_14 0.091(6) 0.063(4) 0.084(5) -0.007(4) -0.010(4) -0.014(4)
C1C_14 0.107(6) 0.045(4) 0.071(5) -0.006(3) 0.004(5) -0.027(4)
C2C_14 0.072(6) 0.060(5) 0.113(8) 0.009(5) 0.017(6) -0.033(4)
N1_15 0.123(7) 0.107(6) 0.082(6) 0.008(5) 0.025(5) -0.044(6)
C1_15 0.123(8) 0.127(8) 0.117(8) -0.004(5) 0.001(5) -0.029(5)
C2_15 0.194(15) 0.185(14) 0.193(15) 0.011(10) -0.003(9) -0.048(9)
N1_16 0.111(7) 0.095(7) 0.056(5) 0.009(4) -0.005(4) -0.067(6)
C1_16 0.139(11) 0.098(8) 0.053(6) -0.003(5) 0.012(6) -0.064(8)
C2_16 0.239(15) 0.089(8) 0.109(10) 0.005(7) 0.006(10) -0.074(10)

loop_
_atom_type_symbol
_atom_type_description
_atom_type_scat_dispersion_real
_atom_type_scat_dispersion_imag
_atom_type_scat_source
C C 0.0033 0.0016 'International Tables Vol C Tables 4.2.6.8 and 6.1.1.4'
N N 0.0061 0.0033 'International Tables Vol C Tables 4.2.6.8 and 6.1.1.4'
O O 0.0106 0.0060 'International Tables Vol C Tables 4.2.6.8 and 6.1.1.4'
F F 0.0171 0.0103 'International Tables Vol C Tables 4.2.6.8 and 6.1.1.4'
S S 0.1246 0.1234 'International Tables Vol C Tables 4.2.6.8 and 6.1.1.4'
K K 0.2009 0.2494 'International Tables Vol C Tables 4.2.6.8 and 6.1.1.4'
H H 0.0000 0.0000 'International Tables Vol C Tables 4.2.6.8 and 6.1.1.4'

loop_
_exptl_crystal_face_index_h
_exptl_crystal_face_index_k
_exptl_crystal_face_index_l
_exptl_crystal_face_perp_dist
-2 0 -1 0.08
-1 0 0 0.066
-1 1 -2 0.171
0 1 0 0.072
0 -1 0 0.068
0 0 1 0.205
0 0 -1 0.275
0 1 2 0.176
0 -2 -1 0.078
0 -1 -1 0.093
1 0 0 0.08
1 -1 -1 0.104
1 -1 0 0.084
2 0 1 0.122

loop_
_geom_angle_atom_site_label_1
_geom_angle_atom_site_label_2
_geom_angle_atom_site_label_3
_geom_angle
_geom_angle_site_symmetry_1
_geom_angle_site_symmetry_3
_geom_angle_publ_flag
O2AB S1AB O3AB 109.96(13) . . ?
O2AB S1AB O4AB 109.16(12) . . ?
O3AB S1AB O4AB 109.85(13) . . ?
O2AB S1AB O1AB 109.53(13) . . ?
O3AB S1AB O1AB 108.45(13) . . ?
O4AB S1AB O1AB 109.87(13) . . ?
O2A K1A O1A 59.48(7) . . ?
O2A K1A O3A 61.01(7) . . ?
O1A K1A O3A 97.04(8) . . ?
O2A K1A O11A 67.50(7) . . ?
O1A K1A O11A 74.54(7) . . ?
O3A K1A O11A 123.52(7) . . ?
O2A K1A O10A 82.88(7) . . ?
O1A K1A O10A 130.63(7) . . ?
O3A K1A O10A 90.07(8) . . ?
O11A K1A O10A 61.33(7) . . ?
O2A K1A O12A 119.18(7) . . ?
O1A K1A O12A 82.62(7) . . ?
O3A K1A O12A 179.36(8) . . ?
O11A K1A O12A 56.93(6) . . ?
O10A K1A O12A 90.57(7) . . ?
O2A K1A O9A 124.64(7) . . ?
O1A K1A O9A 168.31(7) . . ?
O3A K1A O9A 77.96(7) . . ?
O11A K1A O9A 117.06(7) . . ?
O10A K1A O9A 60.45(7) . . ?
O12A K1A O9A 102.28(6) . . ?
O2A K1A O5A 103.66(7) . . ?
O1A K1A O5A 52.33(6) . . ?
O3A K1A O5A 96.69(7) . . ?
O11A K1A O5A 117.06(7) . . ?
O10A K1A O5A 172.28(7) . . ?
O12A K1A O5A 82.67(7) . . ?
O9A K1A O5A 117.29(7) . . ?
O2A K1A O8A 167.70(7) . . ?
O1A K1A O8A 122.26(6) . . ?
O3A K1A O8A 127.87(7) . . ?
O11A K1A O8A 100.70(6) . . ?
O10A K1A O8A 88.35(7) . . ?
O12A K1A O8A 52.05(6) . . ?
O9A K1A O8A 56.51(6) . . ?
O5A K1A O8A 84.55(6) . . ?
O2A K1A O4A 112.16(7) . . ?
O1A K1A O4A 99.32(7) . . ?
O3A K1A O4A 59.44(7) . . ?
O11A K1A O4A 173.21(7) . . ?
O10A K1A O4A 125.45(7) . . ?
O12A K1A O4A 120.06(6) . . ?
O9A K1A O4A 69.01(7) . . ?
O5A K1A O4A 56.19(6) . . ?
O8A K1A O4A 79.97(6) . . ?
O2A K1A C29A 133.35(7) . . ?
O1A K1A C29A 81.51(7) . . ?
O3A K1A C29A 156.60(7) . . ?
O11A K1A C29A 78.82(7) . . ?
O10A K1A C29A 108.70(7) . . ?
O12A K1A C29A 22.83(6) . . ?
O9A K1A C29A 98.84(7) . . ?
O5A K1A C29A 63.84(7) . . ?
O8A K1A C29A 42.44(7) . . ?
O4A K1A C29A 97.58(7) . . ?
O2A K1A C30A 156.40(7) . . ?
O1A K1A C30A 99.34(7) . . ?
O3A K1A C30A 137.77(7) . . ?
O11A K1A C30A 98.36(7) . . ?
O10A K1A C30A 107.53(7) . . ?
O12A K1A C30A 41.86(7) . . ?
O9A K1A C30A 78.26(7) . . ?
O5A K1A C30A 64.88(7) . . ?
O8A K1A C30A 23.11(7) . . ?
O4A K1A C30A 79.57(7) . . ?
C29A K1A C30A 23.58(7) . . ?
C15A N1A C1A 129.8(3) . . ?
C15A N1A H1NA 116(2) . . ?
C1A N1A H1NA 113(2) . . ?
C4A O1A C7A 117.9(3) . . ?
C4A O1A K1A 124.28(18) . . ?
C7A O1A K1A 115.86(18) . . ?
C6A C1A C2A 120.8(3) . . ?
C6A C1A N1A 123.7(3) . . ?
C2A C1A N1A 115.5(3) . . ?
C3A C2A C1A 119.5(3) . . ?
C3A C2A H2A 120.2 . . ?
C1A C2A H2A 120.2 . . ?
C9A O2A C8A 115.1(3) . . ?
C9A O2A K1A 109.08(19) . . ?
C8A O2A K1A 117.41(18) . . ?
C16A N2A C19A 128.2(3) . . ?
C16A N2A H2NA 119(3) . . ?
C19A N2A H2NA 113(3) . . ?
C2A C3A O5A 124.8(3) . . ?
C2A C3A C4A 120.2(3) . . ?
O5A C3A C4A 115.0(3) . . ?
C41A N3A C27A 129.1(3) . . ?
C41A N3A H3NA 115(2) . . ?
C27A N3A H3NA 115(2) . . ?
C11A O3A C10A 111.7(3) . . ?
C11A O3A K1A 121.9(2) . . ?
C10A O3A K1A 117.9(2) . . ?
C5A C4A O1A 127.7(3) . . ?
C5A C4A C3A 119.4(3) . . ?
O1A C4A C3A 112.9(3) . . ?
C42A N4A C45A 126.2(3) . . ?
C42A N4A H4NA 113(3) . . ?
C45A N4A H4NA 121(3) . . ?
C13A O4A C12A 113.8(3) . . ?
C13A O4A K1A 114.2(2) . . ?
C12A O4A K1A 107.13(19) . . ?
C4A C5A C6A 121.1(3) . . ?
C4A C5A H5A 119.4 . . ?
C6A C5A H5A 119.4 . . ?
C3A O5A C14A 119.3(2) . . ?
C3A O5A K1A 119.86(17) . . ?
C14A O5A K1A 120.84(19) . . ?
C1A C6A C5A 119.0(3) . . ?
C1A C6A H6A 120.5 . . ?
C5A C6A H6A 120.5 . . ?
O1A C7A C8A 106.8(3) . . ?
O1A C7A H7AA 110.4 . . ?
C8A C7A H7AA 110.4 . . ?
O1A C7A H7AB 110.4 . . ?
C8A C7A H7AB 110.4 . . ?
H7AA C7A H7AB 108.6 . . ?
O2A C8A C7A 109.4(3) . . ?
O2A C8A H8AA 109.8 . . ?
C7A C8A H8AA 109.8 . . ?
O2A C8A H8AB 109.8 . . ?
C7A C8A H8AB 109.8 . . ?
H8AA C8A H8AB 108.2 . . ?
C30A O8A C33A 118.2(2) . . ?
C30A O8A K1A 99.94(16) . . ?
C33A O8A K1A 110.53(17) . . ?
O2A C9A C10A 113.5(3) . . ?
O2A C9A K1A 48.38(15) . . ?
C10A C9A K1A 85.70(19) . . ?
O2A C9A H9AA 108.9 . . ?
C10A C9A H9AA 108.9 . . ?
K1A C9A H9AA 157.2 . . ?
O2A C9A H9AB 108.9 . . ?
C10A C9A H9AB 108.9 . . ?
K1A C9A H9AB 82.7 . . ?
H9AA C9A H9AB 107.7 . . ?
C34A O9A C35A 113.5(3) . . ?
C34A O9A K1A 120.03(18) . . ?
C35A O9A K1A 107.74(19) . . ?
O3A C10A C9A 108.7(3) . . ?
O3A C10A H10A 110.0 . . ?
C9A C10A H10A 110.0 . . ?
O3A C10A H10B 110.0 . . ?
C9A C10A H10B 110.0 . . ?
H10A C10A H10B 108.3 . . ?
C37A O10A C36A 112.7(3) . . ?
C37A O10A K1A 115.78(19) . . ?
C36A O10A K1A 117.86(19) . . ?
O3A C11A C12A 109.1(3) . . ?
O3A C11A H11A 109.9 . . ?
C12A C11A H11A 109.9 . . ?
O3A C11A H11B 109.9 . . ?
C12A C11A H11B 109.9 . . ?
H11A C11A H11B 108.3 . . ?
C38A O11A C39A 114.1(2) . . ?
C38A O11A K1A 109.80(19) . . ?
C39A O11A K1A 121.11(16) . . ?
O4A C12A C11A 113.9(3) . . ?
O4A C12A H12A 108.8 . . ?
C11A C12A H12A 108.8 . . ?
O4A C12A H12B 108.8 . . ?
C11A C12A H12B 108.8 . . ?
H12A C12A H12B 107.7 . . ?
C29A O12A C40A 118.4(2) . . ?
C29A O12A K1A 101.71(16) . . ?
C40A O12A K1A 109.40(16) . . ?
O4A C13A C14A 109.1(3) . . ?
O4A C13A H13A 109.9 . . ?
C14A C13A H13A 109.9 . . ?
O4A C13A H13B 109.9 . . ?
C14A C13A H13B 109.9 . . ?
H13A C13A H13B 108.3 . . ?
O5A C14A C13A 106.7(3) . . ?
O5A C14A H14A 110.4 . . ?
C13A C14A H14A 110.4 . . ?
O5A C14A H14B 110.4 . . ?
C13A C14A H14B 110.4 . . ?
H14A C14A H14B 108.6 . . ?
N1A C15A C16A 129.5(3) . . ?
N1A C15A C18A 139.4(3) . . ?
C16A C15A C18A 91.0(3) . . ?
N2A C16A C15A 128.0(3) . . ?
N2A C16A C17A 138.7(3) . . ?
C15A C16A C17A 93.3(3) . . ?
O7A C17A C16A 139.0(3) . . ?
O7A C17A C18A 133.0(3) . . ?
C16A C17A C18A 88.0(3) . . ?
O6A C18A C15A 137.3(3) . . ?
O6A C18A C17A 135.0(4) . . ?
C15A C18A C17A 87.7(3) . . ?
C20A C19A N2A 117.1(3) . . ?
C20A C19A C24A 119.9(3) . . ?
N2A C19A C24A 123.0(3) . . ?
C19A C20A C21I 119.4(3) . . ?
C19A C20A C21A 119.4(3) . . ?
C19A C20A C21E 119.4(3) . . ?
C19A C20A H20A 120.3 . . ?
C21A C20A H20A 120.3 . . ?
C22A C21A C20A 120.8(3) . . ?
C22A C21A C25A 119.1(4) . . ?
C20A C21A C25A 119.5(4) . . ?
F2A C25A F1A 108.1(7) . . ?
F2A C25A F3A 120.4(7) . . ?
F1A C25A F3A 95.3(7) . . ?
F2A C25A C21A 116.5(7) . . ?
F1A C25A C21A 108.4(7) . . ?
F3A C25A C21A 105.7(6) . . ?
C22A C21E C20A 120.8(3) . . ?
C22A C21E C25E 123.9(6) . . ?
C20A C21E C25E 114.4(5) . . ?
F1E C25E F2E 111.0(10) . . ?
F1E C25E F3E 121.7(11) . . ?
F2E C25E F3E 89.2(9) . . ?
F1E C25E C21E 119.4(9) . . ?
F2E C25E C21E 104.6(9) . . ?
F3E C25E C21E 105.7(8) . . ?
C22A C21I C20A 120.8(3) . . ?
C22A C21I C25I 114.6(10) . . ?
C20A C21I C25I 124.1(10) . . ?
F2I C25I F1I 120(2) . . ?
F2I C25I F3I 94.6(18) . . ?
F1I C25I F3I 102(2) . . ?
F2I C25I C21I 116(2) . . ?
F1I C25I C21I 111.9(18) . . ?
F3I C25I C21I 109.2(17) . . ?
C23A C22A C21A 119.0(3) . . ?
C23A C22A C21E 119.0(3) . . ?
C23A C22A C21I 119.0(3) . . ?
C23A C22A H22A 120.5 . . ?
C21A C22A H22A 120.5 . . ?
C24A C23A C22A 121.8(3) . . ?
C24A C23A C26E 119.5(3) . . ?
C22A C23A C26E 118.7(3) . . ?
C24A C23A C26A 119.5(3) . . ?
C22A C23A C26A 118.7(3) . . ?
C23A C24A C19A 119.0(3) . . ?
C23A C24A H24A 120.5 . . ?
C19A C24A H24A 120.5 . . ?
F6A C26A F5A 112.3(5) . . ?
F6A C26A F4A 99.2(6) . . ?
F5A C26A F4A 99.5(6) . . ?
F6A C26A C23A 118.3(5) . . ?
F5A C26A C23A 115.8(4) . . ?
F4A C26A C23A 108.3(4) . . ?
F6E C26E F5E 115.1(8) . . ?
F6E C26E F4E 99.9(7) . . ?
F5E C26E F4E 101.0(7) . . ?
F6E C26E C23A 116.3(6) . . ?
F5E C26E C23A 116.0(7) . . ?
F4E C26E C23A 105.1(6) . . ?
C32A C27A C28A 121.0(3) . . ?
C32A C27A N3A 117.9(3) . . ?
C28A C27A N3A 121.1(3) . . ?
C29A C28A C27A 118.5(3) . . ?
C29A C28A H28A 120.8 . . ?
C27A C28A H28A 120.8 . . ?
O12A C29A C28A 124.2(3) . . ?
O12A C29A C30A 114.3(3) . . ?
C28A C29A C30A 121.5(3) . . ?
O12A C29A K1A 55.47(14) . . ?
C28A C29A K1A 134.5(2) . . ?
C30A C29A K1A 78.92(17) . . ?
C31A C30A O8A 125.1(3) . . ?
C31A C30A C29A 119.6(3) . . ?
O8A C30A C29A 115.4(3) . . ?
C31A C30A K1A 135.8(2) . . ?
O8A C30A K1A 56.95(14) . . ?
C29A C30A K1A 77.49(16) . . ?
C30A C31A C32A 119.7(3) . . ?
C30A C31A H31A 120.2 . . ?
C32A C31A H31A 120.2 . . ?
C27A C32A C31A 119.8(3) . . ?
C27A C32A H32A 120.1 . . ?
C31A C32A H32A 120.1 . . ?
O8A C33A C34A 105.6(2) . . ?
O8A C33A H33A 110.6 . . ?
C34A C33A H33A 110.6 . . ?
O8A C33A H33B 110.6 . . ?
C34A C33A H33B 110.6 . . ?
H33A C33A H33B 108.7 . . ?
O9A C34A C33A 108.1(3) . . ?
O9A C34A H34A 110.1 . . ?
C33A C34A H34A 110.1 . . ?
O9A C34A H34B 110.1 . . ?
C33A C34A H34B 110.1 . . ?
H34A C34A H34B 108.4 . . ?
O9A C35A C36A 112.8(3) . . ?
O9A C35A H35A 109.0 . . ?
C36A C35A H35A 109.0 . . ?
O9A C35A H35B 109.0 . . ?
C36A C35A H35B 109.0 . . ?
H35A C35A H35B 107.8 . . ?
O10A C36A C35A 108.6(3) . . ?
O10A C36A H36A 110.0 . . ?
C35A C36A H36A 110.0 . . ?
O10A C36A H36B 110.0 . . ?
C35A C36A H36B 110.0 . . ?
H36A C36A H36B 108.3 . . ?
O10A C37A C38A 108.4(3) . . ?
O10A C37A H37A 110.0 . . ?
C38A C37A H37A 110.0 . . ?
O10A C37A H37B 110.0 . . ?
C38A C37A H37B 110.0 . . ?
H37A C37A H37B 108.4 . . ?
O11A C38A C37A 112.5(3) . . ?
O11A C38A H38A 109.1 . . ?
C37A C38A H38A 109.1 . . ?
O11A C38A H38B 109.1 . . ?
C37A C38A H38B 109.1 . . ?
H38A C38A H38B 107.8 . . ?
O11A C39A C40A 108.2(3) . . ?
O11A C39A H39A 110.1 . . ?
C40A C39A H39A 110.1 . . ?
O11A C39A H39B 110.1 . . ?
C40A C39A H39B 110.1 . . ?
H39A C39A H39B 108.4 . . ?
O12A C40A C39A 104.4(3) . . ?
O12A C40A H40A 110.9 . . ?
C39A C40A H40A 110.9 . . ?
O12A C40A H40B 110.9 . . ?
C39A C40A H40B 110.9 . . ?
H40A C40A H40B 108.9 . . ?
N3A C41A C42A 129.0(3) . . ?
N3A C41A C44A 140.4(3) . . ?
C42A C41A C44A 90.6(3) . . ?
N4A C42A C41A 127.5(3) . . ?
N4A C42A C43A 139.2(3) . . ?
C41A C42A C43A 93.3(3) . . ?
O14A C43A C42A 137.2(3) . . ?
O14A C43A C44A 134.5(3) . . ?
C42A C43A C44A 88.3(3) . . ?
O13A C44A C41A 137.2(3) . . ?
O13A C44A C43A 135.0(3) . . ?
C41A C44A C43A 87.8(2) . . ?
C50A C45A N4A 123.7(3) . . ?
C50A C45A C46A 119.3(3) . . ?
N4A C45A C46A 117.0(3) . . ?
C47A C46A C45A 119.3(3) . . ?
C47A C46A H46A 120.4 . . ?
C45A C46A H46A 120.4 . . ?
C46A C47A C48A 121.4(3) . . ?
C46A C47A C51E 118.7(3) . . ?
C48A C47A C51E 119.7(3) . . ?
C46A C47A C51A 118.7(3) . . ?
C48A C47A C51A 119.7(3) . . ?
C49A C48A C47A 118.5(3) . . ?
C49A C48A H48A 120.8 . . ?
C47A C48A H48A 120.8 . . ?
C50A C49A C48A 121.2(3) . . ?
C50A C49A C52A 120.2(3) . . ?
C48A C49A C52A 118.6(3) . . ?
C49A C50A C45A 120.3(3) . . ?
C49A C50A H50A 119.8 . . ?
C45A C50A H50A 119.8 . . ?
F9A C51A F7A 111.0(5) . . ?
F9A C51A F8A 105.4(4) . . ?
F7A C51A F8A 104.3(5) . . ?
F9A C51A C47A 112.1(4) . . ?
F7A C51A C47A 111.9(4) . . ?
F8A C51A C47A 111.6(4) . . ?
F7E C51E F9E 104.3(9) . . ?
F7E C51E F8E 106.4(8) . . ?
F9E C51E F8E 105.0(7) . . ?
F7E C51E C47A 113.3(7) . . ?
F9E C51E C47A 114.6(7) . . ?
F8E C51E C47A 112.4(5) . . ?
F12A C52A F11A 107.8(3) . . ?
F12A C52A F10A 105.9(3) . . ?
F11A C52A F10A 106.3(3) . . ?
F12A C52A C49A 113.6(3) . . ?
F11A C52A C49A 111.8(3) . . ?
F10A C52A C49A 111.0(3) . . ?
O3F K1B O1F 114.1(5) . . ?
O1B K1B O2B 59.57(11) . . ?
O3F K1B O9B 71.0(5) . . ?
O1F K1B O9B 174.3(3) . . ?
O1B K1B O9B 168.46(12) . . ?
O2B K1B O9B 120.76(10) . . ?
O3F K1B O10B 79.4(5) . . ?
O1F K1B O10B 120.3(3) . . ?
O1B K1B O10B 126.88(9) . . ?
O2B K1B O10B 78.40(12) . . ?
O9B K1B O10B 62.02(7) . . ?
O1B K1B O3B 97.27(14) . . ?
O2B K1B O3B 61.84(11) . . ?
O9B K1B O3B 74.51(10) . . ?
O10B K1B O3B 88.92(14) . . ?
O3F K1B O11B 120.4(4) . . ?
O1F K1B O11B 63.8(3) . . ?
O1B K1B O11B 75.21(10) . . ?
O2B K1B O11B 70.58(10) . . ?
O9B K1B O11B 116.17(7) . . ?
O10B K1B O11B 60.27(7) . . ?
O3B K1B O11B 127.62(11) . . ?
O3F K1B O2F 60.9(5) . . ?
O1F K1B O2F 58.1(4) . . ?
O9B K1B O2F 127.5(3) . . ?
O10B K1B O2F 88.6(4) . . ?
O11B K1B O2F 75.3(3) . . ?
O3F K1B O12B 170.5(5) . . ?
O1F K1B O12B 73.4(3) . . ?
O1B K1B O12B 86.01(11) . . ?
O2B K1B O12B 122.84(9) . . ?
O9B K1B O12B 101.75(7) . . ?
O10B K1B O12B 91.78(7) . . ?
O3B K1B O12B 175.31(9) . . ?
O11B K1B O12B 56.43(6) . . ?
O2F K1B O12B 123.0(3) . . ?
O3F K1B O5B 100.0(5) . . ?
O1F K1B O5B 58.6(3) . . ?
O1B K1B O5B 51.81(8) . . ?
O2B K1B O5B 100.06(12) . . ?
O9B K1B O5B 119.16(7) . . ?
O10B K1B O5B 178.46(7) . . ?
O3B K1B O5B 90.49(14) . . ?
O11B K1B O5B 119.15(7) . . ?
O2F K1B O5B 89.9(4) . . ?
O12B K1B O5B 88.92(7) . . ?
O3F K1B O8B 125.3(4) . . ?
O1F K1B O8B 117.0(3) . . ?
O1B K1B O8B 125.10(9) . . ?
O2B K1B O8B 167.60(12) . . ?
O9B K1B O8B 57.39(6) . . ?
O10B K1B O8B 90.86(7) . . ?
O3B K1B O8B 124.82(9) . . ?
O11B K1B O8B 98.79(7) . . ?
O2F K1B O8B 173.5(3) . . ?
O12B K1B O8B 50.55(6) . . ?
O5B K1B O8B 90.64(7) . . ?
C15B N1B C1B 128.5(3) . . ?
C15B N1B H1NB 115(2) . . ?
C1B N1B H1NB 116(2) . . ?
C6B C1B C2B 121.2(3) . . ?
C6B C1B N1B 123.9(3) . . ?
C2B C1B N1B 114.9(3) . . ?
C3B C2B C1B 119.5(3) . . ?
C3B C2B H2B 120.3 . . ?
C1B C2B H2B 120.3 . . ?
C2B C3B O5B 125.1(3) . . ?
C2B C3B C4B 120.6(3) . . ?
O5B C3B C4B 114.3(3) . . ?
C2B C3B C4F 120.6(3) . . ?
O5B C3B C4F 114.3(3) . . ?
C4F C5B C6B 120.6(3) . . ?
C4B C5B C6B 120.6(3) . . ?
C4B C5B H5B 119.7 . . ?
C6B C5B H5B 119.7 . . ?
C1B C6B C5B 118.7(3) . . ?
C1B C6B H6B 120.7 . . ?
C5B C6B H6B 120.7 . . ?
C5B C4B O1B 128.1(3) . . ?
C5B C4B C3B 119.5(3) . . ?
O1B C4B C3B 112.3(3) . . ?
C4B O1B C7B 119.6(3) . . ?
C4B O1B K1B 119.5(2) . . ?
C7B O1B K1B 114.7(2) . . ?
O1B C7B C8B 105.9(4) . . ?
O1B C7B H7BA 110.5 . . ?
C8B C7B H7BA 110.6 . . ?
O1B C7B H7BB 110.5 . . ?
C8B C7B H7BB 110.6 . . ?
H7BA C7B H7BB 108.7 . . ?
O2B C8B C7B 108.2(4) . . ?
O2B C8B H8BA 110.1 . . ?
C7B C8B H8BA 110.1 . . ?
O2B C8B H8BB 110.1 . . ?
C7B C8B H8BB 110.1 . . ?
H8BA C8B H8BB 108.4 . . ?
C8B O2B C9B 114.8(5) . . ?
C8B O2B K1B 119.0(3) . . ?
C9B O2B K1B 109.9(3) . . ?
O2B C9B C10B 113.9(4) . . ?
O2B C9B K1B 47.4(2) . . ?
C10B C9B K1B 85.1(3) . . ?
O2B C9B H9BA 108.8 . . ?
C10B C9B H9BA 108.8 . . ?
K1B C9B H9BA 156.2 . . ?
O2B C9B H9BB 108.8 . . ?
C10B C9B H9BB 108.8 . . ?
K1B C9B H9BB 84.8 . . ?
H9BA C9B H9BB 107.7 . . ?
O3B C10B C9B 108.4(5) . . ?
O3B C10B H10C 110.0 . . ?
C9B C10B H10C 110.0 . . ?
O3B C10B H10X 110.0 . . ?
C9B C10B H10X 110.0 . . ?
H10C C10B H10X 108.4 . . ?
C10B O3B C11B 110.7(5) . . ?
C10B O3B K1B 115.5(3) . . ?
C11B O3B K1B 122.7(3) . . ?
O3B C11B C12B 109.0(5) . . ?
O3B C11B H11C 109.9 . . ?
C12B C11B H11C 109.9 . . ?
O3B C11B H11D 109.9 . . ?
C12B C11B H11D 109.9 . . ?
H11C C11B H11D 108.3 . . ?
O4B C12B C11B 112.0(7) . . ?
O4B C12B H12C 109.2 . . ?
C11B C12B H12C 109.2 . . ?
O4B C12B H12D 109.2 . . ?
C11B C12B H12D 109.2 . . ?
H12C C12B H12D 107.9 . . ?
C12B O4B C13B 112.5(4) . . ?
C12B O4B K1B 108.5(4) . . ?
C13B O4B K1B 118.4(2) . . ?
C5B C4F C3B 119.5(3) . . ?
C5B C4F O1F 114.6(6) . . ?
C3B C4F O1F 121.3(6) . . ?
C4F O1F C7F 113.0(11) . . ?
C4F O1F K1B 122.2(7) . . ?
C7F O1F K1B 121.1(9) . . ?
O1F C7F C8F 103.5(14) . . ?
O1F C7F H7K 111.1 . . ?
C8F C7F H7K 111.1 . . ?
O1F C7F H7L 111.1 . . ?
C8F C7F H7L 111.1 . . ?
H7K C7F H7L 109.0 . . ?
O2F C8F C7F 114.0(16) . . ?
O2F C8F H8K 108.8 . . ?
C7F C8F H8K 108.8 . . ?
O2F C8F H8L 108.8 . . ?
C7F C8F H8L 108.8 . . ?
H8K C8F H8L 107.6 . . ?
C8F O2F C9F 121.9(17) . . ?
C8F O2F K1B 115.9(12) . . ?
C9F O2F K1B 112.4(11) . . ?
O2F C9F C10F 107.2(15) . . ?
O2F C9F H9K 110.3 . . ?
C10F C9F H9K 110.3 . . ?
O2F C9F H9L 110.3 . . ?
C10F C9F H9L 110.3 . . ?
H9K C9F H9L 108.5 . . ?
O3F C10F C9F 110.2(15) . . ?
O3F C10F K1B 43.0(11) . . ?
C9F C10F K1B 87.1(9) . . ?
O3F C10F H10K 109.6 . . ?
C9F C10F H10K 109.6 . . ?
K1B C10F H10K 85.1 . . ?
O3F C10F H10L 109.6 . . ?
C9F C10F H10L 109.6 . . ?
K1B C10F H10L 152.5 . . ?
H10K C10F H10L 108.1 . . ?
C10F O3F C11F 111.9(19) . . ?
C10F O3F K1B 115.8(15) . . ?
C11F O3F K1B 119.8(15) . . ?
O3F C11F C12F 107(2) . . ?
O3F C11F H11K 110.3 . . ?
C12F C11F H11K 110.3 . . ?
O3F C11F H11L 110.3 . . ?
C12F C11F H11L 110.3 . . ?
H11K C11F H11L 108.6 . . ?
O4F C12F C11F 125(2) . . ?
O4F C12F H12K 106.1 . . ?
C11F C12F H12K 106.1 . . ?
O4F C12F H12L 106.1 . . ?
C11F C12F H12L 106.1 . . ?
H12K C12F H12L 106.3 . . ?
C13B O4F C12F 112(2) . . ?
C13B O4F K1B 118.4(2) . . ?
C12F O4F K1B 97.5(14) . . ?
O4F C13B C14B 108.2(3) . . ?
O4B C13B C14B 108.2(3) . . ?
O4B C13B H13C 110.1 . . ?
C14B C13B H13C 110.1 . . ?
O4B C13B H13D 110.1 . . ?
C14B C13B H13D 110.1 . . ?
H13C C13B H13D 108.4 . . ?
O5B C14B C13B 107.0(3) . . ?
O5B C14B H14C 110.3 . . ?
C13B C14B H14C 110.3 . . ?
O5B C14B H14D 110.3 . . ?
C13B C14B H14D 110.3 . . ?
H14C C14B H14D 108.6 . . ?
C3B O5B C14B 118.7(3) . . ?
C3B O5B K1B 114.1(2) . . ?
C14B O5B K1B 121.57(19) . . ?
C16B N2B C19B 129.3(3) . . ?
C16B N2B H2NB 119(3) . . ?
C19B N2B H2NB 112(3) . . ?
C41B N3B C27B 128.8(3) . . ?
C41B N3B H3NB 116.6(19) . . ?
C27B N3B H3NB 114.6(19) . . ?
C42B N4B C45B 127.5(3) . . ?
C42B N4B H4NB 122(2) . . ?
C45B N4B H4NB 111(2) . . ?
C30B O8B C33B 117.4(2) . . ?
C30B O8B K1B 99.61(17) . . ?
C33B O8B K1B 106.87(18) . . ?
C34B O9B C35B 114.2(3) . . ?
C34B O9B K1B 122.48(18) . . ?
C35B O9B K1B 108.50(19) . . ?
C36B O10B C37B 111.6(3) . . ?
C36B O10B K1B 115.16(19) . . ?
C37B O10B K1B 117.91(18) . . ?
C39B O11B C38B 112.8(3) . . ?
C39B O11B K1B 122.41(17) . . ?
C38B O11B K1B 110.9(2) . . ?
C29B O12B C40B 119.5(2) . . ?
C29B O12B K1B 100.47(18) . . ?
C40B O12B K1B 109.94(17) . . ?
N1B C15B C16B 128.4(3) . . ?
N1B C15B C18B 139.3(3) . . ?
C16B C15B C18B 92.3(3) . . ?
N2B C16B C15B 128.9(3) . . ?
N2B C16B C17B 139.0(3) . . ?
C15B C16B C17B 92.1(3) . . ?
O7B C17B C16B 137.3(3) . . ?
O7B C17B C18B 134.5(3) . . ?
C16B C17B C18B 88.2(3) . . ?
O6B C18B C15B 137.8(3) . . ?
O6B C18B C17B 134.8(3) . . ?
C15B C18B C17B 87.4(3) . . ?
C24B C19B C20B 119.2(3) . . ?
C24B C19B N2B 122.7(3) . . ?
C20B C19B N2B 118.1(3) . . ?
C21B C20B C19B 120.7(3) . . ?
C21B C20B H20B 119.7 . . ?
C19B C20B H20B 119.7 . . ?
C22B C21B C20B 120.6(3) . . ?
C22B C21B C25B 119.5(3) . . ?
C20B C21B C25B 119.8(3) . . ?
C21B C22B C23B 118.2(3) . . ?
C21B C22B H22B 120.9 . . ?
C23B C22B H22B 120.9 . . ?
C24B C23B C22B 122.7(3) . . ?
C24B C23B C26B 119.9(3) . . ?
C22B C23B C26B 117.4(3) . . ?
C23B C24B C19B 118.5(3) . . ?
C23B C24B H24B 120.7 . . ?
C19B C24B H24B 120.7 . . ?
F3B C25B F1B 106.8(3) . . ?
F3B C25B F2B 105.6(3) . . ?
F1B C25B F2B 107.0(3) . . ?
F3B C25B C21B 112.2(3) . . ?
F1B C25B C21B 112.3(3) . . ?
F2B C25B C21B 112.5(3) . . ?
F5B C26B F6B 109.0(4) . . ?
F5B C26B F4B 104.9(3) . . ?
F6B C26B F4B 104.4(4) . . ?
F5B C26B C23B 112.2(4) . . ?
F6B C26B C23B 113.1(3) . . ?
F4B C26B C23B 112.6(4) . . ?
C32B C27B C28B 121.2(3) . . ?
C32B C27B N3B 117.1(3) . . ?
C28B C27B N3B 121.8(3) . . ?
C29B C28B C27B 118.7(3) . . ?
C29B C28B H28B 120.7 . . ?
C27B C28B H28B 120.7 . . ?
O12B C29B C28B 125.0(3) . . ?
O12B C29B C30B 114.2(3) . . ?
C28B C29B C30B 120.8(3) . . ?
O12B C29B K1B 56.58(14) . . ?
C28B C29B K1B 133.7(2) . . ?
C30B C29B K1B 79.64(17) . . ?
O8B C30B C31B 126.3(3) . . ?
O8B C30B C29B 114.1(3) . . ?
C31B C30B C29B 119.6(3) . . ?
O8B C30B K1B 57.49(14) . . ?
C31B C30B K1B 134.6(2) . . ?
C29B C30B K1B 77.06(17) . . ?
C30B C31B C32B 120.3(3) . . ?
C30B C31B H31B 119.8 . . ?
C32B C31B H31B 119.8 . . ?
C27B C32B C31B 119.4(3) . . ?
C27B C32B H32B 120.3 . . ?
C31B C32B H32B 120.3 . . ?
O8B C33B C34B 105.2(3) . . ?
O8B C33B H33C 110.7 . . ?
C34B C33B H33C 110.7 . . ?
O8B C33B H33D 110.7 . . ?
C34B C33B H33D 110.7 . . ?
H33C C33B H33D 108.8 . . ?
O9B C34B C33B 108.7(3) . . ?
O9B C34B H34C 110.0 . . ?
C33B C34B H34C 110.0 . . ?
O9B C34B H34D 110.0 . . ?
C33B C34B H34D 110.0 . . ?
H34C C34B H34D 108.3 . . ?
O9B C35B C36B 111.9(3) . . ?
O9B C35B K1B 48.67(15) . . ?
C36B C35B K1B 84.07(19) . . ?
O9B C35B H35C 109.2 . . ?
C36B C35B H35C 109.2 . . ?
K1B C35B H35C 157.9 . . ?
O9B C35B H35D 109.2 . . ?
C36B C35B H35D 109.2 . . ?
K1B C35B H35D 82.9 . . ?
H35C C35B H35D 107.9 . . ?
O10B C36B C35B 107.8(3) . . ?
O10B C36B H36C 110.2 . . ?
C35B C36B H36C 110.2 . . ?
O10B C36B H36D 110.2 . . ?
C35B C36B H36D 110.2 . . ?
H36C C36B H36D 108.5 . . ?
O10B C37B C38B 107.8(3) . . ?
O10B C37B H37C 110.1 . . ?
C38B C37B H37C 110.1 . . ?
O10B C37B H37D 110.1 . . ?
C38B C37B H37D 110.1 . . ?
H37C C37B H37D 108.5 . . ?
O11B C38B C37B 111.4(3) . . ?
O11B C38B H38C 109.3 . . ?
C37B C38B H38C 109.3 . . ?
O11B C38B H38D 109.3 . . ?
C37B C38B H38D 109.3 . . ?
H38C C38B H38D 108.0 . . ?
O11B C39B C40B 106.2(3) . . ?
O11B C39B H39C 110.5 . . ?
C40B C39B H39C 110.5 . . ?
O11B C39B H39D 110.5 . . ?
C40B C39B H39D 110.5 . . ?
H39C C39B H39D 108.7 . . ?
O12B C40B C39B 105.7(3) . . ?
O12B C40B H40C 110.6 . . ?
C39B C40B H40C 110.6 . . ?
O12B C40B H40D 110.6 . . ?
C39B C40B H40D 110.6 . . ?
H40C C40B H40D 108.7 . . ?
N3B C41B C42B 127.7(3) . . ?
N3B C41B C44B 140.1(3) . . ?
C42B C41B C44B 92.2(3) . . ?
N4B C42B C41B 127.4(3) . . ?
N4B C42B C43B 140.1(3) . . ?
C41B C42B C43B 92.4(3) . . ?
O14B C43B C42B 138.4(3) . . ?
O14B C43B C44B 133.0(3) . . ?
C42B C43B C44B 88.6(3) . . ?
O13B C44B C41B 138.6(3) . . ?
O13B C44B C43B 134.6(3) . . ?
C41B C44B C43B 86.8(2) . . ?
C50B C45B N4B 122.4(3) . . ?
C50B C45B C46B 120.0(3) . . ?
N4B C45B C46B 117.7(3) . . ?
C47B C46B C45B 120.4(3) . . ?
C47B C46B H46B 119.8 . . ?
C45B C46B H46B 119.8 . . ?
C48B C47B C46B 120.0(3) . . ?
C48B C47B C51B 119.5(3) . . ?
C46B C47B C51B 120.4(3) . . ?
C47B C48B C49B 119.1(3) . . ?
C47B C48B H48B 120.4 . . ?
C49B C48B H48B 120.4 . . ?
C48B C49B C50B 122.4(3) . . ?
C48B C49B C52F 120.0(3) . . ?
C50B C49B C52F 117.6(3) . . ?
C48B C49B C52B 120.0(3) . . ?
C50B C49B C52B 117.6(3) . . ?
C45B C50B C49B 118.1(3) . . ?
C45B C50B H50B 121.0 . . ?
C49B C50B H50B 121.0 . . ?
F7B C51B F8B 107.2(3) . . ?
F7B C51B F9B 107.2(3) . . ?
F8B C51B F9B 106.6(3) . . ?
F7B C51B C47B 112.7(3) . . ?
F8B C51B C47B 112.7(3) . . ?
F9B C51B C47B 110.1(3) . . ?
F12B C52B F11B 105.8(4) . . ?
F12B C52B F10B 110.3(4) . . ?
F11B C52B F10B 103.1(3) . . ?
F12B C52B C49B 114.7(3) . . ?
F11B C52B C49B 110.7(3) . . ?
F10B C52B C49B 111.5(3) . . ?
F11F C52F F12F 109.7(16) . . ?
F11F C52F F10F 108.2(12) . . ?
F12F C52F F10F 98.3(13) . . ?
F11F C52F C49B 119.4(11) . . ?
F12F C52F C49B 111.5(15) . . ?
F10F C52F C49B 107.6(7) . . ?
O2CD S1CD O4CD 109.63(14) . . ?
O2CD S1CD O1CD 110.19(13) . . ?
O4CD S1CD O1CD 108.84(13) . . ?
O2CD S1CD O3CD 107.63(13) . . ?
O4CD S1CD O3CD 110.55(14) . . ?
O1CD S1CD O3CD 110.00(14) . . ?
C6C C1C C2C 120.6(3) . . ?
C6C C1C N1C 117.2(3) . . ?
C2C C1C N1C 122.2(3) . . ?
C15C N1C C1C 129.2(3) . . ?
C15C N1C H1NC 119(3) . . ?
C1C N1C H1NC 112(3) . . ?
O8C K1C O9C 59.90(8) . . ?
O8C K1C O10C 100.75(8) . . ?
O9C K1C O10C 61.10(8) . . ?
O8C K1C O2C 168.56(8) . . ?
O9C K1C O2C 125.35(8) . . ?
O10C K1C O2C 76.17(8) . . ?
O8C K1C O3C 130.57(8) . . ?
O9C K1C O3C 85.63(8) . . ?
O10C K1C O3C 90.12(8) . . ?
O2C K1C O3C 60.79(7) . . ?
O8C K1C O1C 118.76(7) . . ?
O9C K1C O1C 171.01(7) . . ?
O10C K1C O1C 126.70(7) . . ?
O2C K1C O1C 57.86(7) . . ?
O3C K1C O1C 89.71(7) . . ?
O8C K1C O4C 74.35(8) . . ?
O9C K1C O4C 70.28(7) . . ?
O10C K1C O4C 124.65(7) . . ?
O2C K1C O4C 116.59(7) . . ?
O3C K1C O4C 60.37(7) . . ?
O1C K1C O4C 100.74(7) . . ?
O8C K1C O5C 80.34(7) . . ?
O9C K1C O5C 120.16(7) . . ?
O10C K1C O5C 178.70(8) . . ?
O2C K1C O5C 102.62(7) . . ?
O3C K1C O5C 89.68(7) . . ?
O1C K1C O5C 52.02(6) . . ?
O4C K1C O5C 56.26(6) . . ?
O8C K1C O12C 52.25(7) . . ?
O9C K1C O12C 99.80(8) . . ?
O10C K1C O12C 94.19(8) . . ?
O2C K1C O12C 116.59(7) . . ?
O3C K1C O12C 174.24(8) . . ?
O1C K1C O12C 84.65(7) . . ?
O4C K1C O12C 119.54(7) . . ?
O5C K1C O12C 85.92(7) . . ?
O8C K1C O11C 99.78(8) . . ?
O9C K1C O11C 110.05(8) . . ?
O10C K1C O11C 59.28(7) . . ?
O2C K1C O11C 69.09(7) . . ?
O3C K1C O11C 126.33(7) . . ?
O1C K1C O11C 78.88(7) . . ?
O4C K1C O11C 173.18(7) . . ?
O5C K1C O11C 119.92(7) . . ?
O12C K1C O11C 53.65(7) . . ?
O8C K1C C4C 95.81(8) . . ?
O9C K1C C4C 154.72(8) . . ?
O10C K1C C4C 137.03(8) . . ?
O2C K1C C4C 79.83(7) . . ?
O3C K1C C4C 108.40(7) . . ?
O1C K1C C4C 23.11(7) . . ?
O4C K1C C4C 97.91(7) . . ?
O5C K1C C4C 41.93(7) . . ?
O12C K1C C4C 65.84(8) . . ?
O11C K1C C4C 79.03(7) . . ?
O8C K1C C3C 78.75(8) . . ?
O9C K1C C3C 132.92(8) . . ?
O10C K1C C3C 156.58(8) . . ?
O2C K1C C3C 99.62(7) . . ?
O3C K1C C3C 108.14(7) . . ?
O1C K1C C3C 41.99(7) . . ?
O4C K1C C3C 78.11(7) . . ?
O5C K1C C3C 22.82(7) . . ?
O12C K1C C3C 66.72(7) . . ?
O11C K1C C3C 97.52(7) . . ?
C4C K1C C3C 23.31(7) . . ?
C4C O1C C7C 118.4(3) . . ?
C4C O1C K1C 101.91(17) . . ?
C7C O1C K1C 109.47(18) . . ?
C3C C2C C1C 119.6(3) . . ?
C3C C2C H2C 120.2 . . ?
C1C C2C H2C 120.2 . . ?
C16C N2C C19C 129.7(3) . . ?
C16C N2C H2NC 118(3) . . ?
C19C N2C H2NC 112(3) . . ?
C8C O2C C9C 113.3(3) . . ?
C8C O2C K1C 119.55(19) . . ?
C9C O2C K1C 109.5(2) . . ?
O5C C3C C2C 124.8(3) . . ?
O5C C3C C4C 114.7(3) . . ?
C2C C3C C4C 120.5(3) . . ?
O5C C3C K1C 55.23(14) . . ?
C2C C3C K1C 136.7(2) . . ?
C4C C3C K1C 77.88(18) . . ?
C10C O3C C11C 111.6(3) . . ?
C10C O3C K1C 117.2(2) . . ?
C11C O3C K1C 117.4(2) . . ?
C41C N3C C27C 128.9(3) . . ?
C41C N3C H3NC 113(2) . . ?
C27C N3C H3NC 117(2) . . ?
C5C C4C O1C 126.1(3) . . ?
C5C C4C C3C 119.5(3) . . ?
O1C C4C C3C 114.4(3) . . ?
C5C C4C K1C 136.6(2) . . ?
O1C C4C K1C 54.99(14) . . ?
C3C C4C K1C 78.82(18) . . ?
C13C O4C C12C 112.8(3) . . ?
C13C O4C K1C 120.53(18) . . ?
C12C O4C K1C 108.71(19) . . ?
C42C N4C C45C 128.0(3) . . ?
C42C N4C H4NC 119(3) . . ?
C45C N4C H4NC 113(3) . . ?
C4C C5C C6C 120.8(3) . . ?
C4C C5C H5C 119.6 . . ?
C6C C5C H5C 119.6 . . ?
C3C O5C C14C 118.4(3) . . ?
C3C O5C K1C 101.95(17) . . ?
C14C O5C K1C 112.16(18) . . ?
C1C C6C C5C 119.0(3) . . ?
C1C C6C H6C 120.5 . . ?
C5C C6C H6C 120.5 . . ?
O1C C7C C8C 106.0(3) . . ?
O1C C7C H7CA 110.5 . . ?
C8C C7C H7CA 110.5 . . ?
O1C C7C H7CB 110.5 . . ?
C8C C7C H7CB 110.5 . . ?
H7CA C7C H7CB 108.7 . . ?
O2C C8C C7C 108.7(3) . . ?
O2C C8C H8CA 110.0 . . ?
C7C C8C H8CA 110.0 . . ?
O2C C8C H8CB 110.0 . . ?
C7C C8C H8CB 110.0 . . ?
H8CA C8C H8CB 108.3 . . ?
C30C O8C C33C 118.7(3) . . ?
C30C O8C K1C 122.88(19) . . ?
C33C O8C K1C 118.3(2) . . ?
O2C C9C C10C 113.4(3) . . ?
O2C C9C H9CA 108.9 . . ?
C10C C9C H9CA 108.9 . . ?
O2C C9C H9CB 108.9 . . ?
C10C C9C H9CB 108.9 . . ?
H9CA C9C H9CB 107.7 . . ?
C34C O9C C35C 115.0(3) . . ?
C34C O9C K1C 111.5(2) . . ?
C35C O9C K1C 108.4(2) . . ?
O3C C10C C9C 108.0(3) . . ?
O3C C10C H10D 110.1 . . ?
C9C C10C H10D 110.1 . . ?
O3C C10C H10E 110.1 . . ?
C9C C10C H10E 110.1 . . ?
H10D C10C H10E 108.4 . . ?
C36C O10C C37C 111.9(3) . . ?
C36C O10C K1C 118.2(2) . . ?
C37C O10C K1C 121.3(2) . . ?
O3C C11C C12C 107.2(3) . . ?
O3C C11C H11E 110.3 . . ?
C12C C11C H11E 110.3 . . ?
O3C C11C H11F 110.3 . . ?
C12C C11C H11F 110.3 . . ?
H11E C11C H11F 108.5 . . ?
C39C O11C C38C 114.2(3) . . ?
C39C O11C K1C 118.5(2) . . ?
C38C O11C K1C 104.9(2) . . ?
O4C C12C C11C 113.5(3) . . ?
O4C C12C H12E 108.9 . . ?
C11C C12C H12E 108.9 . . ?
O4C C12C H12F 108.9 . . ?
C11C C12C H12F 108.9 . . ?
H12E C12C H12F 107.7 . . ?
C29C O12C C40C 119.5(3) . . ?
C29C O12C K1C 116.29(19) . . ?
C40C O12C K1C 122.6(2) . . ?
O4C C13C C14C 107.4(3) . . ?
O4C C13C H13E 110.2 . . ?
C14C C13C H13E 110.2 . . ?
O4C C13C H13F 110.2 . . ?
C14C C13C H13F 110.2 . . ?
H13E C13C H13F 108.5 . . ?
O5C C14C C13C 105.0(3) . . ?
O5C C14C H14E 110.8 . . ?
C13C C14C H14E 110.8 . . ?
O5C C14C H14F 110.8 . . ?
C13C C14C H14F 110.8 . . ?
H14E C14C H14F 108.8 . . ?
N1C C15C C16C 128.5(3) . . ?
N1C C15C C18C 139.9(3) . . ?
C16C C15C C18C 91.5(3) . . ?
N2C C16C C15C 129.0(3) . . ?
N2C C16C C17C 138.2(3) . . ?
C15C C16C C17C 92.8(3) . . ?
O7C C17C C16C 137.9(4) . . ?
O7C C17C C18C 134.0(3) . . ?
C16C C17C C18C 88.1(3) . . ?
O6C C18C C15C 137.6(3) . . ?
O6C C18C C17C 134.8(3) . . ?
C15C C18C C17C 87.6(3) . . ?
N2C C19C C20C 118.5(3) . . ?
N2C C19C C24C 122.6(3) . . ?
C20C C19C C24C 118.9(3) . . ?
C21C C20C C19C 120.9(3) . . ?
C21C C20C H20C 119.5 . . ?
C19C C20C H20C 119.5 . . ?
C20C C21C C22C 120.7(4) . . ?
C20C C21C C25C 120.7(4) . . ?
C22C C21C C25C 118.5(4) . . ?
C21C C22C C23G 117.9(4) . . ?
C21C C22C C23C 117.9(4) . . ?
C21C C22C H22C 121.1 . . ?
C23C C22C H22C 121.1 . . ?
C23G C24C C19C 119.1(4) . . ?
C23C C24C C19C 119.1(4) . . ?
C23C C24C H24C 120.5 . . ?
C19C C24C H24C 120.5 . . ?
F2C C25C F1C 106.7(4) . . ?
F2C C25C F3C 106.0(4) . . ?
F1C C25C F3C 104.3(4) . . ?
F2C C25C C21C 111.6(4) . . ?
F1C C25C C21C 114.2(4) . . ?
F3C C25C C21C 113.3(4) . . ?
C24C C23C C22C 122.5(4) . . ?
C24C C23C C26C 119.2(6) . . ?
C22C C23C C26C 117.8(6) . . ?
F6C C26C F4C 100.0(13) . . ?
F6C C26C F5C 109.7(12) . . ?
F4C C26C F5C 106.8(10) . . ?
F6C C26C C23C 115.6(11) . . ?
F4C C26C C23C 114.9(11) . . ?
F5C C26C C23C 109.3(11) . . ?
C24C C23G C22C 122.5(4) . . ?
C24C C23G C26G 118.9(7) . . ?
C22C C23G C26G 117.9(7) . . ?
F6G C26G F5G 105.2(13) . . ?
F6G C26G F4G 112.9(14) . . ?
F5G C26G F4G 105.8(11) . . ?
F6G C26G C23G 112.4(12) . . ?
F5G C26G C23G 113.7(11) . . ?
F4G C26G C23G 106.8(10) . . ?
C32C C27C C28C 120.1(3) . . ?
C32C C27C N3C 122.7(3) . . ?
C28C C27C N3C 117.1(3) . . ?
C29C C28C C27C 119.8(3) . . ?
C29C C28C H28C 120.1 . . ?
C27C C28C H28C 120.1 . . ?
O12C C29C C28C 125.5(3) . . ?
O12C C29C C30C 114.2(3) . . ?
C28C C29C C30C 120.3(3) . . ?
C31C C30C O8C 125.4(3) . . ?
C31C C30C C29C 119.1(3) . . ?
O8C C30C C29C 115.4(3) . . ?
C30C C31C C32C 121.0(3) . . ?
C30C C31C H31C 119.5 . . ?
C32C C31C H31C 119.5 . . ?
C27C C32C C31C 119.6(3) . . ?
C27C C32C H32C 120.2 . . ?
C31C C32C H32C 120.2 . . ?
O8C C33C C34C 108.7(4) . . ?
O8C C33C H33E 109.9 . . ?
C34C C33C H33E 109.9 . . ?
O8C C33C H33F 109.9 . . ?
C34C C33C H33F 109.9 . . ?
H33E C33C H33F 108.3 . . ?
O9C C34C C33C 109.3(4) . . ?
O9C C34C K1C 46.84(18) . . ?
C33C C34C K1C 82.4(2) . . ?
O9C C34C H34E 109.8 . . ?
C33C C34C H34E 109.8 . . ?
K1C C34C H34E 156.7 . . ?
O9C C34C H34F 109.8 . . ?
C33C C34C H34F 109.8 . . ?
K1C C34C H34F 84.8 . . ?
H34E C34C H34F 108.3 . . ?
O9C C35C C36C 114.3(4) . . ?
O9C C35C K1C 48.72(17) . . ?
C36C C35C K1C 86.1(2) . . ?
O9C C35C H35E 108.7 . . ?
C36C C35C H35E 108.7 . . ?
K1C C35C H35E 157.3 . . ?
O9C C35C H35F 108.7 . . ?
C36C C35C H35F 108.7 . . ?
K1C C35C H35F 82.5 . . ?
H35E C35C H35F 107.6 . . ?
O10C C36C C35C 109.5(3) . . ?
O10C C36C H36E 109.8 . . ?
C35C C36C H36E 109.8 . . ?
O10C C36C H36F 109.8 . . ?
C35C C36C H36F 109.8 . . ?
H36E C36C H36F 108.2 . . ?
O10C C37C C38C 109.9(3) . . ?
O10C C37C H37E 109.7 . . ?
C38C C37C H37E 109.7 . . ?
O10C C37C H37F 109.7 . . ?
C38C C37C H37F 109.7 . . ?
H37E C37C H37F 108.2 . . ?
O11C C38C C37C 114.3(3) . . ?
O11C C38C H38E 108.7 . . ?
C37C C38C H38E 108.7 . . ?
O11C C38C H38F 108.7 . . ?
C37C C38C H38F 108.7 . . ?
H38E C38C H38F 107.6 . . ?
O11C C39C C40C 109.1(3) . . ?
O11C C39C H39E 109.9 . . ?
C40C C39C H39E 109.9 . . ?
O11C C39C H39F 109.9 . . ?
C40C C39C H39F 109.9 . . ?
H39E C39C H39F 108.3 . . ?
O12C C40C C39C 105.8(3) . . ?
O12C C40C H40E 110.6 . . ?
C39C C40C H40E 110.6 . . ?
O12C C40C H40F 110.6 . . ?
C39C C40C H40F 110.6 . . ?
H40E C40C H40F 108.7 . . ?
N3C C41C C42C 130.3(3) . . ?
N3C C41C C44C 138.6(4) . . ?
C42C C41C C44C 91.0(3) . . ?
N4C C42C C41C 130.2(3) . . ?
N4C C42C C43C 136.8(4) . . ?
C41C C42C C43C 93.1(3) . . ?
O14C C43C C42C 137.9(4) . . ?
O14C C43C C44C 134.3(4) . . ?
C42C C43C C44C 87.8(3) . . ?
O13C C44C C41C 137.4(4) . . ?
O13C C44C C43C 134.6(4) . . ?
C41C C44C C43C 88.1(3) . . ?
C46C C45C C50C 118.9(4) . . ?
C46C C45C N4C 119.4(3) . . ?
C50C C45C N4C 121.7(3) . . ?
C45C C46C C47C 120.9(3) . . ?
C45C C46C H46C 119.6 . . ?
C47C C46C H46C 119.6 . . ?
C46C C47C C48C 120.6(4) . . ?
C46C C47C C51C 121.3(4) . . ?
C48C C47C C51C 117.9(4) . . ?
C49C C48C C47C 117.7(4) . . ?
C49C C48C H48C 121.1 . . ?
C47C C48C H48C 121.1 . . ?
C48C C49C C50C 121.5(4) . . ?
C48C C49C C52C 118.4(4) . . ?
C50C C49C C52C 119.9(4) . . ?
C45C C50C C49C 120.3(4) . . ?
C45C C50C H50C 119.8 . . ?
C49C C50C H50C 119.8 . . ?
F9C C51C F7C 107.8(4) . . ?
F9C C51C F8C 105.6(3) . . ?
F7C C51C F8C 106.2(4) . . ?
F9C C51C C47C 112.5(3) . . ?
F7C C51C C47C 112.7(3) . . ?
F8C C51C C47C 111.6(4) . . ?
F12C C52C F11C 108.9(6) . . ?
F12C C52C F10C 107.0(6) . . ?
F11C C52C F10C 105.0(5) . . ?
F12C C52C C49C 112.1(5) . . ?
F11C C52C C49C 112.1(5) . . ?
F10C C52C C49C 111.3(6) . . ?
C6D C1D C2D 120.6(3) . . ?
C6D C1D N1D 118.1(3) . . ?
C2D C1D N1D 121.3(3) . . ?
C4D O1D C7D 118.3(2) . . ?
C4D O1D K1D 100.78(17) . . ?
C7D O1D K1D 110.47(17) . . ?
O8D K1D O3D 129.90(7) . . ?
O8D K1D O10D 97.50(7) . . ?
O3D K1D O10D 87.74(7) . . ?
O8D K1D O9D 59.12(6) . . ?
O3D K1D O9D 81.10(7) . . ?
O10D K1D O9D 61.78(7) . . ?
O8D K1D O2D 168.31(7) . . ?
O3D K1D O2D 61.21(7) . . ?
O10D K1D O2D 78.12(7) . . ?
O9D K1D O2D 125.70(6) . . ?
O8D K1D O5D 81.65(7) . . ?
O3D K1D O5D 90.44(7) . . ?
O10D K1D O5D 176.78(7) . . ?
O9D K1D O5D 115.31(7) . . ?
O2D K1D O5D 103.30(7) . . ?
O8D K1D O12D 53.47(6) . . ?
O3D K1D O12D 175.70(8) . . ?
O10D K1D O12D 94.50(7) . . ?
O9D K1D O12D 103.19(7) . . ?
O2D K1D O12D 115.66(6) . . ?
O5D K1D O12D 87.49(6) . . ?
O8D K1D O4D 73.59(7) . . ?
O3D K1D O4D 61.56(7) . . ?
O10D K1D O4D 120.86(7) . . ?
O9D K1D O4D 64.25(6) . . ?
O2D K1D O4D 118.00(7) . . ?
O5D K1D O4D 55.92(6) . . ?
O12D K1D O4D 119.91(6) . . ?
O8D K1D O1D 121.76(7) . . ?
O3D K1D O1D 88.14(7) . . ?
O10D K1D O1D 130.70(7) . . ?
O9D K1D O1D 163.43(7) . . ?
O2D K1D O1D 57.28(6) . . ?
O5D K1D O1D 51.83(6) . . ?
O12D K1D O1D 87.62(7) . . ?
O4D K1D O1D 99.54(6) . . ?
O8D K1D O11D 102.04(7) . . ?
O3D K1D O11D 123.28(7) . . ?
O10D K1D O11D 61.27(7) . . ?
O9D K1D O11D 115.57(7) . . ?
O2D K1D O11D 66.32(6) . . ?
O5D K1D O11D 121.93(6) . . ?
O12D K1D O11D 55.24(6) . . ?
O4D K1D O11D 175.15(6) . . ?
O1D K1D O11D 80.88(6) . . ?
O8D K1D C3D 80.98(7) . . ?
O3D K1D C3D 108.43(7) . . ?
O10D K1D C3D 160.28(7) . . ?
O9D K1D C3D 130.38(7) . . ?
O2D K1D C3D 99.44(7) . . ?
O5D K1D C3D 22.74(6) . . ?
O12D K1D C3D 68.67(7) . . ?
O4D K1D C3D 77.78(6) . . ?
O1D K1D C3D 42.20(6) . . ?
O11D K1D C3D 99.63(7) . . ?
O8D K1D C4D 99.16(7) . . ?
O3D K1D C4D 107.25(7) . . ?
O10D K1D C4D 141.27(7) . . ?
O9D K1D C4D 153.90(7) . . ?
O2D K1D C4D 78.57(7) . . ?
O5D K1D C4D 41.91(6) . . ?
O12D K1D C4D 68.78(7) . . ?
O4D K1D C4D 97.38(7) . . ?
O1D K1D C4D 22.88(6) . . ?
O11D K1D C4D 81.12(7) . . ?
C3D K1D C4D 23.67(7) . . ?
C15D N1D C1D 128.7(3) . . ?
C15D N1D H1ND 117(2) . . ?
C1D N1D H1ND 115(2) . . ?
C3D C2D C1D 119.0(3) . . ?
C3D C2D H2D 120.5 . . ?
C1D C2D H2D 120.5 . . ?
C9D O2D C8D 114.4(2) . . ?
C9D O2D K1D 106.75(18) . . ?
C8D O2D K1D 120.26(17) . . ?
C16D N2D C19D 128.1(3) . . ?
C16D N2D H2ND 119(2) . . ?
C19D N2D H2ND 113(2) . . ?
C41D N3D C27D 128.5(3) . . ?
C41D N3D H3ND 112(2) . . ?
C27D N3D H3ND 119(2) . . ?
C11D O3D C10D 112.3(3) . . ?
C11D O3D K1D 117.52(19) . . ?
C10D O3D K1D 119.35(19) . . ?
O5D C3D C2D 124.6(3) . . ?
O5D C3D C4D 114.6(3) . . ?
C2D C3D C4D 120.9(3) . . ?
O5D C3D K1D 55.68(14) . . ?
C2D C3D K1D 134.7(2) . . ?
C4D C3D K1D 78.88(17) . . ?
C42D N4D C45D 127.0(3) . . ?
C42D N4D H4ND 113(3) . . ?
C45D N4D H4ND 118(3) . . ?
C13D O4D C12D 113.4(2) . . ?
C13D O4D K1D 120.47(17) . . ?
C12D O4D K1D 107.32(18) . . ?
O1D C4D C5D 126.0(3) . . ?
O1D C4D C3D 114.6(3) . . ?
C5D C4D C3D 119.4(3) . . ?
O1D C4D K1D 56.33(14) . . ?
C5D C4D K1D 136.8(2) . . ?
C3D C4D K1D 77.45(17) . . ?
C3D O5D C14D 118.6(2) . . ?
C3D O5D K1D 101.58(16) . . ?
C14D O5D K1D 112.04(17) . . ?
C4D C5D C6D 119.9(3) . . ?
C4D C5D H5D 120.1 . . ?
C6D C5D H5D 120.1 . . ?
C1D C6D C5D 120.3(3) . . ?
C1D C6D H6D 119.9 . . ?
C5D C6D H6D 119.9 . . ?
O1D C7D C8D 105.9(2) . . ?
O1D C7D H7DA 110.6 . . ?
C8D C7D H7DA 110.6 . . ?
O1D C7D H7DB 110.6 . . ?
C8D C7D H7DB 110.6 . . ?
H7DA C7D H7DB 108.7 . . ?
C30D O8D C33D 117.8(2) . . ?
C30D O8D K1D 120.61(18) . . ?
C33D O8D K1D 119.59(17) . . ?
O2D C8D C7D 107.5(2) . . ?
O2D C8D H8DA 110.2 . . ?
C7D C8D H8DA 110.2 . . ?
O2D C8D H8DB 110.2 . . ?
C7D C8D H8DB 110.2 . . ?
H8DA C8D H8DB 108.5 . . ?
C34D O9D C35D 113.5(3) . . ?
C34D O9D K1D 116.63(19) . . ?
C35D O9D K1D 108.23(18) . . ?
O2D C9D C10D 112.7(3) . . ?
O2D C9D K1D 50.50(14) . . ?
C10D C9D K1D 83.71(18) . . ?
O2D C9D H9DA 109.0 . . ?
C10D C9D H9DA 109.0 . . ?
K1D C9D H9DA 159.5 . . ?
O2D C9D H9DB 109.0 . . ?
C10D C9D H9DB 109.0 . . ?
K1D C9D H9DB 81.7 . . ?
H9DA C9D H9DB 107.8 . . ?
C37D O10D C36D 111.3(3) . . ?
C37D O10D K1D 119.36(19) . . ?
C36D O10D K1D 118.35(18) . . ?
O3D C10D C9D 109.0(3) . . ?
O3D C10D H10F 109.9 . . ?
C9D C10D H10F 109.9 . . ?
O3D C10D H10G 109.9 . . ?
C9D C10D H10G 109.9 . . ?
H10F C10D H10G 108.3 . . ?
C39D O11D C38D 112.2(2) . . ?
C39D O11D K1D 119.02(18) . . ?
C38D O11D K1D 105.63(17) . . ?
O3D C11D C12D 108.0(3) . . ?
O3D C11D H11G 110.1 . . ?
C12D C11D H11G 110.1 . . ?
O3D C11D H11H 110.1 . . ?
C12D C11D H11H 110.1 . . ?
H11G C11D H11H 108.4 . . ?
C29D O12D C40D 119.6(2) . . ?
C29D O12D K1D 115.71(17) . . ?
C40D O12D K1D 121.46(17) . . ?
O4D C12D C11D 112.7(3) . . ?
O4D C12D H12G 109.0 . . ?
C11D C12D H12G 109.0 . . ?
O4D C12D H12H 109.0 . . ?
C11D C12D H12H 109.0 . . ?
H12G C12D H12H 107.8 . . ?
O4D C13D C14D 107.7(3) . . ?
O4D C13D H13G 110.2 . . ?
C14D C13D H13G 110.2 . . ?
O4D C13D H13H 110.2 . . ?
C14D C13D H13H 110.2 . . ?
H13G C13D H13H 108.5 . . ?
O5D C14D C13D 105.3(3) . . ?
O5D C14D H14G 110.7 . . ?
C13D C14D H14G 110.7 . . ?
O5D C14D H14H 110.7 . . ?
C13D C14D H14H 110.7 . . ?
H14G C14D H14H 108.8 . . ?
N1D C15D C16D 128.2(3) . . ?
N1D C15D C18D 141.2(3) . . ?
C16D C15D C18D 90.6(3) . . ?
N2D C16D C15D 126.3(3) . . ?
N2D C16D C17D 140.1(3) . . ?
C15D C16D C17D 93.6(3) . . ?
O7D C17D C16D 138.2(3) . . ?
O7D C17D C18D 134.4(3) . . ?
C16D C17D C18D 87.4(2) . . ?
O6D C18D C15D 137.2(3) . . ?
O6D C18D C17D 134.4(3) . . ?
C15D C18D C17D 88.4(3) . . ?
N2D C19D C24D 123.0(3) . . ?
N2D C19D C20D 116.8(3) . . ?
C24D C19D C20D 120.1(3) . . ?
C21D C20D C19D 119.3(3) . . ?
C21D C20D H20D 120.4 . . ?
C19D C20D H20D 120.4 . . ?
C20D C21D C22D 121.5(3) . . ?
C20D C21D C25D 118.7(3) . . ?
C22D C21D C25D 119.7(3) . . ?
C23D C22D C21D 118.3(3) . . ?
C23D C22D H22D 120.8 . . ?
C21D C22D H22D 120.8 . . ?
C24D C23D C22D 121.5(3) . . ?
C24D C23D C26L 118.7(3) . . ?
C22D C23D C26L 119.8(3) . . ?
C24D C23D C26D 118.7(3) . . ?
C22D C23D C26D 119.8(3) . . ?
C24D C23D C26H 118.7(3) . . ?
C22D C23D C26H 119.8(3) . . ?
C23D C24D C19D 119.3(3) . . ?
C23D C24D H24D 120.3 . . ?
C19D C24D H24D 120.3 . . ?
F2D C25D F1D 107.5(3) . . ?
F2D C25D F3D 104.6(3) . . ?
F1D C25D F3D 105.3(3) . . ?
F2D C25D C21D 114.2(3) . . ?
F1D C25D C21D 112.7(3) . . ?
F3D C25D C21D 111.8(3) . . ?
F4D C26D F6D 107.9(5) . . ?
F4D C26D F5D 102.2(5) . . ?
F6D C26D F5D 105.6(5) . . ?
F4D C26D C23D 116.4(4) . . ?
F6D C26D C23D 114.1(3) . . ?
F5D C26D C23D 109.5(4) . . ?
F5H C26H F6H 111.4(7) . . ?
F5H C26H F4H 113.8(7) . . ?
F6H C26H F4H 101.2(7) . . ?
F5H C26H C23D 115.3(5) . . ?
F6H C26H C23D 110.5(5) . . ?
F4H C26H C23D 103.6(5) . . ?
F6L C26L F5L 104.1(8) . . ?
F6L C26L F4L 102.7(9) . . ?
F5L C26L F4L 111.4(7) . . ?
F6L C26L C23D 114.0(6) . . ?
F5L C26L C23D 111.7(5) . . ?
F4L C26L C23D 112.4(5) . . ?
C32D C27D C28D 121.0(3) . . ?
C32D C27D N3D 122.3(3) . . ?
C28D C27D N3D 116.7(3) . . ?
C29D C28D C27D 119.8(3) . . ?
C29D C28D H28D 120.1 . . ?
C27D C28D H28D 120.1 . . ?
C28D C29D O12D 126.1(3) . . ?
C28D C29D C30D 119.7(3) . . ?
O12D C29D C30D 114.3(3) . . ?
O8D C30D C31D 125.2(3) . . ?
O8D C30D C29D 114.8(3) . . ?
C31D C30D C29D 120.0(3) . . ?
C30D C31D C32D 120.3(3) . . ?
C30D C31D H31D 119.8 . . ?
C32D C31D H31D 119.8 . . ?
C27D C32D C31D 119.1(3) . . ?
C27D C32D H32D 120.5 . . ?
C31D C32D H32D 120.5 . . ?
O8D C33D C34D 107.0(3) . . ?
O8D C33D H33G 110.3 . . ?
C34D C33D H33G 110.3 . . ?
O8D C33D H33H 110.3 . . ?
C34D C33D H33H 110.3 . . ?
H33G C33D H33H 108.6 . . ?
O9D C34D C33D 107.8(3) . . ?
O9D C34D H34G 110.1 . . ?
C33D C34D H34G 110.1 . . ?
O9D C34D H34H 110.1 . . ?
C33D C34D H34H 110.1 . . ?
H34G C34D H34H 108.5 . . ?
O9D C35D C36D 113.7(3) . . ?
O9D C35D K1D 48.99(15) . . ?
C36D C35D K1D 84.11(19) . . ?
O9D C35D H35G 108.8 . . ?
C36D C35D H35G 108.8 . . ?
K1D C35D H35G 157.8 . . ?
O9D C35D H35H 108.8 . . ?
C36D C35D H35H 108.8 . . ?
K1D C35D H35H 83.8 . . ?
H35G C35D H35H 107.7 . . ?
O10D C36D C35D 109.0(3) . . ?
O10D C36D H36G 109.9 . . ?
C35D C36D H36G 109.9 . . ?
O10D C36D H36H 109.9 . . ?
C35D C36D H36H 109.9 . . ?
H36G C36D H36H 108.3 . . ?
O10D C37D C38D 109.4(3) . . ?
O10D C37D H37G 109.8 . . ?
C38D C37D H37G 109.8 . . ?
O10D C37D H37H 109.8 . . ?
C38D C37D H37H 109.8 . . ?
H37G C37D H37H 108.2 . . ?
O11D C38D C37D 114.2(3) . . ?
O11D C38D H38G 108.7 . . ?
C37D C38D H38G 108.7 . . ?
O11D C38D H38H 108.7 . . ?
C37D C38D H38H 108.7 . . ?
H38G C38D H38H 107.6 . . ?
O11D C39D C40D 108.8(3) . . ?
O11D C39D H39G 109.9 . . ?
C40D C39D H39G 109.9 . . ?
O11D C39D H39H 109.9 . . ?
C40D C39D H39H 109.9 . . ?
H39G C39D H39H 108.3 . . ?
O12D C40D C39D 106.3(3) . . ?
O12D C40D H40G 110.5 . . ?
C39D C40D H40G 110.5 . . ?
O12D C40D H40H 110.5 . . ?
C39D C40D H40H 110.5 . . ?
H40G C40D H40H 108.7 . . ?
N3D C41D C42D 129.1(3) . . ?
N3D C41D C44D 139.2(3) . . ?
C42D C41D C44D 91.7(3) . . ?
N4D C42D C41D 129.2(3) . . ?
N4D C42D C43D 138.1(3) . . ?
C41D C42D C43D 92.7(3) . . ?
O14D C43D C42D 138.5(3) . . ?
O14D C43D C44D 133.7(3) . . ?
C42D C43D C44D 87.8(3) . . ?
O13D C44D C41D 138.4(3) . . ?
O13D C44D C43D 133.9(3) . . ?
C41D C44D C43D 87.7(3) . . ?
C46D C45D C50D 120.7(3) . . ?
C46D C45D N4D 117.0(3) . . ?
C50D C45D N4D 122.3(3) . . ?
C47D C46D C45D 119.3(3) . . ?
C47D C46D H46D 120.3 . . ?
C45D C46D H46D 120.3 . . ?
C46D C47D C48D 120.7(3) . . ?
C46D C47D C51D 120.0(3) . . ?
C48D C47D C51D 119.0(3) . . ?
C49D C48D C47D 118.8(3) . . ?
C49D C48D H48D 120.6 . . ?
C47D C48D H48D 120.6 . . ?
C48D C49D C50D 121.7(3) . . ?
C48D C49D C52D 121.0(3) . . ?
C50D C49D C52D 117.3(3) . . ?
C49D C50D C45D 118.7(3) . . ?
C49D C50D H50D 120.7 . . ?
C45D C50D H50D 120.7 . . ?
F8D C51D F7D 107.0(3) . . ?
F8D C51D F9D 105.6(3) . . ?
F7D C51D F9D 106.3(3) . . ?
F8D C51D C47D 112.0(3) . . ?
F7D C51D C47D 111.8(3) . . ?
F9D C51D C47D 113.5(3) . . ?
F12D C52D F10D 107.0(3) . . ?
F12D C52D F11D 106.6(4) . . ?
F10D C52D F11D 104.4(3) . . ?
F12D C52D C49D 113.2(3) . . ?
F10D C52D C49D 112.7(3) . . ?
F11D C52D C49D 112.3(3) . . ?
N1_7 C1_7 C2_7 174.3(13) . . ?
C1_7 C2_7 H2A_7 109.5 . . ?
C1_7 C2_7 H2B_7 109.5 . . ?
H2A_7 C2_7 H2B_7 109.5 . . ?
C1_7 C2_7 H2C_7 109.5 . . ?
H2A_7 C2_7 H2C_7 109.5 . . ?
H2B_7 C2_7 H2C_7 109.5 . . ?
N1_8 C1_8 C2_8 177.5(7) . . ?
C1_8 C2_8 H2A_8 109.5 . . ?
C1_8 C2_8 H2B_8 109.5 . . ?
H2A_8 C2_8 H2B_8 109.5 . . ?
C1_8 C2_8 H2C_8 109.5 . . ?
H2A_8 C2_8 H2C_8 109.5 . . ?
H2B_8 C2_8 H2C_8 109.5 . . ?
N1_9 C1_9 C2_9 178.3(6) . . ?
C1_9 C2_9 H2A_9 109.5 . . ?
C1_9 C2_9 H2B_9 109.5 . . ?
H2A_9 C2_9 H2B_9 109.5 . . ?
C1_9 C2_9 H2C_9 109.5 . . ?
H2A_9 C2_9 H2C_9 109.5 . . ?
H2B_9 C2_9 H2C_9 109.5 . . ?
N1_10 C1_10 C2_10 178.5(7) . . ?
C1_10 C2_10 H2A_10 109.5 . . ?
C1_10 C2_10 H2B_10 109.5 . . ?
H2A_10 C2_10 H2B_10 109.5 . . ?
C1_10 C2_10 H2C_10 109.5 . . ?
H2A_10 C2_10 H2C_10 109.5 . . ?
H2B_10 C2_10 H2C_10 109.5 . . ?
N1_11 C1_11 C2_11 176.5(6) . . ?
C1_11 C2_11 H2A_11 109.5 . . ?
C1_11 C2_11 H2B_11 109.5 . . ?
H2A_11 C2_11 H2B_11 109.5 . . ?
C1_11 C2_11 H2C_11 109.5 . . ?
H2A_11 C2_11 H2C_11 109.5 . . ?
H2B_11 C2_11 H2C_11 109.5 . . ?
N1_12 C1_12 C2_12 177.6(10) . . ?
C1_12 C2_12 H2A_12 109.5 . . ?
C1_12 C2_12 H2B_12 109.5 . . ?
H2A_12 C2_12 H2B_12 109.5 . . ?
C1_12 C2_12 H2C_12 109.5 . . ?
H2A_12 C2_12 H2C_12 109.5 . . ?
H2B_12 C2_12 H2C_12 109.5 . . ?
N1_13 C1_13 C2_13 179.5(8) . . ?
C1_13 C2_13 H2A_13 109.5 . . ?
C1_13 C2_13 H2B_13 109.5 . . ?
H2A_13 C2_13 H2B_13 109.5 . . ?
C1_13 C2_13 H2C_13 109.5 . . ?
H2A_13 C2_13 H2C_13 109.5 . . ?
H2B_13 C2_13 H2C_13 109.5 . . ?
N1_14 C1_14 C2_14 175.2(11) . . ?
C1_14 C2_14 H2A_14 109.5 . . ?
C1_14 C2_14 H2B_14 109.5 . . ?
H2A_14 C2_14 H2B_14 109.5 . . ?
C1_14 C2_14 H2C_14 109.5 . . ?
H2A_14 C2_14 H2C_14 109.5 . . ?
H2B_14 C2_14 H2C_14 109.5 . . ?
N1B_14 C1B_14 C2B_14 177.8(17) . . ?
C1B_14 C2B_14 H2B1_14 109.5 . . ?
C1B_14 C2B_14 H2B2_14 109.5 . . ?
H2B1_14 C2B_14 H2B2_14 109.5 . . ?
C1B_14 C2B_14 H2B3_14 109.5 . . ?
H2B1_14 C2B_14 H2B3_14 109.5 . . ?
H2B2_14 C2B_14 H2B3_14 109.5 . . ?
N1C_14 C1C_14 C2C_14 177.5(10) . . ?
C1C_14 C2C_14 H2C1_14 109.5 . . ?
C1C_14 C2C_14 H2C2_14 109.5 . . ?
H2C1_14 C2C_14 H2C2_14 109.5 . . ?
C1C_14 C2C_14 H2C3_14 109.5 . . ?
H2C1_14 C2C_14 H2C3_14 109.5 . . ?
H2C2_14 C2C_14 H2C3_14 109.5 . . ?
N1D_14 C1D_14 C2D_14 170.1(16) . . ?
C1D_14 C2D_14 H2D1_14 109.5 . . ?
C1D_14 C2D_14 H2D2_14 109.5 . . ?
H2D1_14 C2D_14 H2D2_14 109.5 . . ?
C1D_14 C2D_14 H2D3_14 109.5 . . ?
H2D1_14 C2D_14 H2D3_14 109.5 . . ?
H2D2_14 C2D_14 H2D3_14 109.5 . . ?
C2_15 C1_15 N1_15 154(3) . . ?
C1_15 C2_15 H2A_15 109.5 . . ?
C1_15 C2_15 H2B_15 109.5 . . ?
H2A_15 C2_15 H2B_15 109.5 . . ?
C1_15 C2_15 H2C_15 109.5 . . ?
H2A_15 C2_15 H2C_15 109.5 . . ?
H2B_15 C2_15 H2C_15 109.5 . . ?
N1B_15 C1B_15 C2B_15 163(2) . . ?
C1B_15 C2B_15 H2B1_15 109.5 . . ?
C1B_15 C2B_15 H2B2_15 109.5 . . ?
H2B1_15 C2B_15 H2B2_15 109.5 . . ?
C1B_15 C2B_15 H2B3_15 109.5 . . ?
H2B1_15 C2B_15 H2B3_15 109.5 . . ?
H2B2_15 C2B_15 H2B3_15 109.5 . . ?
N1_16 C1_16 C2_16 176.1(11) . . ?
C1_16 C2_16 H2A_16 109.5 . . ?
C1_16 C2_16 H2B_16 109.5 . . ?
H2A_16 C2_16 H2B_16 109.5 . . ?
C1_16 C2_16 H2C_16 109.5 . . ?
H2A_16 C2_16 H2C_16 109.5 . . ?
H2B_16 C2_16 H2C_16 109.5 . . ?
N1B_16 C1B_16 C2B_16 156.1(13) . . ?
C1B_16 C2B_16 H2B1_16 109.5 . . ?
C1B_16 C2B_16 H2B2_16 109.5 . . ?
H2B1_16 C2B_16 H2B2_16 109.5 . . ?
C1B_16 C2B_16 H2B3_16 109.5 . . ?
H2B1_16 C2B_16 H2B3_16 109.5 . . ?
H2B2_16 C2B_16 H2B3_16 109.5 . . ?
N1C_16 C1C_16 C2C_16 177(3) . . ?
C1C_16 C2C_16 H2C1_16 109.5 . . ?
C1C_16 C2C_16 H2C2_16 109.5 . . ?
H2C1_16 C2C_16 H2C2_16 109.5 . . ?
C1C_16 C2C_16 H2C3_16 109.5 . . ?
H2C1_16 C2C_16 H2C3_16 109.5 . . ?
H2C2_16 C2C_16 H2C3_16 109.5 . . ?
N1D_16 C1D_16 C2D_16 166(2) . . ?
C1D_16 C2D_16 H2D1_16 109.5 . . ?
C1D_16 C2D_16 H2D2_16 109.5 . . ?
H2D1_16 C2D_16 H2D2_16 109.5 . . ?
C1D_16 C2D_16 H2D3_16 109.5 . . ?
H2D1_16 C2D_16 H2D3_16 109.5 . . ?
H2D2_16 C2D_16 H2D3_16 109.5 . . ?

loop_
_geom_bond_atom_site_label_1
_geom_bond_atom_site_label_2
_geom_bond_distance
_geom_bond_site_symmetry_2
_geom_bond_publ_flag
S1AB O2AB 1.465(2) . ?
S1AB O3AB 1.470(2) . ?
S1AB O4AB 1.484(2) . ?
S1AB O1AB 1.486(2) . ?
K1A O2A 2.778(2) . ?
K1A O1A 2.820(2) . ?
K1A O3A 2.826(3) . ?
K1A O11A 2.831(2) . ?
K1A O10A 2.836(2) . ?
K1A O12A 2.897(2) . ?
K1A O9A 2.912(2) . ?
K1A O5A 2.924(2) . ?
K1A O8A 2.945(2) . ?
K1A O4A 2.965(3) . ?
K1A C29A 3.443(3) . ?
K1A C30A 3.461(3) . ?
N1A C15A 1.340(4) . ?
N1A C1A 1.422(4) . ?
N1A H1NA 0.77(3) . ?
O1A C4A 1.374(4) . ?
O1A C7A 1.447(4) . ?
C1A C6A 1.381(5) . ?
C1A C2A 1.407(4) . ?
C2A C3A 1.375(4) . ?
C2A H2A 0.9500 . ?
O2A C9A 1.425(4) . ?
O2A C8A 1.425(4) . ?
N2A C16A 1.347(4) . ?
N2A C19A 1.399(4) . ?
N2A H2NA 0.91(4) . ?
C3A O5A 1.386(4) . ?
C3A C4A 1.413(4) . ?
N3A C41A 1.341(4) . ?
N3A C27A 1.417(4) . ?
N3A H3NA 0.92(4) . ?
O3A C11A 1.416(5) . ?
O3A C10A 1.426(4) . ?
C4A C5A 1.374(5) . ?
N4A C42A 1.357(4) . ?
N4A C45A 1.395(4) . ?
N4A H4NA 0.84(5) . ?
O4A C13A 1.414(4) . ?
O4A C12A 1.439(4) . ?
C5A C6A 1.400(5) . ?
C5A H5A 0.9500 . ?
O5A C14A 1.421(4) . ?
C6A H6A 0.9500 . ?
O6A C18A 1.208(4) . ?
C7A C8A 1.498(5) . ?
C7A H7AA 0.9900 . ?
C7A H7AB 0.9900 . ?
O7A C17A 1.231(4) . ?
C8A H8AA 0.9900 . ?
C8A H8AB 0.9900 . ?
O8A C30A 1.379(4) . ?
O8A C33A 1.434(4) . ?
C9A C10A 1.500(5) . ?
C9A H9AA 0.9900 . ?
C9A H9AB 0.9900 . ?
O9A C34A 1.419(4) . ?
O9A C35A 1.429(4) . ?
C10A H10A 0.9900 . ?
C10A H10B 0.9900 . ?
F10A C52A 1.341(4) . ?
O10A C37A 1.426(4) . ?
O10A C36A 1.428(4) . ?
C11A C12A 1.507(5) . ?
C11A H11A 0.9900 . ?
C11A H11B 0.9900 . ?
F11A C52A 1.337(4) . ?
O11A C38A 1.425(4) . ?
O11A C39A 1.436(4) . ?
C12A H12A 0.9900 . ?
C12A H12B 0.9900 . ?
F12A C52A 1.322(4) . ?
O12A C29A 1.364(3) . ?
O12A C40A 1.457(4) . ?
C13A C14A 1.508(5) . ?
C13A H13A 0.9900 . ?
C13A H13B 0.9900 . ?
O13A C44A 1.202(4) . ?
C14A H14A 0.9900 . ?
C14A H14B 0.9900 . ?
O14A C43A 1.232(4) . ?
C15A C16A 1.400(4) . ?
C15A C18A 1.502(5) . ?
C16A C17A 1.470(5) . ?
C17A C18A 1.511(5) . ?
C19A C20A 1.395(5) . ?
C19A C24A 1.414(5) . ?
C20A C21I 1.397(5) . ?
C20A C21A 1.397(5) . ?
C20A C21E 1.397(5) . ?
C20A H20A 0.9500 . ?
C21A C22A 1.390(5) . ?
C21A C25A 1.498(8) . ?
C25A F2A 1.298(12) . ?
C25A F1A 1.379(11) . ?
C25A F3A 1.450(8) . ?
C21E C22A 1.390(5) . ?
C21E C25E 1.539(11) . ?
C25E F1E 1.290(13) . ?
C25E F2E 1.377(15) . ?
C25E F3E 1.410(12) . ?
C21I C22A 1.390(5) . ?
C21I C25I 1.510(16) . ?
C25I F2I 1.32(2) . ?
C25I F1I 1.329(18) . ?
C25I F3I 1.440(18) . ?
C22A C23A 1.387(5) . ?
C22A H22A 0.9500 . ?
C23A C24A 1.375(5) . ?
C23A C26E 1.498(6) . ?
C23A C26A 1.498(6) . ?
C24A H24A 0.9500 . ?
C26A F6A 1.206(6) . ?
C26A F5A 1.284(6) . ?
C26A F4A 1.485(8) . ?
C26E F6E 1.225(9) . ?
C26E F5E 1.229(11) . ?
C26E F4E 1.497(11) . ?
C27A C32A 1.390(4) . ?
C27A C28A 1.394(4) . ?
C28A C29A 1.379(4) . ?
C28A H28A 0.9500 . ?
C29A C30A 1.411(4) . ?
C30A C31A 1.373(4) . ?
C31A C32A 1.410(4) . ?
C31A H31A 0.9500 . ?
C32A H32A 0.9500 . ?
C33A C34A 1.509(4) . ?
C33A H33A 0.9900 . ?
C33A H33B 0.9900 . ?
C34A H34A 0.9900 . ?
C34A H34B 0.9900 . ?
C35A C36A 1.495(5) . ?
C35A H35A 0.9900 . ?
C35A H35B 0.9900 . ?
C36A H36A 0.9900 . ?
C36A H36B 0.9900 . ?
C37A C38A 1.505(5) . ?
C37A H37A 0.9900 . ?
C37A H37B 0.9900 . ?
C38A H38A 0.9900 . ?
C38A H38B 0.9900 . ?
C39A C40A 1.487(4) . ?
C39A H39A 0.9900 . ?
C39A H39B 0.9900 . ?
C40A H40A 0.9900 . ?
C40A H40B 0.9900 . ?
C41A C42A 1.413(4) . ?
C41A C44A 1.497(4) . ?
C42A C43A 1.459(5) . ?
C43A C44A 1.513(5) . ?
C45A C50A 1.394(5) . ?
C45A C46A 1.405(5) . ?
C46A C47A 1.388(5) . ?
C46A H46A 0.9500 . ?
C47A C48A 1.394(5) . ?
C47A C51E 1.492(5) . ?
C47A C51A 1.492(5) . ?
C48A C49A 1.386(5) . ?
C48A H48A 0.9500 . ?
C49A C50A 1.382(5) . ?
C49A C52A 1.508(5) . ?
C50A H50A 0.9500 . ?
C51A F9A 1.301(6) . ?
C51A F7A 1.321(6) . ?
C51A F8A 1.377(6) . ?
C51E F7E 1.266(11) . ?
C51E F9E 1.279(12) . ?
C51E F8E 1.362(9) . ?
F1B C25B 1.329(4) . ?
K1B O3F 2.61(2) . ?
K1B O1F 2.651(12) . ?
K1B O1B 2.733(3) . ?
K1B O2B 2.741(3) . ?
K1B O9B 2.761(2) . ?
K1B O10B 2.828(2) . ?
K1B O3B 2.829(4) . ?
K1B O11B 2.850(3) . ?
K1B O2F 2.89(2) . ?
K1B O12B 2.929(2) . ?
K1B O5B 2.945(2) . ?
K1B O8B 2.979(2) . ?
N1B C15B 1.328(4) . ?
N1B C1B 1.429(4) . ?
N1B H1NB 0.957(10) . ?
C1B C6B 1.370(5) . ?
C1B C2B 1.387(4) . ?
C2B C3B 1.368(4) . ?
C2B H2B 0.9500 . ?
C3B O5B 1.370(4) . ?
C3B C4B 1.396(5) . ?
C3B C4F 1.396(5) . ?
C5B C4F 1.366(5) . ?
C5B C4B 1.366(5) . ?
C5B C6B 1.407(5) . ?
C5B H5B 0.9500 . ?
C6B H6B 0.9500 . ?
C4B O1B 1.385(4) . ?
O1B C7B 1.430(5) . ?
C7B C8B 1.505(8) . ?
C7B H7BA 0.9900 . ?
C7B H7BB 0.9900 . ?
C8B O2B 1.406(7) . ?
C8B H8BA 0.9900 . ?
C8B H8BB 0.9900 . ?
O2B C9B 1.438(6) . ?
C9B C10B 1.467(8) . ?
C9B H9BA 0.9900 . ?
C9B H9BB 0.9900 . ?
C10B O3B 1.429(6) . ?
C10B H10C 0.9900 . ?
C10B H10X 0.9900 . ?
O3B C11B 1.461(8) . ?
C11B C12B 1.484(10) . ?
C11B H11C 0.9900 . ?
C11B H11D 0.9900 . ?
C12B O4B 1.423(5) . ?
C12B H12C 0.9900 . ?
C12B H12D 0.9900 . ?
O4B C13B 1.435(5) . ?
C4F O1F 1.429(12) . ?
O1F C7F 1.458(15) . ?
C7F C8F 1.499(18) . ?
C7F H7K 0.9900 . ?
C7F H7L 0.9900 . ?
C8F O2F 1.391(17) . ?
C8F H8K 0.9900 . ?
C8F H8L 0.9900 . ?
O2F C9F 1.448(16) . ?
C9F C10F 1.506(16) . ?
C9F H9K 0.9900 . ?
C9F H9L 0.9900 . ?
C10F O3F 1.386(17) . ?
C10F H10K 0.9900 . ?
C10F H10L 0.9900 . ?
O3F C11F 1.426(19) . ?
C11F C12F 1.504(18) . ?
C11F H11K 0.9900 . ?
C11F H11L 0.9900 . ?
C12F O4F 1.452(17) . ?
C12F H12K 0.9900 . ?
C12F H12L 0.9900 . ?
O4F C13B 1.435(5) . ?
C13B C14B 1.501(6) . ?
C13B H13C 0.9900 . ?
C13B H13D 0.9900 . ?
C14B O5B 1.419(5) . ?
C14B H14C 0.9900 . ?
C14B H14D 0.9900 . ?
F2B C25B 1.352(4) . ?
N2B C16B 1.349(4) . ?
N2B C19B 1.399(4) . ?
N2B H2NB 0.76(4) . ?
N3B C41B 1.335(4) . ?
N3B C27B 1.411(4) . ?
N3B H3NB 0.92(3) . ?
F3B C25B 1.323(4) . ?
F4B C26B 1.336(5) . ?
N4B C42B 1.366(4) . ?
N4B C45B 1.390(4) . ?
N4B H4NB 0.941(10) . ?
F5B C26B 1.331(5) . ?
F6B C26B 1.333(5) . ?
O6B C18B 1.215(4) . ?
F7B C51B 1.315(4) . ?
O7B C17B 1.213(4) . ?
F8B C51B 1.323(4) . ?
O8B C30B 1.374(4) . ?
O8B C33B 1.429(4) . ?
O9B C34B 1.417(4) . ?
O9B C35B 1.427(4) . ?
F9B C51B 1.348(4) . ?
O10B C36B 1.407(4) . ?
O10B C37B 1.429(5) . ?
O11B C39B 1.431(4) . ?
O11B C38B 1.432(4) . ?
O12B C29B 1.368(4) . ?
O12B C40B 1.432(4) . ?
O13B C44B 1.213(4) . ?
O14B C43B 1.224(4) . ?
C15B C16B 1.402(4) . ?
C15B C18B 1.478(5) . ?
C16B C17B 1.470(5) . ?
C17B C18B 1.515(5) . ?
C19B C24B 1.390(4) . ?
C19B C20B 1.398(4) . ?
C20B C21B 1.384(4) . ?
C20B H20B 0.9500 . ?
C21B C22B 1.372(5) . ?
C21B C25B 1.494(5) . ?
C22B C23B 1.386(5) . ?
C22B H22B 0.9500 . ?
C23B C24B 1.382(5) . ?
C23B C26B 1.486(5) . ?
C24B H24B 0.9500 . ?
C27B C32B 1.372(4) . ?
C27B C28B 1.402(4) . ?
C28B C29B 1.370(4) . ?
C28B H28B 0.9500 . ?
C29B C30B 1.401(4) . ?
C30B C31B 1.376(4) . ?
C31B C32B 1.391(4) . ?
C31B H31B 0.9500 . ?
C32B H32B 0.9500 . ?
C33B C34B 1.496(4) . ?
C33B H33C 0.9900 . ?
C33B H33D 0.9900 . ?
C34B H34C 0.9900 . ?
C34B H34D 0.9900 . ?
C35B C36B 1.515(6) . ?
C35B H35C 0.9900 . ?
C35B H35D 0.9900 . ?
C36B H36C 0.9900 . ?
C36B H36D 0.9900 . ?
C37B C38B 1.506(5) . ?
C37B H37C 0.9900 . ?
C37B H37D 0.9900 . ?
C38B H38C 0.9900 . ?
C38B H38D 0.9900 . ?
C39B C40B 1.513(4) . ?
C39B H39C 0.9900 . ?
C39B H39D 0.9900 . ?
C40B H40C 0.9900 . ?
C40B H40D 0.9900 . ?
C41B C42B 1.400(4) . ?
C41B C44B 1.481(5) . ?
C42B C43B 1.455(5) . ?
C43B C44B 1.518(5) . ?
C45B C50B 1.389(4) . ?
C45B C46B 1.396(5) . ?
C46B C47B 1.392(5) . ?
C46B H46B 0.9500 . ?
C47B C48B 1.373(5) . ?
C47B C51B 1.501(5) . ?
C48B C49B 1.380(5) . ?
C48B H48B 0.9500 . ?
C49B C50B 1.392(5) . ?
C49B C52F 1.483(5) . ?
C49B C52B 1.483(5) . ?
C50B H50B 0.9500 . ?
C52B F12B 1.311(5) . ?
C52B F11B 1.344(5) . ?
C52B F10B 1.354(5) . ?
C52F F11F 1.249(14) . ?
C52F F12F 1.313(17) . ?
C52F F10F 1.417(12) . ?
S1CD O2CD 1.471(2) . ?
S1CD O4CD 1.472(2) . ?
S1CD O1CD 1.473(2) . ?
S1CD O3CD 1.493(2) . ?
C1C C6C 1.382(5) . ?
C1C C2C 1.401(5) . ?
C1C N1C 1.414(4) . ?
N1C C15C 1.339(4) . ?
N1C H1NC 0.86(4) . ?
K1C O8C 2.769(3) . ?
K1C O9C 2.773(3) . ?
K1C O10C 2.826(3) . ?
K1C O2C 2.839(3) . ?
K1C O3C 2.864(3) . ?
K1C O1C 2.890(2) . ?
K1C O4C 2.905(2) . ?
K1C O5C 2.909(2) . ?
K1C O12C 3.009(3) . ?
K1C O11C 3.016(2) . ?
K1C C4C 3.453(3) . ?
K1C C3C 3.464(3) . ?
F1C C25C 1.319(6) . ?
O1C C4C 1.385(4) . ?
O1C C7C 1.415(4) . ?
C2C C3C 1.377(5) . ?
C2C H2C 0.9500 . ?
N2C C16C 1.362(5) . ?
N2C C19C 1.393(4) . ?
N2C H2NC 0.78(4) . ?
F2C C25C 1.304(6) . ?
O2C C8C 1.414(4) . ?
O2C C9C 1.447(5) . ?
C3C O5C 1.373(4) . ?
C3C C4C 1.397(4) . ?
O3C C10C 1.419(4) . ?
O3C C11C 1.440(4) . ?
F3C C25C 1.324(5) . ?
N3C C41C 1.336(5) . ?
N3C C27C 1.425(5) . ?
N3C H3NC 0.92(4) . ?
C4C C5C 1.378(5) . ?
O4C C13C 1.436(4) . ?
O4C C12C 1.439(4) . ?
N4C C42C 1.351(5) . ?
N4C C45C 1.420(5) . ?
N4C H4NC 0.69(4) . ?
C5C C6C 1.405(5) . ?
C5C H5C 0.9500 . ?
O5C C14C 1.438(4) . ?
C6C H6C 0.9500 . ?
O6C C18C 1.222(4) . ?
C7C C8C 1.516(5) . ?
C7C H7CA 0.9900 . ?
C7C H7CB 0.9900 . ?
O7C C17C 1.216(4) . ?
F7C C51C 1.332(5) . ?
C8C H8CA 0.9900 . ?
C8C H8CB 0.9900 . ?
F8C C51C 1.347(5) . ?
O8C C30C 1.377(4) . ?
O8C C33C 1.403(5) . ?
C9C C10C 1.498(6) . ?
C9C H9CA 0.9900 . ?
C9C H9CB 0.9900 . ?
F9C C51C 1.323(5) . ?
O9C C34C 1.402(5) . ?
O9C C35C 1.432(5) . ?
C10C H10D 0.9900 . ?
C10C H10E 0.9900 . ?
F10C C52C 1.360(8) . ?
O10C C36C 1.417(5) . ?
O10C C37C 1.418(5) . ?
C11C C12C 1.497(5) . ?
C11C H11E 0.9900 . ?
C11C H11F 0.9900 . ?
F11C C52C 1.355(8) . ?
O11C C39C 1.416(5) . ?
O11C C38C 1.437(5) . ?
C12C H12E 0.9900 . ?
C12C H12F 0.9900 . ?
F12C C52C 1.319(6) . ?
O12C C29C 1.365(4) . ?
O12C C40C 1.430(4) . ?
C13C C14C 1.512(5) . ?
C13C H13E 0.9900 . ?
C13C H13F 0.9900 . ?
O13C C44C 1.212(5) . ?
C14C H14E 0.9900 . ?
C14C H14F 0.9900 . ?
O14C C43C 1.219(5) . ?
C15C C16C 1.403(5) . ?
C15C C18C 1.490(5) . ?
C16C C17C 1.467(5) . ?
C17C C18C 1.515(5) . ?
C19C C20C 1.395(5) . ?
C19C C24C 1.402(5) . ?
C20C C21C 1.387(5) . ?
C20C H20C 0.9500 . ?
C21C C22C 1.387(6) . ?
C21C C25C 1.494(6) . ?
C22C C23G 1.394(6) . ?
C22C C23C 1.394(6) . ?
C22C H22C 0.9500 . ?
C24C C23G 1.381(5) . ?
C24C C23C 1.381(5) . ?
C24C H24C 0.9500 . ?
C23C C26C 1.515(11) . ?
C26C F6C 1.299(11) . ?
C26C F4C 1.345(15) . ?
C26C F5C 1.350(14) . ?
C23G C26G 1.485(12) . ?
C26G F6G 1.294(11) . ?
C26G F5G 1.318(14) . ?
C26G F4G 1.368(15) . ?
C27C C32C 1.378(5) . ?
C27C C28C 1.392(5) . ?
C28C C29C 1.386(5) . ?
C28C H28C 0.9500 . ?
C29C C30C 1.402(5) . ?
C30C C31C 1.371(5) . ?
C31C C32C 1.400(5) . ?
C31C H31C 0.9500 . ?
C32C H32C 0.9500 . ?
C33C C34C 1.487(7) . ?
C33C H33E 0.9900 . ?
C33C H33F 0.9900 . ?
C34C H34E 0.9900 . ?
C34C H34F 0.9900 . ?
C35C C36C 1.496(6) . ?
C35C H35E 0.9900 . ?
C35C H35F 0.9900 . ?
C36C H36E 0.9900 . ?
C36C H36F 0.9900 . ?
C37C C38C 1.478(6) . ?
C37C H37E 0.9900 . ?
C37C H37F 0.9900 . ?
C38C H38E 0.9900 . ?
C38C H38F 0.9900 . ?
C39C C40C 1.499(6) . ?
C39C H39E 0.9900 . ?
C39C H39F 0.9900 . ?
C40C H40E 0.9900 . ?
C40C H40F 0.9900 . ?
C41C C42C 1.402(5) . ?
C41C C44C 1.482(5) . ?
C42C C43C 1.461(5) . ?
C43C C44C 1.507(6) . ?
C45C C46C 1.377(5) . ?
C45C C50C 1.378(5) . ?
C46C C47C 1.394(5) . ?
C46C H46C 0.9500 . ?
C47C C48C 1.397(6) . ?
C47C C51C 1.479(6) . ?
C48C C49C 1.379(6) . ?
C48C H48C 0.9500 . ?
C49C C50C 1.395(6) . ?
C49C C52C 1.497(7) . ?
C50C H50C 0.9500 . ?
C1D C6D 1.380(4) . ?
C1D C2D 1.390(4) . ?
C1D N1D 1.406(4) . ?
O1D C4D 1.367(4) . ?
O1D C7D 1.431(4) . ?
O1D K1D 2.926(2) . ?
F1D C25D 1.326(4) . ?
K1D O8D 2.728(2) . ?
K1D O3D 2.754(2) . ?
K1D O10D 2.778(2) . ?
K1D O9D 2.800(2) . ?
K1D O2D 2.840(2) . ?
K1D O5D 2.896(2) . ?
K1D O12D 2.901(2) . ?
K1D O4D 2.920(2) . ?
K1D O11D 2.947(2) . ?
K1D C3D 3.436(3) . ?
K1D C4D 3.454(3) . ?
N1D C15D 1.339(4) . ?
N1D H1ND 0.92(4) . ?
C2D C3D 1.371(4) . ?
C2D H2D 0.9500 . ?
O2D C9D 1.424(4) . ?
O2D C8D 1.430(4) . ?
F2D C25D 1.321(4) . ?
N2D C16D 1.343(4) . ?
N2D C19D 1.392(4) . ?
N2D H2ND 0.94(4) . ?
N3D C41D 1.334(4) . ?
N3D C27D 1.410(4) . ?
N3D H3ND 0.85(4) . ?
F3D C25D 1.358(4) . ?
O3D C11D 1.426(4) . ?
O3D C10D 1.432(4) . ?
C3D O5D 1.356(4) . ?
C3D C4D 1.413(4) . ?
N4D C42D 1.350(4) . ?
N4D C45D 1.397(4) . ?
N4D H4ND 0.95(5) . ?
O4D C13D 1.431(4) . ?
O4D C12D 1.432(4) . ?
C4D C5D 1.368(4) . ?
O5D C14D 1.444(4) . ?
C5D C6D 1.392(4) . ?
C5D H5D 0.9500 . ?
O6D C18D 1.217(4) . ?
C6D H6D 0.9500 . ?
F7D C51D 1.330(4) . ?
O7D C17D 1.225(4) . ?
C7D C8D 1.494(4) . ?
C7D H7DA 0.9900 . ?
C7D H7DB 0.9900 . ?
F8D C51D 1.330(5) . ?
O8D C30D 1.363(4) . ?
O8D C33D 1.431(4) . ?
C8D H8DA 0.9900 . ?
C8D H8DB 0.9900 . ?
F9D C51D 1.351(5) . ?
O9D C34D 1.422(4) . ?
O9D C35D 1.437(4) . ?
C9D C10D 1.493(5) . ?
C9D H9DA 0.9900 . ?
C9D H9DB 0.9900 . ?
F10D C52D 1.334(4) . ?
O10D C37D 1.419(4) . ?
O10D C36D 1.436(4) . ?
C10D H10F 0.9900 . ?
C10D H10G 0.9900 . ?
F11D C52D 1.336(5) . ?
O11D C39D 1.419(4) . ?
O11D C38D 1.433(4) . ?
C11D C12D 1.505(5) . ?
C11D H11G 0.9900 . ?
C11D H11H 0.9900 . ?
F12D C52D 1.333(5) . ?
O12D C29D 1.369(4) . ?
O12D C40D 1.425(4) . ?
C12D H12G 0.9900 . ?
C12D H12H 0.9900 . ?
O13D C44D 1.208(4) . ?
C13D C14D 1.492(4) . ?
C13D H13G 0.9900 . ?
C13D H13H 0.9900 . ?
O14D C43D 1.216(4) . ?
C14D H14G 0.9900 . ?
C14D H14H 0.9900 . ?
C15D C16D 1.394(4) . ?
C15D C18D 1.491(5) . ?
C16D C17D 1.467(5) . ?
C17D C18D 1.502(5) . ?
C19D C24D 1.393(5) . ?
C19D C20D 1.394(5) . ?
C20D C21D 1.374(4) . ?
C20D H20D 0.9500 . ?
C21D C22D 1.393(5) . ?
C21D C25D 1.487(5) . ?
C22D C23D 1.384(5) . ?
C22D H22D 0.9500 . ?
C23D C24D 1.377(5) . ?
C23D C26L 1.504(5) . ?
C23D C26D 1.504(5) . ?
C23D C26H 1.504(5) . ?
C24D H24D 0.9500 . ?
C26D F4D 1.260(6) . ?
C26D F6D 1.311(5) . ?
C26D F5D 1.402(6) . ?
C26H F5H 1.274(8) . ?
C26H F6H 1.318(8) . ?
C26H F4H 1.434(9) . ?
C26L F6L 1.312(9) . ?
C26L F5L 1.364(9) . ?
C26L F4L 1.367(10) . ?
C27D C32D 1.374(5) . ?
C27D C28D 1.395(4) . ?
C28D C29D 1.369(4) . ?
C28D H28D 0.9500 . ?
C29D C30D 1.402(4) . ?
C30D C31D 1.379(4) . ?
C31D C32D 1.392(5) . ?
C31D H31D 0.9500 . ?
C32D H32D 0.9500 . ?
C33D C34D 1.507(5) . ?
C33D H33G 0.9900 . ?
C33D H33H 0.9900 . ?
C34D H34G 0.9900 . ?
C34D H34H 0.9900 . ?
C35D C36D 1.492(5) . ?
C35D H35G 0.9900 . ?
C35D H35H 0.9900 . ?
C36D H36G 0.9900 . ?
C36D H36H 0.9900 . ?
C37D C38D 1.505(5) . ?
C37D H37G 0.9900 . ?
C37D H37H 0.9900 . ?
C38D H38G 0.9900 . ?
C38D H38H 0.9900 . ?
C39D C40D 1.498(5) . ?
C39D H39G 0.9900 . ?
C39D H39H 0.9900 . ?
C40D H40G 0.9900 . ?
C40D H40H 0.9900 . ?
C41D C42D 1.390(4) . ?
C41D C44D 1.488(5) . ?
C42D C43D 1.475(5) . ?
C43D C44D 1.505(5) . ?
C45D C46D 1.392(5) . ?
C45D C50D 1.394(5) . ?
C46D C47D 1.379(5) . ?
C46D H46D 0.9500 . ?
C47D C48D 1.397(5) . ?
C47D C51D 1.487(5) . ?
C48D C49D 1.379(5) . ?
C48D H48D 0.9500 . ?
C49D C50D 1.380(5) . ?
C49D C52D 1.495(5) . ?
C50D H50D 0.9500 . ?
N1_7 C1_7 1.140(7) . ?
C1_7 C2_7 1.434(8) . ?
C2_7 H2A_7 0.9800 . ?
C2_7 H2B_7 0.9800 . ?
C2_7 H2C_7 0.9800 . ?
N1_8 C1_8 1.120(6) . ?
C1_8 C2_8 1.455(7) . ?
C2_8 H2A_8 0.9800 . ?
C2_8 H2B_8 0.9800 . ?
C2_8 H2C_8 0.9800 . ?
N1_9 C1_9 1.134(6) . ?
C1_9 C2_9 1.476(8) . ?
C2_9 H2A_9 0.9800 . ?
C2_9 H2B_9 0.9800 . ?
C2_9 H2C_9 0.9800 . ?
N1_10 C1_10 1.143(7) . ?
C1_10 C2_10 1.427(8) . ?
C2_10 H2A_10 0.9800 . ?
C2_10 H2B_10 0.9800 . ?
C2_10 H2C_10 0.9800 . ?
N1_11 C1_11 1.115(6) . ?
C1_11 C2_11 1.443(7) . ?
C2_11 H2A_11 0.9800 . ?
C2_11 H2B_11 0.9800 . ?
C2_11 H2C_11 0.9800 . ?
N1_12 C1_12 1.172(9) . ?
C1_12 C2_12 1.442(9) . ?
C2_12 H2A_12 0.9800 . ?
C2_12 H2B_12 0.9800 . ?
C2_12 H2C_12 0.9800 . ?
N1_13 C1_13 1.181(9) . ?
C1_13 C2_13 1.466(10) . ?
C2_13 H2A_13 0.9800 . ?
C2_13 H2B_13 0.9800 . ?
C2_13 H2C_13 0.9800 . ?
N1_14 C1_14 1.156(6) . ?
C1_14 C2_14 1.446(8) . ?
C2_14 H2A_14 0.9800 . ?
C2_14 H2B_14 0.9800 . ?
C2_14 H2C_14 0.9800 . ?
N1B_14 C1B_14 1.132(8) . ?
C1B_14 C2B_14 1.465(8) . ?
C2B_14 H2B1_14 0.9800 . ?
C2B_14 H2B2_14 0.9800 . ?
C2B_14 H2B3_14 0.9800 . ?
N1C_14 C1C_14 1.149(7) . ?
C1C_14 C2C_14 1.443(7) . ?
C2C_14 H2C1_14 0.9800 . ?
C2C_14 H2C2_14 0.9800 . ?
C2C_14 H2C3_14 0.9800 . ?
N1D_14 C1D_14 1.152(8) . ?
C1D_14 C2D_14 1.451(8) . ?
C2D_14 H2D1_14 0.9800 . ?
C2D_14 H2D2_14 0.9800 . ?
C2D_14 H2D3_14 0.9800 . ?
N1_15 C1_15 1.45(2) . ?
C1_15 C2_15 1.15(3) . ?
C2_15 H2A_15 0.9800 . ?
C2_15 H2B_15 0.9800 . ?
C2_15 H2C_15 0.9800 . ?
N1B_15 C1B_15 1.171(9) . ?
C1B_15 C2B_15 1.465(9) . ?
C2B_15 H2B1_15 0.9800 . ?
C2B_15 H2B2_15 0.9800 . ?
C2B_15 H2B3_15 0.9800 . ?
N1_16 C1_16 1.133(7) . ?
C1_16 C2_16 1.451(8) . ?
C2_16 H2A_16 0.9800 . ?
C2_16 H2B_16 0.9800 . ?
C2_16 H2C_16 0.9800 . ?
N1B_16 C1B_16 1.166(8) . ?
C1B_16 C2B_16 1.479(8) . ?
C2B_16 H2B1_16 0.9800 . ?
C2B_16 H2B2_16 0.9800 . ?
C2B_16 H2B3_16 0.9800 . ?
N1C_16 C1C_16 1.121(8) . ?
C1C_16 C2C_16 1.450(8) . ?
C2C_16 H2C1_16 0.9800 . ?
C2C_16 H2C2_16 0.9800 . ?
C2C_16 H2C3_16 0.9800 . ?
N1D_16 C1D_16 1.153(8) . ?
C1D_16 C2D_16 1.467(9) . ?
C2D_16 H2D1_16 0.9800 . ?
C2D_16 H2D2_16 0.9800 . ?
C2D_16 H2D3_16 0.9800 . ?

loop_
_geom_hbond_atom_site_label_D
_geom_hbond_atom_site_label_H
_geom_hbond_atom_site_label_A
_geom_hbond_distance_DH
_geom_hbond_distance_HA
_geom_hbond_distance_DA
_geom_hbond_angle_DHA
_geom_hbond_site_symmetry_A
_geom_hbond_publ_flag
N1A H1NA O1AB 0.77(3) 2.08(3) 2.839(4) 169(3) . yes
N2A H2NA S1AB 0.91(4) 2.97(5) 3.854(3) 167(3) . yes
N2A H2NA O1AB 0.91(4) 1.99(5) 2.876(4) 164(4) . yes
N3A H3NA S1AB 0.92(4) 2.81(4) 3.659(3) 155(3) . yes
N3A H3NA O2AB 0.92(4) 2.04(4) 2.937(3) 167(3) . yes
N4A H4NA O2AB 0.84(5) 1.94(5) 2.776(4) 178(5) . yes
C6A H6A O6A 0.95 2.30 3.170(4) 152.7 . yes
N1B H1NB O3AB 0.957(10) 1.900(14) 2.839(3) 166(3) . yes
N2B H2NB O3AB 0.76(4) 2.13(4) 2.871(4) 165(3) . yes
N3B H3NB S1AB 0.92(3) 2.86(3) 3.680(3) 150(2) . yes
N3B H3NB O4AB 0.92(3) 2.03(3) 2.927(3) 167(3) . yes
N4B H4NB S1AB 0.941(10) 2.84(2) 3.677(3) 149(3) . yes
N4B H4NB O4AB 0.941(10) 1.828(14) 2.750(3) 166(4) . yes
N1C H1NC S1CD 0.86(4) 2.89(4) 3.683(3) 153(3) . yes
N1C H1NC O1CD 0.86(4) 2.06(4) 2.894(4) 162(4) . yes
N2C H2NC S1CD 0.78(4) 2.98(4) 3.692(3) 151(4) . yes
N2C H2NC O1CD 0.78(4) 1.98(5) 2.750(4) 168(4) . yes
N3C H3NC O2CD 0.92(4) 1.89(4) 2.794(4) 167(3) . yes
N4C H4NC O2CD 0.69(4) 2.27(4) 2.915(4) 158(4) . yes
N1D H1ND S1CD 0.92(4) 2.89(4) 3.727(3) 151(3) . yes
N1D H1ND O4CD 0.92(4) 1.99(4) 2.892(3) 166(3) . yes
N2D H2ND S1CD 0.94(4) 2.92(4) 3.735(3) 146(3) . yes
N2D H2ND O4CD 0.94(4) 1.83(4) 2.757(3) 166(3) . yes
N3D H3ND O3CD 0.85(4) 1.93(4) 2.770(4) 174(3) . yes
N4D H4ND S1CD 0.95(5) 2.92(5) 3.817(3) 157(3) . yes
N4D H4ND O3CD 0.95(5) 1.92(5) 2.857(4) 168(4) . yes

loop_
_geom_torsion_atom_site_label_1
_geom_torsion_atom_site_label_2
_geom_torsion_atom_site_label_3
_geom_torsion_atom_site_label_4
_geom_torsion
_geom_torsion_site_symmetry_1
_geom_torsion_site_symmetry_2
_geom_torsion_site_symmetry_3
_geom_torsion_site_symmetry_4
_geom_torsion_publ_flag
C15A N1A C1A C6A -9.8(5) . . . . ?
C15A N1A C1A C2A 169.3(3) . . . . ?
C6A C1A C2A C3A 0.4(5) . . . . ?
N1A C1A C2A C3A -178.7(3) . . . . ?
C1A C2A C3A O5A -178.5(3) . . . . ?
C1A C2A C3A C4A -0.1(5) . . . . ?
C7A O1A C4A C5A 18.8(5) . . . . ?
K1A O1A C4A C5A -144.4(3) . . . . ?
C7A O1A C4A C3A -161.7(3) . . . . ?
K1A O1A C4A C3A 35.1(4) . . . . ?
C2A C3A C4A C5A -1.0(5) . . . . ?
O5A C3A C4A C5A 177.6(3) . . . . ?
C2A C3A C4A O1A 179.5(3) . . . . ?
O5A C3A C4A O1A -1.9(4) . . . . ?
O1A C4A C5A C6A -178.9(3) . . . . ?
C3A C4A C5A C6A 1.7(5) . . . . ?
C2A C3A O5A C14A -28.5(4) . . . . ?
C4A C3A O5A C14A 153.0(3) . . . . ?
C2A C3A O5A K1A 149.7(2) . . . . ?
C4A C3A O5A K1A -28.8(3) . . . . ?
C2A C1A C6A C5A 0.3(5) . . . . ?
N1A C1A C6A C5A 179.3(3) . . . . ?
C4A C5A C6A C1A -1.4(5) . . . . ?
C4A O1A C7A C8A 146.4(3) . . . . ?
K1A O1A C7A C8A -48.9(3) . . . . ?
C9A O2A C8A C7A -177.9(3) . . . . ?
K1A O2A C8A C7A -47.4(3) . . . . ?
O1A C7A C8A O2A 62.5(4) . . . . ?
C8A O2A C9A C10A 74.2(4) . . . . ?
K1A O2A C9A C10A -60.3(3) . . . . ?
C8A O2A C9A K1A 134.5(3) . . . . ?
C11A O3A C10A C9A -175.2(3) . . . . ?
K1A O3A C10A C9A -26.5(4) . . . . ?
O2A C9A C10A O3A 59.2(4) . . . . ?
K1A C9A C10A O3A 18.6(3) . . . . ?
C10A O3A C11A C12A 176.0(3) . . . . ?
K1A O3A C11A C12A 28.8(4) . . . . ?
C13A O4A C12A C11A -70.3(4) . . . . ?
K1A O4A C12A C11A 57.0(3) . . . . ?
O3A C11A C12A O4A -59.5(4) . . . . ?
C12A O4A C13A C14A 179.8(3) . . . . ?
K1A O4A C13A C14A 56.3(3) . . . . ?
C3A O5A C14A C13A -140.0(3) . . . . ?
K1A O5A C14A C13A 41.8(3) . . . . ?
O4A C13A C14A O5A -63.7(4) . . . . ?
C1A N1A C15A C16A -169.3(3) . . . . ?
C1A N1A C15A C18A 7.5(6) . . . . ?
C19A N2A C16A C15A 178.3(3) . . . . ?
C19A N2A C16A C17A 0.1(6) . . . . ?
N1A C15A C16A N2A -2.8(6) . . . . ?
C18A C15A C16A N2A 179.2(3) . . . . ?
N1A C15A C16A C17A 176.0(3) . . . . ?
C18A C15A C16A C17A -1.9(3) . . . . ?
N2A C16A C17A O7A 0.7(8) . . . . ?
C15A C16A C17A O7A -177.9(5) . . . . ?
N2A C16A C17A C18A -179.5(4) . . . . ?
C15A C16A C17A C18A 1.9(3) . . . . ?
N1A C15A C18A O6A 4.1(9) . . . . ?
C16A C15A C18A O6A -178.3(5) . . . . ?
N1A C15A C18A C17A -175.7(4) . . . . ?
C16A C15A C18A C17A 1.9(3) . . . . ?
O7A C17A C18A O6A -1.8(8) . . . . ?
C16A C17A C18A O6A 178.4(5) . . . . ?
O7A C17A C18A C15A 178.0(5) . . . . ?
C16A C17A C18A C15A -1.8(3) . . . . ?
C16A N2A C19A C20A -177.3(3) . . . . ?
C16A N2A C19A C24A 3.4(5) . . . . ?
N2A C19A C20A C21I 179.3(3) . . . . ?
C24A C19A C20A C21I -1.3(5) . . . . ?
N2A C19A C20A C21A 179.3(3) . . . . ?
C24A C19A C20A C21A -1.3(5) . . . . ?
N2A C19A C20A C21E 179.3(3) . . . . ?
C24A C19A C20A C21E -1.3(5) . . . . ?
C19A C20A C21A C22A 1.3(6) . . . . ?
C19A C20A C21A C25A -168.8(6) . . . . ?
C22A C21A C25A F2A -90.7(7) . . . . ?
C20A C21A C25A F2A 79.6(8) . . . . ?
C22A C21A C25A F1A 147.1(5) . . . . ?
C20A C21A C25A F1A -42.6(9) . . . . ?
C22A C21A C25A F3A 45.9(9) . . . . ?
C20A C21A C25A F3A -143.8(6) . . . . ?
C19A C20A C21E C22A 1.3(6) . . . . ?
C19A C20A C21E C25E 170.6(7) . . . . ?
C22A C21E C25E F1E 124.9(10) . . . . ?
C20A C21E C25E F1E -43.9(14) . . . . ?
C22A C21E C25E F2E -110.2(9) . . . . ?
C20A C21E C25E F2E 81.0(9) . . . . ?
C22A C21E C25E F3E -16.8(13) . . . . ?
C20A C21E C25E F3E 174.3(7) . . . . ?
C19A C20A C21I C22A 1.3(6) . . . . ?
C19A C20A C21I C25I 172.3(14) . . . . ?
C22A C21I C25I F2I 57(2) . . . . ?
C20A C21I C25I F2I -114.8(19) . . . . ?
C22A C21I C25I F1I -161(2) . . . . ?
C20A C21I C25I F1I 28(3) . . . . ?
C22A C21I C25I F3I -49(2) . . . . ?
C20A C21I C25I F3I 139.7(15) . . . . ?
C20A C21A C22A C23A -0.3(7) . . . . ?
C25A C21A C22A C23A 169.9(6) . . . . ?
C20A C21E C22A C23A -0.3(7) . . . . ?
C25E C21E C22A C23A -168.4(7) . . . . ?
C20A C21I C22A C23A -0.3(7) . . . . ?
C25I C21I C22A C23A -172.0(13) . . . . ?
C21A C22A C23A C24A -0.9(7) . . . . ?
C21E C22A C23A C24A -0.9(7) . . . . ?
C21I C22A C23A C24A -0.9(7) . . . . ?
C21E C22A C23A C26E 177.0(4) . . . . ?
C21A C22A C23A C26A 177.0(4) . . . . ?
C22A C23A C24A C19A 0.9(6) . . . . ?
C26E C23A C24A C19A -177.0(4) . . . . ?
C26A C23A C24A C19A -177.0(4) . . . . ?
C20A C19A C24A C23A 0.2(5) . . . . ?
N2A C19A C24A C23A 179.5(3) . . . . ?
C24A C23A C26A F6A -145.7(6) . . . . ?
C22A C23A C26A F6A 36.4(8) . . . . ?
C24A C23A C26A F5A -8.1(8) . . . . ?
C22A C23A C26A F5A 174.0(6) . . . . ?
C24A C23A C26A F4A 102.6(5) . . . . ?
C22A C23A C26A F4A -75.4(6) . . . . ?
C24A C23A C26E F6E 163.6(7) . . . . ?
C22A C23A C26E F6E -14.3(9) . . . . ?
C24A C23A C26E F5E 23.6(9) . . . . ?
C22A C23A C26E F5E -154.4(7) . . . . ?
C24A C23A C26E F4E -87.0(7) . . . . ?
C22A C23A C26E F4E 95.1(7) . . . . ?
C41A N3A C27A C32A -173.1(3) . . . . ?
C41A N3A C27A C28A 7.5(5) . . . . ?
C32A C27A C28A C29A -0.2(4) . . . . ?
N3A C27A C28A C29A 179.2(3) . . . . ?
C40A O12A C29A C28A 4.3(4) . . . . ?
K1A O12A C29A C28A 124.2(3) . . . . ?
C40A O12A C29A C30A -175.3(3) . . . . ?
K1A O12A C29A C30A -55.5(3) . . . . ?
C40A O12A C29A K1A -119.9(3) . . . . ?
C27A C28A C29A O12A -179.3(3) . . . . ?
C27A C28A C29A C30A 0.3(4) . . . . ?
C27A C28A C29A K1A -106.4(3) . . . . ?
C33A O8A C30A C31A -6.2(4) . . . . ?
K1A O8A C30A C31A -126.0(3) . . . . ?
C33A O8A C30A C29A 173.4(3) . . . . ?
K1A O8A C30A C29A 53.5(3) . . . . ?
C33A O8A C30A K1A 119.9(2) . . . . ?
O12A C29A C30A C31A 179.7(3) . . . . ?
C28A C29A C30A C31A 0.0(4) . . . . ?
K1A C29A C30A C31A 135.9(3) . . . . ?
O12A C29A C30A O8A 0.1(4) . . . . ?
C28A C29A C30A O8A -179.5(3) . . . . ?
K1A C29A C30A O8A -43.6(2) . . . . ?
O12A C29A C30A K1A 43.8(2) . . . . ?
C28A C29A C30A K1A -135.9(3) . . . . ?
O8A C30A C31A C32A 179.1(3) . . . . ?
C29A C30A C31A C32A -0.4(4) . . . . ?
K1A C30A C31A C32A 102.6(3) . . . . ?
C28A C27A C32A C31A -0.2(4) . . . . ?
N3A C27A C32A C31A -179.7(3) . . . . ?
C30A C31A C32A C27A 0.5(4) . . . . ?
C30A O8A C33A C34A -179.5(2) . . . . ?
K1A O8A C33A C34A -65.3(3) . . . . ?
C35A O9A C34A C33A -164.6(3) . . . . ?
K1A O9A C34A C33A -35.1(3) . . . . ?
O8A C33A C34A O9A 66.3(3) . . . . ?
C34A O9A C35A C36A 78.0(4) . . . . ?
K1A O9A C35A C36A -57.4(3) . . . . ?
C37A O10A C36A C35A -176.0(3) . . . . ?
K1A O10A C36A C35A -37.1(3) . . . . ?
O9A C35A C36A O10A 65.7(4) . . . . ?
C36A O10A C37A C38A 179.7(3) . . . . ?
K1A O10A C37A C38A 39.8(3) . . . . ?
C39A O11A C38A C37A -84.2(3) . . . . ?
K1A O11A C38A C37A 55.5(3) . . . . ?
O10A C37A C38A O11A -65.8(4) . . . . ?
C38A O11A C39A C40A 165.8(3) . . . . ?
K1A O11A C39A C40A 31.2(3) . . . . ?
C29A O12A C40A C39A -176.9(2) . . . . ?
K1A O12A C40A C39A 67.3(2) . . . . ?
O11A C39A C40A O12A -64.3(3) . . . . ?
C27A N3A C41A C42A 178.3(3) . . . . ?
C27A N3A C41A C44A 1.0(6) . . . . ?
C45A N4A C42A C41A 178.3(3) . . . . ?
C45A N4A C42A C43A -4.8(6) . . . . ?
N3A C41A C42A N4A 1.4(5) . . . . ?
C44A C41A C42A N4A 179.7(3) . . . . ?
N3A C41A C42A C43A -176.6(3) . . . . ?
C44A C41A C42A C43A 1.8(3) . . . . ?
N4A C42A C43A O14A -0.9(7) . . . . ?
C41A C42A C43A O14A 176.7(4) . . . . ?
N4A C42A C43A C44A -179.3(4) . . . . ?
C41A C42A C43A C44A -1.7(2) . . . . ?
N3A C41A C44A O13A -1.7(7) . . . . ?
C42A C41A C44A O13A -179.7(4) . . . . ?
N3A C41A C44A C43A 176.2(4) . . . . ?
C42A C41A C44A C43A -1.7(2) . . . . ?
O14A C43A C44A O13A 1.2(7) . . . . ?
C42A C43A C44A O13A 179.7(4) . . . . ?
O14A C43A C44A C41A -176.8(4) . . . . ?
C42A C43A C44A C41A 1.6(2) . . . . ?
C42A N4A C45A C50A -16.8(5) . . . . ?
C42A N4A C45A C46A 162.5(3) . . . . ?
C50A C45A C46A C47A 1.9(5) . . . . ?
N4A C45A C46A C47A -177.4(3) . . . . ?
C45A C46A C47A C48A -2.1(5) . . . . ?
C45A C46A C47A C51E 174.5(3) . . . . ?
C45A C46A C47A C51A 174.5(3) . . . . ?
C46A C47A C48A C49A 0.8(5) . . . . ?
C51E C47A C48A C49A -175.7(3) . . . . ?
C51A C47A C48A C49A -175.7(3) . . . . ?
C47A C48A C49A C50A 0.6(5) . . . . ?
C47A C48A C49A C52A 178.6(3) . . . . ?
C48A C49A C50A C45A -0.7(5) . . . . ?
C52A C49A C50A C45A -178.7(3) . . . . ?
N4A C45A C50A C49A 178.7(3) . . . . ?
C46A C45A C50A C49A -0.6(5) . . . . ?
C46A C47A C51A F9A 153.0(5) . . . . ?
C48A C47A C51A F9A -30.4(6) . . . . ?
C46A C47A C51A F7A -81.4(6) . . . . ?
C48A C47A C51A F7A 95.2(5) . . . . ?
C46A C47A C51A F8A 35.1(5) . . . . ?
C48A C47A C51A F8A -148.3(4) . . . . ?
C46A C47A C51E F7E 70.4(8) . . . . ?
C48A C47A C51E F7E -113.0(8) . . . . ?
C46A C47A C51E F9E -49.1(8) . . . . ?
C48A C47A C51E F9E 127.5(7) . . . . ?
C46A C47A C51E F8E -168.9(5) . . . . ?
C48A C47A C51E F8E 7.7(7) . . . . ?
C50A C49A C52A F12A -146.9(3) . . . . ?
C48A C49A C52A F12A 35.1(5) . . . . ?
C50A C49A C52A F11A -24.7(5) . . . . ?
C48A C49A C52A F11A 157.3(3) . . . . ?
C50A C49A C52A F10A 93.8(4) . . . . ?
C48A C49A C52A F10A -84.2(4) . . . . ?
C15B N1B C1B C6B -14.8(5) . . . . ?
C15B N1B C1B C2B 164.8(3) . . . . ?
C6B C1B C2B C3B 1.8(5) . . . . ?
N1B C1B C2B C3B -177.8(3) . . . . ?
C1B C2B C3B O5B 179.9(3) . . . . ?
C1B C2B C3B C4B 0.2(5) . . . . ?
C1B C2B C3B C4F 0.2(5) . . . . ?
C2B C1B C6B C5B -2.3(5) . . . . ?
N1B C1B C6B C5B 177.3(3) . . . . ?
C4F C5B C6B C1B 0.8(6) . . . . ?
C4B C5B C6B C1B 0.8(6) . . . . ?
C6B C5B C4B O1B -175.4(4) . . . . ?
C6B C5B C4B C3B 1.1(6) . . . . ?
C2B C3B C4B C5B -1.6(6) . . . . ?
O5B C3B C4B C5B 178.6(4) . . . . ?
C2B C3B C4B O1B 175.4(3) . . . . ?
O5B C3B C4B O1B -4.3(5) . . . . ?
C5B C4B O1B C7B 15.5(8) . . . . ?
C3B C4B O1B C7B -161.2(5) . . . . ?
C5B C4B O1B K1B -135.3(4) . . . . ?
C3B C4B O1B K1B 48.0(5) . . . . ?
C4B O1B C7B C8B 151.0(5) . . . . ?
K1B O1B C7B C8B -56.8(5) . . . . ?
O1B C7B C8B O2B 61.7(6) . . . . ?
C7B C8B O2B C9B -172.7(4) . . . . ?
C7B C8B O2B K1B -39.4(6) . . . . ?
C8B O2B C9B C10B 79.7(6) . . . . ?
K1B O2B C9B C10B -57.7(6) . . . . ?
C8B O2B C9B K1B 137.4(5) . . . . ?
O2B C9B C10B O3B 63.0(7) . . . . ?
K1B C9B C10B O3B 24.4(4) . . . . ?
C9B C10B O3B C11B -179.5(5) . . . . ?
C9B C10B O3B K1B -34.3(6) . . . . ?
C10B O3B C11B C12B 171.9(5) . . . . ?
K1B O3B C11B C12B 29.7(6) . . . . ?
O3B C11B C12B O4B -59.9(7) . . . . ?
C11B C12B O4B C13B -74.7(7) . . . . ?
C11B C12B O4B K1B 58.3(6) . . . . ?
C6B C5B C4F C3B 1.1(6) . . . . ?
C6B C5B C4F O1F 157.3(7) . . . . ?
C2B C3B C4F C5B -1.6(6) . . . . ?
O5B C3B C4F C5B 178.6(4) . . . . ?
C2B C3B C4F O1F -156.2(7) . . . . ?
O5B C3B C4F O1F 24.0(8) . . . . ?
C5B C4F O1F C7F 47.5(12) . . . . ?
C3B C4F O1F C7F -156.7(9) . . . . ?
C5B C4F O1F K1B -154.0(5) . . . . ?
C3B C4F O1F K1B 1.8(11) . . . . ?
C4F O1F C7F C8F 101.5(15) . . . . ?
K1B O1F C7F C8F -57.2(17) . . . . ?
O1F C7F C8F O2F 54(2) . . . . ?
C7F C8F O2F C9F -174.0(18) . . . . ?
C7F C8F O2F K1B -31(3) . . . . ?
C8F O2F C9F C10F 179(2) . . . . ?
K1B O2F C9F C10F 35.0(18) . . . . ?
O2F C9F C10F O3F -63(2) . . . . ?
O2F C9F C10F K1B -26.4(14) . . . . ?
C9F C10F O3F C11F -80(2) . . . . ?
K1B C10F O3F C11F -142(3) . . . . ?
C9F C10F O3F K1B 62(2) . . . . ?
C10F O3F C11F C12F -177(2) . . . . ?
K1B O3F C11F C12F 42(3) . . . . ?
O3F C11F C12F O4F -64(5) . . . . ?
C11F C12F O4F C13B -80(4) . . . . ?
C11F C12F O4F K1B 45(4) . . . . ?
C12F O4F C13B C14B 158.6(11) . . . . ?
K1B O4F C13B C14B 46.6(5) . . . . ?
C12B O4B C13B C14B 174.6(6) . . . . ?
K1B O4B C13B C14B 46.6(5) . . . . ?
O4F C13B C14B O5B -60.7(5) . . . . ?
O4B C13B C14B O5B -60.7(5) . . . . ?
C2B C3B O5B C14B -8.2(5) . . . . ?
C4B C3B O5B C14B 171.5(3) . . . . ?
C4F C3B O5B C14B 171.5(3) . . . . ?
C2B C3B O5B K1B 145.6(3) . . . . ?
C4B C3B O5B K1B -34.6(4) . . . . ?
C4F C3B O5B K1B -34.6(4) . . . . ?
C13B C14B O5B C3B -157.8(3) . . . . ?
C13B C14B O5B K1B 50.4(4) . . . . ?
C1B N1B C15B C16B -167.9(3) . . . . ?
C1B N1B C15B C18B 11.4(6) . . . . ?
C19B N2B C16B C15B 173.6(3) . . . . ?
C19B N2B C16B C17B -6.1(6) . . . . ?
N1B C15B C16B N2B -2.1(6) . . . . ?
C18B C15B C16B N2B 178.4(3) . . . . ?
N1B C15B C16B C17B 177.8(3) . . . . ?
C18B C15B C16B C17B -1.7(3) . . . . ?
N2B C16B C17B O7B 3.1(8) . . . . ?
C15B C16B C17B O7B -176.7(5) . . . . ?
N2B C16B C17B C18B -178.5(4) . . . . ?
C15B C16B C17B C18B 1.7(3) . . . . ?
N1B C15B C18B O6B 2.5(8) . . . . ?
C16B C15B C18B O6B -178.1(5) . . . . ?
N1B C15B C18B C17B -177.7(4) . . . . ?
C16B C15B C18B C17B 1.7(3) . . . . ?
O7B C17B C18B O6B -3.4(8) . . . . ?
C16B C17B C18B O6B 178.2(5) . . . . ?
O7B C17B C18B C15B 176.8(5) . . . . ?
C16B C17B C18B C15B -1.6(3) . . . . ?
C16B N2B C19B C24B 0.4(5) . . . . ?
C16B N2B C19B C20B -179.8(3) . . . . ?
C24B C19B C20B C21B -0.9(5) . . . . ?
N2B C19B C20B C21B 179.3(3) . . . . ?
C19B C20B C21B C22B 0.6(5) . . . . ?
C19B C20B C21B C25B -177.0(3) . . . . ?
C20B C21B C22B C23B -0.1(5) . . . . ?
C25B C21B C22B C23B 177.5(3) . . . . ?
C21B C22B C23B C24B -0.2(6) . . . . ?
C21B C22B C23B C26B 177.8(4) . . . . ?
C22B C23B C24B C19B 0.0(5) . . . . ?
C26B C23B C24B C19B -178.0(3) . . . . ?
C20B C19B C24B C23B 0.6(5) . . . . ?
N2B C19B C24B C23B -179.7(3) . . . . ?
C22B C21B C25B F3B 146.4(3) . . . . ?
C20B C21B C25B F3B -36.0(4) . . . . ?
C22B C21B C25B F1B 26.0(5) . . . . ?
C20B C21B C25B F1B -156.4(3) . . . . ?
C22B C21B C25B F2B -94.7(4) . . . . ?
C20B C21B C25B F2B 82.9(4) . . . . ?
C24B C23B C26B F5B -133.2(4) . . . . ?
C22B C23B C26B F5B 48.8(5) . . . . ?
C24B C23B C26B F6B -9.3(6) . . . . ?
C22B C23B C26B F6B 172.6(4) . . . . ?
C24B C23B C26B F4B 108.7(4) . . . . ?
C22B C23B C26B F4B -69.4(5) . . . . ?
C41B N3B C27B C32B -174.8(3) . . . . ?
C41B N3B C27B C28B 5.7(5) . . . . ?
C32B C27B C28B C29B -0.7(5) . . . . ?
N3B C27B C28B C29B 178.8(3) . . . . ?
C40B O12B C29B C28B 3.0(5) . . . . ?
K1B O12B C29B C28B 123.2(3) . . . . ?
C40B O12B C29B C30B -178.0(3) . . . . ?
K1B O12B C29B C30B -57.8(3) . . . . ?
C40B O12B C29B K1B -120.2(3) . . . . ?
C27B C28B C29B O12B 180.0(3) . . . . ?
C27B C28B C29B C30B 1.1(5) . . . . ?
C27B C28B C29B K1B -105.2(3) . . . . ?
C33B O8B C30B C31B -9.6(5) . . . . ?
K1B O8B C30B C31B -124.4(3) . . . . ?
C33B O8B C30B C29B 169.7(3) . . . . ?
K1B O8B C30B C29B 54.8(3) . . . . ?
C33B O8B C30B K1B 114.8(3) . . . . ?
O12B C29B C30B O8B 0.9(4) . . . . ?
C28B C29B C30B O8B 179.9(3) . . . . ?
K1B C29B C30B O8B -45.0(2) . . . . ?
O12B C29B C30B C31B -179.8(3) . . . . ?
C28B C29B C30B C31B -0.8(5) . . . . ?
K1B C29B C30B C31B 134.3(3) . . . . ?
O12B C29B C30B K1B 45.9(2) . . . . ?
C28B C29B C30B K1B -135.1(3) . . . . ?
O8B C30B C31B C32B 179.3(3) . . . . ?
C29B C30B C31B C32B 0.1(5) . . . . ?
K1B C30B C31B C32B 101.6(3) . . . . ?
C28B C27B C32B C31B 0.0(5) . . . . ?
N3B C27B C32B C31B -179.5(3) . . . . ?
C30B C31B C32B C27B 0.3(5) . . . . ?
C30B O8B C33B C34B -174.9(3) . . . . ?
K1B O8B C33B C34B -64.2(3) . . . . ?
C35B O9B C34B C33B -168.4(3) . . . . ?
K1B O9B C34B C33B -34.1(3) . . . . ?
O8B C33B C34B O9B 66.5(3) . . . . ?
C34B O9B C35B C36B 80.5(4) . . . . ?
K1B O9B C35B C36B -59.9(3) . . . . ?
C34B O9B C35B K1B 140.5(3) . . . . ?
C37B O10B C36B C35B -174.7(3) . . . . ?
K1B O10B C36B C35B -36.8(3) . . . . ?
O9B C35B C36B O10B 67.0(4) . . . . ?
K1B C35B C36B O10B 26.3(2) . . . . ?
C36B O10B C37B C38B 176.0(3) . . . . ?
K1B O10B C37B C38B 39.3(3) . . . . ?
C39B O11B C38B C37B -86.1(4) . . . . ?
K1B O11B C38B C37B 55.5(3) . . . . ?
O10B C37B C38B O11B -64.0(4) . . . . ?
C38B O11B C39B C40B 169.9(3) . . . . ?
K1B O11B C39B C40B 33.4(3) . . . . ?
C29B O12B C40B C39B -178.4(3) . . . . ?
K1B O12B C40B C39B 66.3(3) . . . . ?
O11B C39B C40B O12B -65.0(3) . . . . ?
C27B N3B C41B C42B 179.4(3) . . . . ?
C27B N3B C41B C44B 1.3(6) . . . . ?
C45B N4B C42B C41B 178.8(3) . . . . ?
C45B N4B C42B C43B -1.6(6) . . . . ?
N3B C41B C42B N4B 0.5(5) . . . . ?
C44B C41B C42B N4B 179.2(3) . . . . ?
N3B C41B C42B C43B -179.2(3) . . . . ?
C44B C41B C42B C43B -0.5(3) . . . . ?
N4B C42B C43B O14B 0.0(8) . . . . ?
C41B C42B C43B O14B 179.7(4) . . . . ?
N4B C42B C43B C44B -179.2(4) . . . . ?
C41B C42B C43B C44B 0.5(2) . . . . ?
N3B C41B C44B O13B 0.6(7) . . . . ?
C42B C41B C44B O13B -177.8(4) . . . . ?
N3B C41B C44B C43B 178.9(4) . . . . ?
C42B C41B C44B C43B 0.5(2) . . . . ?
O14B C43B C44B O13B -1.3(7) . . . . ?
C42B C43B C44B O13B 177.9(4) . . . . ?
O14B C43B C44B C41B -179.7(4) . . . . ?
C42B C43B C44B C41B -0.5(2) . . . . ?
C42B N4B C45B C50B -7.2(5) . . . . ?
C42B N4B C45B C46B 173.8(3) . . . . ?
C50B C45B C46B C47B 0.6(5) . . . . ?
N4B C45B C46B C47B 179.7(3) . . . . ?
C45B C46B C47B C48B -0.9(5) . . . . ?
C45B C46B C47B C51B 175.6(3) . . . . ?
C46B C47B C48B C49B 0.0(5) . . . . ?
C51B C47B C48B C49B -176.5(3) . . . . ?
C47B C48B C49B C50B 1.2(5) . . . . ?
C47B C48B C49B C52F -177.3(3) . . . . ?
C47B C48B C49B C52B -177.3(3) . . . . ?
N4B C45B C50B C49B -178.5(3) . . . . ?
C46B C45B C50B C49B 0.5(5) . . . . ?
C48B C49B C50B C45B -1.4(5) . . . . ?
C52F C49B C50B C45B 177.1(3) . . . . ?
C52B C49B C50B C45B 177.1(3) . . . . ?
C48B C47B C51B F7B -38.9(5) . . . . ?
C46B C47B C51B F7B 144.6(3) . . . . ?
C48B C47B C51B F8B -160.4(3) . . . . ?
C46B C47B C51B F8B 23.1(5) . . . . ?
C48B C47B C51B F9B 80.8(4) . . . . ?
C46B C47B C51B F9B -95.8(4) . . . . ?
C48B C49B C52B F12B -156.2(4) . . . . ?
C50B C49B C52B F12B 25.2(5) . . . . ?
C48B C49B C52B F11B 84.2(4) . . . . ?
C50B C49B C52B F11B -94.4(4) . . . . ?
C48B C49B C52B F10B -29.9(5) . . . . ?
C50B C49B C52B F10B 151.5(4) . . . . ?
C48B C49B C52F F11F 121.2(12) . . . . ?
C50B C49B C52F F11F -57.3(12) . . . . ?
C48B C49B C52F F12F -8.3(13) . . . . ?
C50B C49B C52F F12F 173.1(13) . . . . ?
C48B C49B C52F F10F -115.1(7) . . . . ?
C50B C49B C52F F10F 66.4(8) . . . . ?
C6C C1C N1C C15C -177.1(3) . . . . ?
C2C C1C N1C C15C 3.4(5) . . . . ?
C6C C1C C2C C3C 0.1(4) . . . . ?
N1C C1C C2C C3C 179.7(3) . . . . ?
C1C C2C C3C O5C -179.6(3) . . . . ?
C1C C2C C3C C4C 0.1(4) . . . . ?
C1C C2C C3C K1C -105.6(3) . . . . ?
C7C O1C C4C C5C -5.8(5) . . . . ?
K1C O1C C4C C5C -125.9(3) . . . . ?
C7C O1C C4C C3C 174.8(3) . . . . ?
K1C O1C C4C C3C 54.7(3) . . . . ?
C7C O1C C4C K1C 120.1(3) . . . . ?
O5C C3C C4C C5C 179.9(3) . . . . ?
C2C C3C C4C C5C 0.1(5) . . . . ?
K1C C3C C4C C5C 137.6(3) . . . . ?
O5C C3C C4C O1C -0.7(4) . . . . ?
C2C C3C C4C O1C 179.6(3) . . . . ?
K1C C3C C4C O1C -42.9(2) . . . . ?
O5C C3C C4C K1C 42.2(2) . . . . ?
C2C C3C C4C K1C -137.5(3) . . . . ?
O1C C4C C5C C6C -179.9(3) . . . . ?
C3C C4C C5C C6C -0.5(5) . . . . ?
K1C C4C C5C C6C 105.3(3) . . . . ?
C2C C3C O5C C14C 3.1(4) . . . . ?
C4C C3C O5C C14C -176.7(3) . . . . ?
K1C C3C O5C C14C -123.5(3) . . . . ?
C2C C3C O5C K1C 126.6(3) . . . . ?
C4C C3C O5C K1C -53.1(3) . . . . ?
C2C C1C C6C C5C -0.5(5) . . . . ?
N1C C1C C6C C5C 179.9(3) . . . . ?
C4C C5C C6C C1C 0.7(5) . . . . ?
C4C O1C C7C C8C 178.7(3) . . . . ?
K1C O1C C7C C8C -65.2(3) . . . . ?
C9C O2C C8C C7C -164.1(3) . . . . ?
K1C O2C C8C C7C -32.6(3) . . . . ?
O1C C7C C8C O2C 65.3(3) . . . . ?
C8C O2C C9C C10C 79.8(4) . . . . ?
K1C O2C C9C C10C -56.5(3) . . . . ?
C11C O3C C10C C9C -176.4(3) . . . . ?
K1C O3C C10C C9C -37.0(4) . . . . ?
O2C C9C C10C O3C 64.1(4) . . . . ?
C10C O3C C11C C12C 179.5(3) . . . . ?
K1C O3C C11C C12C 40.2(3) . . . . ?
C13C O4C C12C C11C -80.1(4) . . . . ?
K1C O4C C12C C11C 56.3(3) . . . . ?
O3C C11C C12C O4C -66.5(4) . . . . ?
C12C O4C C13C C14C 165.0(3) . . . . ?
K1C O4C C13C C14C 34.2(3) . . . . ?
C3C O5C C14C C13C -175.8(3) . . . . ?
K1C O5C C14C C13C 65.9(3) . . . . ?
O4C C13C C14C O5C -64.5(3) . . . . ?
C1C N1C C15C C16C -178.8(3) . . . . ?
C1C N1C C15C C18C 3.2(6) . . . . ?
C19C N2C C16C C15C 175.8(3) . . . . ?
C19C N2C C16C C17C -6.1(6) . . . . ?
N1C C15C C16C N2C 1.0(6) . . . . ?
C18C C15C C16C N2C 179.6(3) . . . . ?
N1C C15C C16C C17C -177.8(3) . . . . ?
C18C C15C C16C C17C 0.9(3) . . . . ?
N2C C16C C17C O7C -0.7(8) . . . . ?
C15C C16C C17C O7C 177.8(4) . . . . ?
N2C C16C C17C C18C -179.4(4) . . . . ?
C15C C16C C17C C18C -0.9(3) . . . . ?
N1C C15C C18C O6C -1.1(7) . . . . ?
C16C C15C C18C O6C -179.5(4) . . . . ?
N1C C15C C18C C17C 177.5(4) . . . . ?
C16C C15C C18C C17C -0.9(2) . . . . ?
O7C C17C C18C O6C 0.8(7) . . . . ?
C16C C17C C18C O6C 179.6(4) . . . . ?
O7C C17C C18C C15C -177.9(4) . . . . ?
C16C C17C C18C C15C 0.9(2) . . . . ?
C16C N2C C19C C20C 168.9(3) . . . . ?
C16C N2C C19C C24C -12.3(5) . . . . ?
N2C C19C C20C C21C 179.9(3) . . . . ?
C24C C19C C20C C21C 1.1(5) . . . . ?
C19C C20C C21C C22C -1.7(6) . . . . ?
C19C C20C C21C C25C 174.4(4) . . . . ?
C20C C21C C22C C23G 1.2(6) . . . . ?
C25C C21C C22C C23G -175.0(4) . . . . ?
C20C C21C C22C C23C 1.2(6) . . . . ?
C25C C21C C22C C23C -175.0(4) . . . . ?
N2C C19C C24C C23G -178.8(3) . . . . ?
C20C C19C C24C C23G 0.0(5) . . . . ?
N2C C19C C24C C23C -178.8(3) . . . . ?
C20C C19C C24C C23C 0.0(5) . . . . ?
C20C C21C C25C F2C -97.6(5) . . . . ?
C22C C21C C25C F2C 78.6(6) . . . . ?
C20C C21C C25C F1C 141.3(4) . . . . ?
C22C C21C C25C F1C -42.5(6) . . . . ?
C20C C21C C25C F3C 22.0(6) . . . . ?
C22C C21C C25C F3C -161.9(4) . . . . ?
C19C C24C C23C C22C -0.5(6) . . . . ?
C19C C24C C23C C26C 171.7(8) . . . . ?
C21C C22C C23C C24C -0.1(6) . . . . ?
C21C C22C C23C C26C -172.4(8) . . . . ?
C24C C23C C26C F6C -1.7(17) . . . . ?
C22C C23C C26C F6C 170.9(11) . . . . ?
C24C C23C C26C F4C -117.4(10) . . . . ?
C22C C23C C26C F4C 55.2(14) . . . . ?
C24C C23C C26C F5C 122.7(9) . . . . ?
C22C C23C C26C F5C -64.8(12) . . . . ?
C19C C24C C23G C22C -0.5(6) . . . . ?
C19C C24C C23G C26G -171.1(7) . . . . ?
C21C C22C C23G C24C -0.1(6) . . . . ?
C21C C22C C23G C26G 170.6(7) . . . . ?
C24C C23G C26G F6G -19.1(16) . . . . ?
C22C C23G C26G F6G 169.9(11) . . . . ?
C24C C23G C26G F5G 100.3(11) . . . . ?
C22C C23G C26G F5G -70.8(13) . . . . ?
C24C C23G C26G F4G -143.4(8) . . . . ?
C22C C23G C26G F4G 45.6(13) . . . . ?
C41C N3C C27C C32C -19.8(5) . . . . ?
C41C N3C C27C C28C 160.7(3) . . . . ?
C32C C27C C28C C29C 1.5(5) . . . . ?
N3C C27C C28C C29C -178.9(3) . . . . ?
C40C O12C C29C C28C -17.7(5) . . . . ?
K1C O12C C29C C28C 148.4(3) . . . . ?
C40C O12C C29C C30C 163.0(3) . . . . ?
K1C O12C C29C C30C -30.9(3) . . . . ?
C27C C28C C29C O12C -178.8(3) . . . . ?
C27C C28C C29C C30C 0.5(5) . . . . ?
C33C O8C C30C C31C 44.0(5) . . . . ?
K1C O8C C30C C31C -139.8(3) . . . . ?
C33C O8C C30C C29C -137.3(4) . . . . ?
K1C O8C C30C C29C 38.9(4) . . . . ?
O12C C29C C30C C31C 177.5(3) . . . . ?
C28C C29C C30C C31C -1.8(5) . . . . ?
O12C C29C C30C O8C -1.3(4) . . . . ?
C28C C29C C30C O8C 179.3(3) . . . . ?
O8C C30C C31C C32C 180.0(3) . . . . ?
C29C C30C C31C C32C 1.2(5) . . . . ?
C28C C27C C32C C31C -2.1(5) . . . . ?
N3C C27C C32C C31C 178.4(3) . . . . ?
C30C C31C C32C C27C 0.7(5) . . . . ?
C30C O8C C33C C34C 141.3(4) . . . . ?
K1C O8C C33C C34C -35.1(5) . . . . ?
C35C O9C C34C C33C 177.5(4) . . . . ?
K1C O9C C34C C33C -58.6(5) . . . . ?
C35C O9C C34C K1C -124.0(4) . . . . ?
O8C C33C C34C O9C 62.5(6) . . . . ?
O8C C33C C34C K1C 23.6(4) . . . . ?
C34C O9C C35C C36C 65.3(5) . . . . ?
K1C O9C C35C C36C -60.3(4) . . . . ?
C34C O9C C35C K1C 125.6(4) . . . . ?
C37C O10C C36C C35C -170.2(4) . . . . ?
K1C O10C C36C C35C -21.9(5) . . . . ?
O9C C35C C36C O10C 56.3(5) . . . . ?
K1C C35C C36C O10C 15.5(3) . . . . ?
C36C O10C C37C C38C 176.2(4) . . . . ?
K1C O10C C37C C38C 29.0(5) . . . . ?
C39C O11C C38C C37C -72.8(4) . . . . ?
K1C O11C C38C C37C 58.6(3) . . . . ?
O10C C37C C38C O11C -62.1(5) . . . . ?
C38C O11C C39C C40C 177.7(3) . . . . ?
K1C O11C C39C C40C 53.4(4) . . . . ?
C29C O12C C40C C39C -151.3(3) . . . . ?
K1C O12C C40C C39C 43.5(4) . . . . ?
O11C C39C C40C O12C -60.4(4) . . . . ?
C27C N3C C41C C42C -170.4(3) . . . . ?
C27C N3C C41C C44C 7.3(7) . . . . ?
C45C N4C C42C C41C 164.3(4) . . . . ?
C45C N4C C42C C43C -15.3(7) . . . . ?
N3C C41C C42C N4C -0.7(6) . . . . ?
C44C C41C C42C N4C -179.2(4) . . . . ?
N3C C41C C42C C43C 179.0(4) . . . . ?
C44C C41C C42C C43C 0.5(3) . . . . ?
N4C C42C C43C O14C -0.3(9) . . . . ?
C41C C42C C43C O14C -179.9(5) . . . . ?
N4C C42C C43C C44C 179.1(4) . . . . ?
C41C C42C C43C C44C -0.5(3) . . . . ?
N3C C41C C44C O13C 0.6(9) . . . . ?
C42C C41C C44C O13C 178.9(6) . . . . ?
N3C C41C C44C C43C -178.8(4) . . . . ?
C42C C41C C44C C43C -0.5(3) . . . . ?
O14C C43C C44C O13C 0.5(9) . . . . ?
C42C C43C C44C O13C -178.9(5) . . . . ?
O14C C43C C44C C41C 179.9(5) . . . . ?
C42C C43C C44C C41C 0.5(3) . . . . ?
C42C N4C C45C C46C 172.8(3) . . . . ?
C42C N4C C45C C50C -10.6(6) . . . . ?
C50C C45C C46C C47C 0.8(6) . . . . ?
N4C C45C C46C C47C 177.5(3) . . . . ?
C45C C46C C47C C48C -1.4(6) . . . . ?
C45C C46C C47C C51C -177.0(4) . . . . ?
C46C C47C C48C C49C 1.7(7) . . . . ?
C51C C47C C48C C49C 177.4(5) . . . . ?
C47C C48C C49C C50C -1.3(8) . . . . ?
C47C C48C C49C C52C 175.0(6) . . . . ?
C46C C45C C50C C49C -0.4(7) . . . . ?
N4C C45C C50C C49C -177.1(4) . . . . ?
C48C C49C C50C C45C 0.7(8) . . . . ?
C52C C49C C50C C45C -175.6(5) . . . . ?
C46C C47C C51C F9C -16.7(6) . . . . ?
C48C C47C C51C F9C 167.6(4) . . . . ?
C46C C47C C51C F7C -138.8(4) . . . . ?
C48C C47C C51C F7C 45.5(6) . . . . ?
C46C C47C C51C F8C 101.8(5) . . . . ?
C48C C47C C51C F8C -73.9(5) . . . . ?
C48C C49C C52C F12C 159.9(6) . . . . ?
C50C C49C C52C F12C -23.7(9) . . . . ?
C48C C49C C52C F11C -77.2(7) . . . . ?
C50C C49C C52C F11C 99.2(6) . . . . ?
C48C C49C C52C F10C 40.1(8) . . . . ?
C50C C49C C52C F10C -143.5(5) . . . . ?
C6D C1D N1D C15D -175.9(3) . . . . ?
C2D C1D N1D C15D 4.4(5) . . . . ?
C6D C1D C2D C3D -0.5(4) . . . . ?
N1D C1D C2D C3D 179.1(3) . . . . ?
C1D C2D C3D O5D -179.7(3) . . . . ?
C1D C2D C3D C4D -0.1(4) . . . . ?
C1D C2D C3D K1D -106.1(3) . . . . ?
C7D O1D C4D C5D -6.3(4) . . . . ?
K1D O1D C4D C5D -126.8(3) . . . . ?
C7D O1D C4D C3D 174.2(3) . . . . ?
K1D O1D C4D C3D 53.7(3) . . . . ?
C7D O1D C4D K1D 120.5(3) . . . . ?
O5D C3D C4D O1D 0.4(4) . . . . ?
C2D C3D C4D O1D -179.3(3) . . . . ?
K1D C3D C4D O1D -43.4(2) . . . . ?
O5D C3D C4D C5D -179.1(3) . . . . ?
C2D C3D C4D C5D 1.2(4) . . . . ?
K1D C3D C4D C5D 137.1(3) . . . . ?
O5D C3D C4D K1D 43.8(2) . . . . ?
C2D C3D C4D K1D -135.9(3) . . . . ?
C2D C3D O5D C14D 1.1(4) . . . . ?
C4D C3D O5D C14D -178.6(3) . . . . ?
K1D C3D O5D C14D -123.2(3) . . . . ?
C2D C3D O5D K1D 124.3(3) . . . . ?
C4D C3D O5D K1D -55.3(3) . . . . ?
O1D C4D C5D C6D 178.9(3) . . . . ?
C3D C4D C5D C6D -1.7(5) . . . . ?
K1D C4D C5D C6D 102.0(3) . . . . ?
C2D C1D C6D C5D 0.0(5) . . . . ?
N1D C1D C6D C5D -179.6(3) . . . . ?
C4D C5D C6D C1D 1.1(5) . . . . ?
C4D O1D C7D C8D -178.4(3) . . . . ?
K1D O1D C7D C8D -63.0(3) . . . . ?
C9D O2D C8D C7D -167.6(3) . . . . ?
K1D O2D C8D C7D -38.5(3) . . . . ?
O1D C7D C8D O2D 66.9(3) . . . . ?
C8D O2D C9D C10D 75.6(4) . . . . ?
K1D O2D C9D C10D -60.0(3) . . . . ?
C8D O2D C9D K1D 135.6(3) . . . . ?
C11D O3D C10D C9D -171.0(3) . . . . ?
K1D O3D C10D C9D -27.5(4) . . . . ?
O2D C9D C10D O3D 60.7(4) . . . . ?
K1D C9D C10D O3D 18.4(3) . . . . ?
C10D O3D C11D C12D -171.0(3) . . . . ?
K1D O3D C11D C12D 44.8(3) . . . . ?
C13D O4D C12D C11D -83.5(3) . . . . ?
K1D O4D C12D C11D 52.1(3) . . . . ?
O3D C11D C12D O4D -67.3(4) . . . . ?
C12D O4D C13D C14D 161.3(3) . . . . ?
K1D O4D C13D C14D 32.1(3) . . . . ?
C3D O5D C14D C13D -175.2(3) . . . . ?
K1D O5D C14D C13D 67.0(3) . . . . ?
O4D C13D C14D O5D -63.6(3) . . . . ?
C1D N1D C15D C16D -178.8(3) . . . . ?
C1D N1D C15D C18D 0.7(6) . . . . ?
C19D N2D C16D C15D -178.4(3) . . . . ?
C19D N2D C16D C17D 1.6(6) . . . . ?
N1D C15D C16D N2D -0.7(5) . . . . ?
C18D C15D C16D N2D 179.6(3) . . . . ?
N1D C15D C16D C17D 179.3(3) . . . . ?
C18D C15D C16D C17D -0.4(3) . . . . ?
N2D C16D C17D O7D 2.2(8) . . . . ?
C15D C16D C17D O7D -177.8(4) . . . . ?
N2D C16D C17D C18D -179.6(4) . . . . ?
C15D C16D C17D C18D 0.4(3) . . . . ?
N1D C15D C18D O6D 3.1(8) . . . . ?
C16D C15D C18D O6D -177.3(4) . . . . ?
N1D C15D C18D C17D -179.3(4) . . . . ?
C16D C15D C18D C17D 0.4(2) . . . . ?
O7D C17D C18D O6D -4.3(7) . . . . ?
C16D C17D C18D O6D 177.4(4) . . . . ?
O7D C17D C18D C15D 178.0(4) . . . . ?
C16D C17D C18D C15D -0.3(2) . . . . ?
C16D N2D C19D C24D -5.6(5) . . . . ?
C16D N2D C19D C20D 174.6(3) . . . . ?
N2D C19D C20D C21D -179.9(3) . . . . ?
C24D C19D C20D C21D 0.3(5) . . . . ?
C19D C20D C21D C22D -1.1(5) . . . . ?
C19D C20D C21D C25D 175.0(3) . . . . ?
C20D C21D C22D C23D 0.8(5) . . . . ?
C25D C21D C22D C23D -175.3(3) . . . . ?
C21D C22D C23D C24D 0.3(5) . . . . ?
C21D C22D C23D C26L 179.5(3) . . . . ?
C21D C22D C23D C26D 179.5(3) . . . . ?
C21D C22D C23D C26H 179.5(3) . . . . ?
C22D C23D C24D C19D -1.1(5) . . . . ?
C26L C23D C24D C19D 179.7(3) . . . . ?
C26D C23D C24D C19D 179.7(3) . . . . ?
C26H C23D C24D C19D 179.7(3) . . . . ?
N2D C19D C24D C23D -179.0(3) . . . . ?
C20D C19D C24D C23D 0.7(5) . . . . ?
C20D C21D C25D F2D 24.0(5) . . . . ?
C22D C21D C25D F2D -159.8(3) . . . . ?
C20D C21D C25D F1D 147.1(3) . . . . ?
C22D C21D C25D F1D -36.7(5) . . . . ?
C20D C21D C25D F3D -94.5(4) . . . . ?
C22D C21D C25D F3D 81.7(4) . . . . ?
C24D C23D C26D F4D -150.2(6) . . . . ?
C22D C23D C26D F4D 30.6(7) . . . . ?
C24D C23D C26D F6D -23.4(6) . . . . ?
C22D C23D C26D F6D 157.3(5) . . . . ?
C24D C23D C26D F5D 94.7(5) . . . . ?
C22D C23D C26D F5D -84.6(5) . . . . ?
C24D C23D C26H F5H 13.3(8) . . . . ?
C22D C23D C26H F5H -165.9(7) . . . . ?
C24D C23D C26H F6H 140.7(7) . . . . ?
C22D C23D C26H F6H -38.5(8) . . . . ?
C24D C23D C26H F4H -111.6(6) . . . . ?
C22D C23D C26H F4H 69.1(6) . . . . ?
C24D C23D C26L F6L 170.2(9) . . . . ?
C22D C23D C26L F6L -9.1(10) . . . . ?
C24D C23D C26L F5L 52.6(7) . . . . ?
C22D C23D C26L F5L -126.6(7) . . . . ?
C24D C23D C26L F4L -73.5(8) . . . . ?
C22D C23D C26L F4L 107.3(7) . . . . ?
C41D N3D C27D C32D -15.3(5) . . . . ?
C41D N3D C27D C28D 165.0(3) . . . . ?
C32D C27D C28D C29D 3.6(5) . . . . ?
N3D C27D C28D C29D -176.7(3) . . . . ?
C27D C28D C29D O12D -179.9(3) . . . . ?
C27D C28D C29D C30D 0.0(5) . . . . ?
C40D O12D C29D C28D -12.4(5) . . . . ?
K1D O12D C29D C28D 147.5(3) . . . . ?
C40D O12D C29D C30D 167.6(3) . . . . ?
K1D O12D C29D C30D -32.5(3) . . . . ?
C33D O8D C30D C31D 25.4(5) . . . . ?
K1D O8D C30D C31D -138.3(3) . . . . ?
C33D O8D C30D C29D -156.0(3) . . . . ?
K1D O8D C30D C29D 40.3(3) . . . . ?
C28D C29D C30D O8D 178.0(3) . . . . ?
O12D C29D C30D O8D -2.0(4) . . . . ?
C28D C29D C30D C31D -3.3(5) . . . . ?
O12D C29D C30D C31D 176.6(3) . . . . ?
O8D C30D C31D C32D -178.5(3) . . . . ?
C29D C30D C31D C32D 3.0(5) . . . . ?
C28D C27D C32D C31D -3.9(5) . . . . ?
N3D C27D C32D C31D 176.4(3) . . . . ?
C30D C31D C32D C27D 0.6(5) . . . . ?
C30D O8D C33D C34D 148.8(3) . . . . ?
K1D O8D C33D C34D -47.3(3) . . . . ?
C35D O9D C34D C33D -174.7(3) . . . . ?
K1D O9D C34D C33D -47.9(3) . . . . ?
O8D C33D C34D O9D 60.4(4) . . . . ?
C34D O9D C35D C36D 73.1(4) . . . . ?
K1D O9D C35D C36D -58.0(3) . . . . ?
C34D O9D C35D K1D 131.1(3) . . . . ?
C37D O10D C36D C35D -172.8(3) . . . . ?
K1D O10D C36D C35D -28.8(3) . . . . ?
O9D C35D C36D O10D 59.7(4) . . . . ?
K1D C35D C36D O10D 19.6(2) . . . . ?
C36D O10D C37D C38D 178.6(3) . . . . ?
K1D O10D C37D C38D 35.0(3) . . . . ?
C39D O11D C38D C37D -75.8(3) . . . . ?
K1D O11D C38D C37D 55.3(3) . . . . ?
O10D C37D C38D O11D -63.8(4) . . . . ?
C38D O11D C39D C40D 170.9(3) . . . . ?
K1D O11D C39D C40D 47.0(3) . . . . ?
C29D O12D C40D C39D -152.8(3) . . . . ?
K1D O12D C40D C39D 48.5(3) . . . . ?
O11D C39D C40D O12D -59.4(4) . . . . ?
C27D N3D C41D C42D -171.2(3) . . . . ?
C27D N3D C41D C44D 7.1(6) . . . . ?
C45D N4D C42D C41D 165.7(3) . . . . ?
C45D N4D C42D C43D -14.6(6) . . . . ?
N3D C41D C42D N4D -1.8(6) . . . . ?
C44D C41D C42D N4D 179.3(3) . . . . ?
N3D C41D C42D C43D 178.4(3) . . . . ?
C44D C41D C42D C43D -0.5(3) . . . . ?
N4D C42D C43D O14D 0.8(8) . . . . ?
C41D C42D C43D O14D -179.4(5) . . . . ?
N4D C42D C43D C44D -179.3(4) . . . . ?
C41D C42D C43D C44D 0.5(3) . . . . ?
N3D C41D C44D O13D 1.1(8) . . . . ?
C42D C41D C44D O13D 179.8(5) . . . . ?
N3D C41D C44D C43D -178.2(4) . . . . ?
C42D C41D C44D C43D 0.5(3) . . . . ?
O14D C43D C44D O13D 0.1(8) . . . . ?
C42D C43D C44D O13D -179.8(4) . . . . ?
O14D C43D C44D C41D 179.5(5) . . . . ?
C42D C43D C44D C41D -0.5(3) . . . . ?
C42D N4D C45D C46D 174.4(3) . . . . ?
C42D N4D C45D C50D -8.3(5) . . . . ?
C50D C45D C46D C47D 0.1(5) . . . . ?
N4D C45D C46D C47D 177.4(3) . . . . ?
C45D C46D C47D C48D -0.9(5) . . . . ?
C45D C46D C47D C51D -175.6(3) . . . . ?
C46D C47D C48D C49D 1.3(5) . . . . ?
C51D C47D C48D C49D 176.1(3) . . . . ?
C47D C48D C49D C50D -1.1(5) . . . . ?
C47D C48D C49D C52D 179.2(3) . . . . ?
C48D C49D C50D C45D 0.3(5) . . . . ?
C52D C49D C50D C45D -179.9(3) . . . . ?
C46D C45D C50D C49D 0.2(5) . . . . ?
N4D C45D C50D C49D -177.0(3) . . . . ?
C46D C47D C51D F8D 97.2(4) . . . . ?
C48D C47D C51D F8D -77.6(4) . . . . ?
C46D C47D C51D F7D -142.7(3) . . . . ?
C48D C47D C51D F7D 42.5(5) . . . . ?
C46D C47D C51D F9D -22.4(5) . . . . ?
C48D C47D C51D F9D 162.8(3) . . . . ?
C48D C49D C52D F12D 126.9(4) . . . . ?
C50D C49D C52D F12D -52.8(5) . . . . ?
C48D C49D C52D F10D 5.3(5) . . . . ?
C50D C49D C52D F10D -174.4(3) . . . . ?
C48D C49D C52D F11D -112.2(4) . . . . ?
C50D C49D C52D F11D 68.0(4) . . . . ?

loop_
_bruker_diffrn_runs_axis
_bruker_diffrn_runs_distance
_bruker_diffrn_runs_theta
_bruker_diffrn_runs_omega
_bruker_diffrn_runs_phi
_bruker_diffrn_runs_chi
_bruker_diffrn_runs_width
_bruker_diffrn_runs_images
_bruker_diffrn_runs_time
_bruker_diffrn_runs_wavelength
_bruker_diffrn_runs_voltage
_bruker_diffrn_runs_current
_bruker_diffrn_runs_temperature
Phi 60.00142 0.0 359.9999 359.9998 54.74004 0.5 720 5.0 0.71076 50.0 30.0 130.01
Omega 60.00044000000001 6.5 355.2171 20.00004 -54.74009999999999 0.5 290 41.0 0.71076 50.0 30.0 129.99999999999997
Omega 60.00044000000001 6.5 355.2171 140.0 -54.74009999999999 0.5 290 41.0 0.71076 50.0 30.0 129.99999999999997
Omega 60.00044000000001 6.5 355.2171 260.0 -54.74009999999999 0.5 290 41.0 0.71076 50.0 30.0 129.99999999999997
Omega 60.00044000000001 6.5 256.8429 359.9998 54.74004 0.5 268 41.0 0.71076 50.0 30.0 130.01999999999998
Omega 60.00044000000001 6.5 256.8429 119.9998 54.74004 0.5 268 41.0 0.71076 50.0 30.0 129.99999999999997
Omega 60.00044000000001 6.5 256.8429 239.9998 54.74004 0.5 268 41.0 0.71076 50.0 30.0 129.99999999999997
